data_4128575
loop_
_publ_author_name
'Lavendomme, Roy'
'Ronson, Tanya K.'
'Nitschke, Jonathan R.'

_publ_section_title
;
 Metal and Organic Templates Together Control the Size of Covalent
 Macrocycles and Cages.
;
_journal_issue 30
_journal_name_full 'Journal of the American Chemical Society'
_journal_page_first 12147
_journal_page_last 12158
_journal_paper_doi 10.1021/jacs.9b06182
_journal_volume 141
_journal_year 2019
_chemical_formula_moiety
;
'C186 H114 N30 O18 Pd6, 11(F6 Sb), F4 B, 7.75(C6 H6), 5.25(C2 H3 N), H2 O'
;
_chemical_formula_sum 'C243 H178.25 B F70 N35.25 O19 Pd6 Sb11'
_chemical_formula_weight 7214.41
_space_group_crystal_system triclinic
_space_group_IT_number 2
_space_group_name_Hall '-P 1'
_space_group_name_H-M_alt 'P -1'
_atom_sites_solution_hydrogens geom
_audit_creation_method SHELXL-2018/3
_cell_angle_alpha 107.703(2)
_cell_angle_beta 91.695(3)
_cell_angle_gamma 116.031(2)
_cell_formula_units_Z 2
_cell_length_a 21.9773(8)
_cell_length_b 22.3335(5)
_cell_length_c 34.7471(9)
_cell_measurement_reflns_used 24769
_cell_measurement_temperature 100(2)
_cell_measurement_theta_max 22.4465160466
_cell_measurement_theta_min 0.613180375205
_cell_volume 14331.9(8)
_computing_cell_refinement
;
DIALS 2theta refinement, DIALS 1.7.1-g93fc14f4-release
;
_computing_data_collection 'Diamond GDA'
_computing_data_reduction
;
aimless (Evans, P. R. and Murshudov, G. N., 2013)
ccp4 (Winn, M. D. et al., 2011)
DIALS 1.7.1-g93fc14f4-release
pointless (Evans, P., 2006)
XIA2 0.5.432-ga4ad5612-dials-1.7 (Winter, G., 2010)
;
_computing_structure_refinement 'SHELXL-2018/3 (Sheldrick, 2018)'
_computing_structure_solution 'SHELXT 2014/5 (Sheldrick, 2014)'
_diffrn_ambient_temperature 100(2)
_diffrn_measured_fraction_theta_full 0.960
_diffrn_measured_fraction_theta_max 0.960
_diffrn_measurement_device 'Fixed \c 3-circle diffractometer'
_diffrn_measurement_device_type 'Fluid Film Devices'
_diffrn_measurement_method 'shutterless scans'
_diffrn_measurement_specimen_support 'MiTeGen MicroMount'
_diffrn_radiation_monochromator 'Silicon 111'
_diffrn_radiation_source 'Diamond Light Source Beamline I19-1'
_diffrn_radiation_type Synchrotron
_diffrn_radiation_wavelength 0.6889
_diffrn_reflns_av_R_equivalents 0.0662
_diffrn_reflns_av_unetI/netI 0.0779
_diffrn_reflns_Laue_measured_fraction_full 0.960
_diffrn_reflns_Laue_measured_fraction_max 0.960
_diffrn_reflns_limit_h_max 25
_diffrn_reflns_limit_h_min -26
_diffrn_reflns_limit_k_max 26
_diffrn_reflns_limit_k_min -26
_diffrn_reflns_limit_l_max 41
_diffrn_reflns_limit_l_min -41
_diffrn_reflns_number 133023
_diffrn_reflns_point_group_measured_fraction_full 0.960
_diffrn_reflns_point_group_measured_fraction_max 0.960
_diffrn_reflns_theta_full 24.244
_diffrn_reflns_theta_max 24.244
_diffrn_reflns_theta_min 0.607
_diffrn_standards_decay_% 0
_diffrn_standards_interval_count 0
_diffrn_standards_number 0
_exptl_absorpt_coefficient_mu 1.352
_exptl_absorpt_correction_T_max 1.0
_exptl_absorpt_correction_T_min 0.975800029642
_exptl_absorpt_correction_type empirical
_exptl_absorpt_process_details
;
CCP4 7.0.062: AIMLESS, version 0.7.2 : 27/05/18
Scaling & analysis of unmerged intensities, absorption correction using spherical harmonics
;
_exptl_crystal_colour yellow
_exptl_crystal_density_diffrn 1.672
_exptl_crystal_description needle
_exptl_crystal_F_000 7014
_exptl_crystal_size_max 0.030
_exptl_crystal_size_mid 0.010
_exptl_crystal_size_min 0.010
_refine_diff_density_max 1.490
_refine_diff_density_min -0.983
_refine_diff_density_rms 0.133
_refine_ls_extinction_method none
_refine_ls_goodness_of_fit_ref 1.054
_refine_ls_hydrogen_treatment constr
_refine_ls_matrix_type full
_refine_ls_number_parameters 3893
_refine_ls_number_reflns 48807
_refine_ls_number_restraints 6942
_refine_ls_restrained_S_all 1.059
_refine_ls_R_factor_all 0.1273
_refine_ls_R_factor_gt 0.0899
_refine_ls_shift/su_max 0.001
_refine_ls_shift/su_mean 0.000
_refine_ls_structure_factor_coef Fsqd
_refine_ls_weighting_details 'w=1/[\s^2^(Fo^2^)+(0.2000P)^2^] where P=(Fo^2^+2Fc^2^)/3'
_refine_ls_weighting_scheme calc
_refine_ls_wR_factor_gt 0.2895
_refine_ls_wR_factor_ref 0.3145
_reflns_Friedel_coverage 0.000
_reflns_number_gt 27009
_reflns_number_total 48807
_reflns_threshold_expression 'I > 2\s(I)'
_cod_data_source_file ja9b06182_si_003.cif
_cod_data_source_block rl3162_sq
_cod_database_code 4128575
_shelx_shelxl_version_number 2018/3
_shelx_space_group_comment
;
The symmetry employed for this shelxl refinement is uniquely defined
by the following loop, which should always be used as a source of
symmetry information in preference to the above space-group names.
They are only intended as comments.
;
_shelx_estimated_absorpt_t_min 0.961
_shelx_estimated_absorpt_t_max 0.987

loop_
_space_group_symop_operation_xyz
'x, y, z'
'-x, -y, -z'

loop_
_atom_site_label
_atom_site_type_symbol
_atom_site_fract_x
_atom_site_fract_y
_atom_site_fract_z
_atom_site_U_iso_or_equiv
_atom_site_adp_type
_atom_site_occupancy
_atom_site_site_symmetry_order
_atom_site_calc_flag
_atom_site_refinement_flags_posn
_atom_site_refinement_flags_adp
_atom_site_refinement_flags_occupancy
_atom_site_disorder_assembly
_atom_site_disorder_group
Pd1 Pd 0.59652(4) 0.33300(4) 0.28718(3) 0.1072(3) Uani 1 1 d . . . . .
Pd2 Pd 0.07026(4) -0.02101(4) 0.09056(2) 0.0988(2) Uani 1 1 d . . . . .
Pd3 Pd 0.13003(4) 0.22702(4) 0.43839(2) 0.0930(2) Uani 1 1 d . . . . .
Pd4 Pd 0.40137(4) 1.00989(4) 0.41525(2) 0.0961(2) Uani 1 1 d . . . . .
Pd5 Pd 0.40661(5) 0.80145(4) 0.07890(2) 0.1015(3) Uani 1 1 d . . . . .
Pd6 Pd -0.10729(4) 0.63253(4) 0.18915(3) 0.1049(3) Uani 1 1 d . . . . .
O1 O 0.4069(4) 0.2079(4) 0.0902(2) 0.123(2) Uani 1 1 d D U . . .
O2 O -0.0837(5) 0.0943(6) 0.2497(2) 0.163(4) Uani 1 1 d D U . . .
O3 O 0.4648(4) 0.4709(4) 0.4504(2) 0.136(3) Uani 1 1 d D U . . .
N1 N 0.6207(4) 0.3739(4) 0.3504(3) 0.116(2) Uani 1 1 d D U . . .
N2 N 0.6810(4) 0.3304(5) 0.2960(3) 0.124(3) Uani 1 1 d D U . . .
N3 N 0.6040(4) 0.2937(4) 0.2272(3) 0.116(2) Uani 1 1 d D U . . .
N4 N 0.1424(4) -0.0225(4) 0.0560(2) 0.112(2) Uani 1 1 d D U . . .
N5 N 0.0183(3) -0.1090(3) 0.04720(18) 0.105(2) Uani 1 1 d D U . . .
N6 N -0.0227(4) -0.0508(3) 0.1082(2) 0.109(2) Uani 1 1 d D U . . .
N7 N 0.0297(4) 0.1541(4) 0.4110(2) 0.108(2) Uani 1 1 d D U . . .
N8 N 0.0953(3) 0.2039(4) 0.48398(16) 0.101(2) Uani 1 1 d D U . . .
N9 N 0.2170(4) 0.2931(4) 0.4829(2) 0.102(2) Uani 1 1 d D U . . .
C1 C 0.6814(6) 0.3811(6) 0.3645(4) 0.133(3) Uani 1 1 d D U . . .
H1 H 0.699797 0.400107 0.393125 0.160 Uiso 1 1 calc R U . . .
C2 C 0.7182(5) 0.3586(6) 0.3341(3) 0.134(3) Uani 1 1 d D U . . .
C3 C 0.7795(6) 0.3555(9) 0.3413(4) 0.183(6) Uani 1 1 d D U . . .
H3 H 0.801444 0.366612 0.368318 0.219 Uiso 1 1 calc R U . . .
C4 C 0.8065(7) 0.3357(10) 0.3074(5) 0.197(6) Uani 1 1 d D U . . .
H4 H 0.853099 0.344486 0.311022 0.236 Uiso 1 1 calc R U . . .
C5 C 0.7672(6) 0.3031(10) 0.2679(4) 0.194(6) Uani 1 1 d D U . . .
H5 H 0.781753 0.280124 0.245152 0.232 Uiso 1 1 calc R U . . .
C6 C 0.7050(6) 0.3057(7) 0.2632(3) 0.145(4) Uani 1 1 d D U . . .
C7 C 0.6568(6) 0.2815(6) 0.2245(4) 0.135(3) Uani 1 1 d D U . . .
H7 H 0.664098 0.257925 0.198641 0.162 Uiso 1 1 calc R U . . .
C8 C 0.5561(3) 0.2716(3) 0.19173(18) 0.106(2) Uani 1 1 d DG U . . .
C9 C 0.5266(4) 0.2022(3) 0.1637(2) 0.114(3) Uani 1 1 d DG U . . .
H9 H 0.540768 0.169588 0.167598 0.137 Uiso 1 1 calc R U . . .
C10 C 0.4763(4) 0.1805(3) 0.13008(18) 0.122(3) Uani 1 1 d DG U . . .
H10 H 0.456147 0.133112 0.110947 0.147 Uiso 1 1 calc R U . . .
C11 C 0.4555(3) 0.2283(4) 0.12442(19) 0.115(3) Uani 1 1 d DG U . . .
C12 C 0.4850(4) 0.2976(3) 0.1524(2) 0.127(3) Uani 1 1 d DG U . . .
H12 H 0.470813 0.330251 0.148552 0.152 Uiso 1 1 calc R U . . .
C13 C 0.5353(4) 0.3193(3) 0.18607(19) 0.119(3) Uani 1 1 d DG U . . .
H13 H 0.555434 0.366729 0.205204 0.143 Uiso 1 1 calc R U . . .
C14 C 0.3450(3) 0.1494(3) 0.08259(19) 0.106(2) Uani 1 1 d DG U . . .
C15 C 0.3068(3) 0.1184(3) 0.04283(16) 0.111(3) Uani 1 1 d DG U . . .
H15 H 0.325835 0.136244 0.022020 0.133 Uiso 1 1 calc R U . . .
C16 C 0.2408(3) 0.0614(3) 0.03351(14) 0.111(3) Uani 1 1 d DG U . . .
H16 H 0.214680 0.040232 0.006339 0.134 Uiso 1 1 calc R U . . .
C17 C 0.2129(3) 0.0354(3) 0.06396(18) 0.107(2) Uani 1 1 d DG U . . .
C18 C 0.2511(3) 0.0663(3) 0.10372(16) 0.110(3) Uani 1 1 d DG U . . .
H18 H 0.232092 0.048539 0.124525 0.132 Uiso 1 1 calc R U . . .
C19 C 0.3171(3) 0.1234(3) 0.11303(14) 0.112(3) Uani 1 1 d DG U . . .
H19 H 0.343248 0.144551 0.140207 0.134 Uiso 1 1 calc R U . . .
C20 C 0.1197(6) -0.0788(5) 0.0215(3) 0.117(3) Uani 1 1 d D U . . .
H20 H 0.148067 -0.084760 0.002085 0.140 Uiso 1 1 calc R U . . .
C21 C 0.0460(3) -0.1316(4) 0.0157(2) 0.112(3) Uani 1 1 d D U . . .
C22 C 0.0093(5) -0.1960(5) -0.0166(2) 0.138(4) Uani 1 1 d D U . . .
H22 H 0.030366 -0.210677 -0.038508 0.166 Uiso 1 1 calc R U . . .
C23 C -0.0585(4) -0.2378(4) -0.0160(2) 0.131(3) Uani 1 1 d D U . . .
H23 H -0.084580 -0.282864 -0.037211 0.158 Uiso 1 1 calc R U . . .
C24 C -0.0887(3) -0.2146(4) 0.0154(2) 0.119(3) Uani 1 1 d D U . . .
H24 H -0.136072 -0.242359 0.015513 0.143 Uiso 1 1 calc R U . . .
C25 C -0.0483(4) -0.1498(3) 0.04707(19) 0.106(2) Uani 1 1 d D U . . .
C26 C -0.0701(5) -0.1150(4) 0.0839(3) 0.108(3) Uani 1 1 d D U . . .
H26 H -0.115059 -0.137417 0.089521 0.129 Uiso 1 1 calc R U . . .
C27 C -0.0381(4) -0.0150(3) 0.14508(16) 0.104(2) Uani 1 1 d DG U . . .
C28 C -0.0657(4) -0.0486(3) 0.1728(2) 0.112(3) Uani 1 1 d DG U . . .
H28 H -0.075215 -0.096581 0.167154 0.135 Uiso 1 1 calc R U . . .
C29 C -0.0794(4) -0.0121(4) 0.20869(18) 0.115(3) Uani 1 1 d DG U . . .
H29 H -0.098244 -0.035070 0.227621 0.138 Uiso 1 1 calc R U . . .
C30 C -0.0654(4) 0.0581(4) 0.21692(17) 0.128(3) Uani 1 1 d DG U . . .
C31 C -0.0378(4) 0.0917(3) 0.1892(2) 0.122(3) Uani 1 1 d DG U . . .
H31 H -0.028312 0.139643 0.194846 0.147 Uiso 1 1 calc R U . . .
C32 C -0.0242(4) 0.0552(3) 0.15331(19) 0.116(3) Uani 1 1 d DG U . . .
H32 H -0.005283 0.078133 0.134379 0.139 Uiso 1 1 calc R U . . .
C33 C -0.0525(4) 0.1072(5) 0.28867(15) 0.130(4) Uani 1 1 d DG U . . .
C34 C -0.0862(4) 0.1249(6) 0.3200(2) 0.159(5) Uani 1 1 d DG U . . .
H34 H -0.127183 0.127456 0.313727 0.190 Uiso 1 1 calc R U . . .
C35 C -0.0599(4) 0.1390(5) 0.36042(18) 0.144(4) Uani 1 1 d DG U . . .
H35 H -0.082971 0.151063 0.381817 0.173 Uiso 1 1 calc R U . . .
C36 C 0.0001(4) 0.1353(4) 0.36957(15) 0.112(3) Uani 1 1 d DG U . . .
C37 C 0.0338(3) 0.1175(4) 0.33826(19) 0.104(2) Uani 1 1 d DG U . . .
H37 H 0.074769 0.115020 0.344514 0.125 Uiso 1 1 calc R U . . .
C38 C 0.0075(4) 0.1035(4) 0.29782(16) 0.113(3) Uani 1 1 d DG U . . .
H38 H 0.030558 0.091413 0.276423 0.135 Uiso 1 1 calc R U . . .
C39 C -0.0076(6) 0.1306(6) 0.4368(3) 0.119(3) Uani 1 1 d D U . . .
H39 H -0.055269 0.097339 0.428291 0.143 Uiso 1 1 calc R U . . .
C40 C 0.0286(3) 0.1587(5) 0.48038(18) 0.110(3) Uani 1 1 d D U . . .
C41 C 0.0006(3) 0.1429(5) 0.5135(2) 0.115(3) Uani 1 1 d D U . . .
H41 H -0.047117 0.111849 0.510408 0.138 Uiso 1 1 calc R U . . .
C42 C 0.0444(4) 0.1735(6) 0.5509(2) 0.125(3) Uani 1 1 d D U . . .
H42 H 0.026794 0.163383 0.574070 0.150 Uiso 1 1 calc R U . . .
C43 C 0.1135(4) 0.2190(5) 0.55511(17) 0.109(3) Uani 1 1 d D U . . .
H43 H 0.143830 0.240125 0.580924 0.131 Uiso 1 1 calc R U . . .
C44 C 0.1379(3) 0.2332(4) 0.5205(2) 0.107(2) Uani 1 1 d D U . . .
C45 C 0.2063(5) 0.2843(5) 0.5184(3) 0.106(3) Uani 1 1 d D U . . .
H45 H 0.242277 0.310554 0.542007 0.128 Uiso 1 1 calc R U . . .
C46 C 0.2818(3) 0.3404(3) 0.47696(19) 0.101(2) Uani 1 1 d DG U . . .
C47 C 0.3402(3) 0.3330(3) 0.48444(18) 0.102(2) Uani 1 1 d DG U . . .
H47 H 0.337962 0.298869 0.496068 0.123 Uiso 1 1 calc R U . . .
C48 C 0.4017(3) 0.3755(3) 0.4749(2) 0.119(3) Uani 1 1 d DG U . . .
H48 H 0.441610 0.370426 0.480021 0.143 Uiso 1 1 calc R U . . .
C49 C 0.4050(3) 0.4254(3) 0.4579(2) 0.117(3) Uani 1 1 d DG U . . .
C50 C 0.3466(4) 0.4329(3) 0.4504(2) 0.121(3) Uani 1 1 d DG U . . .
H50 H 0.348840 0.466992 0.438786 0.146 Uiso 1 1 calc R U . . .
C51 C 0.2851(3) 0.3904(3) 0.4599(2) 0.117(3) Uani 1 1 d DG U . . .
H51 H 0.245192 0.395436 0.454833 0.141 Uiso 1 1 calc R U . . .
C52 C 0.5021(5) 0.4431(4) 0.4257(3) 0.124(3) Uani 1 1 d D U . . .
C53 C 0.4715(5) 0.3745(4) 0.3964(3) 0.114(3) Uani 1 1 d D U . . .
H53 H 0.423704 0.343442 0.392998 0.137 Uiso 1 1 calc R U . . .
C54 C 0.5119(4) 0.3526(4) 0.3723(3) 0.111(3) Uani 1 1 d D U . . .
H54 H 0.491558 0.306185 0.351928 0.133 Uiso 1 1 calc R U . . .
C55 C 0.5823(4) 0.3977(4) 0.3776(3) 0.116(3) Uani 1 1 d D U . . .
C56 C 0.6128(5) 0.4658(4) 0.4074(3) 0.128(3) Uani 1 1 d D U . . .
H56 H 0.660732 0.496625 0.410826 0.154 Uiso 1 1 calc R U . . .
C57 C 0.5730(5) 0.4883(5) 0.4319(4) 0.150(5) Uani 1 1 d D U . . .
H57 H 0.593575 0.534179 0.452859 0.180 Uiso 1 1 calc R U . . .
O4 O 0.0575(4) 0.7541(4) 0.3907(2) 0.129(2) Uani 1 1 d D U . . .
O5 O 0.0672(4) 0.5413(4) 0.0382(3) 0.146(3) Uani 1 1 d D U . . .
O6 O 0.5910(4) 0.9199(5) 0.2757(2) 0.134(2) Uani 1 1 d D U . . .
N10 N 0.4983(4) 1.0596(4) 0.4031(2) 0.109(2) Uani 1 1 d D U . . .
N11 N 0.4398(4) 1.0955(3) 0.46104(17) 0.109(2) Uani 1 1 d D U . . .
N12 N 0.3189(4) 0.9907(3) 0.4453(2) 0.103(2) Uani 1 1 d D U . . .
N13 N -0.1254(4) 0.6665(4) 0.2452(3) 0.148(4) Uani 1 1 d D U . . .
N14 N -0.2001(3) 0.6135(4) 0.1756(3) 0.127(3) Uani 1 1 d D U . . .
N15 N -0.1243(4) 0.5877(4) 0.1270(3) 0.113(2) Uani 1 1 d D U . . .
N16 N 0.3235(4) 0.7491(4) 0.0311(2) 0.127(3) Uani 1 1 d D U . . .
N17 N 0.4515(4) 0.8323(4) 0.0365(2) 0.111(2) Uani 1 1 d D U . . .
N18 N 0.5072(4) 0.8629(4) 0.1106(2) 0.103(2) Uani 1 1 d D U . . .
C58 C 0.5371(6) 1.1217(5) 0.4328(3) 0.119(3) Uani 1 1 d D U . . .
H58 H 0.583670 1.150679 0.431752 0.143 Uiso 1 1 calc R U . . .
C59 C 0.5061(4) 1.1440(4) 0.4672(2) 0.113(3) Uani 1 1 d D U . . .
C60 C 0.5366(4) 1.2073(4) 0.5007(3) 0.131(4) Uani 1 1 d D U . . .
H60 H 0.583222 1.241645 0.503954 0.157 Uiso 1 1 calc R U . . .
C61 C 0.4969(5) 1.2188(4) 0.5292(2) 0.143(4) Uani 1 1 d D U . . .
H61 H 0.515998 1.262100 0.552111 0.171 Uiso 1 1 calc R U . . .
C62 C 0.4298(4) 1.1679(4) 0.5246(2) 0.125(3) Uani 1 1 d D U . . .
H62 H 0.402950 1.174481 0.544864 0.150 Uiso 1 1 calc R U . . .
C63 C 0.4021(4) 1.1064(4) 0.4894(2) 0.116(3) Uani 1 1 d D U . . .
C64 C 0.3314(6) 1.0448(4) 0.4780(3) 0.114(3) Uani 1 1 d D U . . .
H64 H 0.297143 1.045039 0.494014 0.137 Uiso 1 1 calc R U . . .
C65 C 0.2523(3) 0.9317(2) 0.43126(19) 0.101(2) Uani 1 1 d DG U . . .
C66 C 0.1945(3) 0.9403(2) 0.4241(2) 0.109(3) Uani 1 1 d DG U . . .
H66 H 0.199412 0.986551 0.429092 0.131 Uiso 1 1 calc R U . . .
C67 C 0.1296(3) 0.8811(3) 0.4096(2) 0.107(3) Uani 1 1 d DG U . . .
H67 H 0.090164 0.886967 0.404732 0.128 Uiso 1 1 calc R U . . .
C68 C 0.1225(3) 0.8134(3) 0.4023(2) 0.107(3) Uani 1 1 d DG U . . .
C69 C 0.1802(3) 0.8048(2) 0.4095(2) 0.118(3) Uani 1 1 d DG U . . .
H69 H 0.175309 0.758532 0.404487 0.142 Uiso 1 1 calc R U . . .
C70 C 0.2451(3) 0.8640(3) 0.4240(2) 0.116(3) Uani 1 1 d DG U . . .
H70 H 0.284558 0.858115 0.428848 0.140 Uiso 1 1 calc R U . . .
C71 C 0.0139(3) 0.7385(3) 0.35614(17) 0.122(3) Uani 1 1 d DG U . . .
C72 C 0.0368(2) 0.7612(3) 0.3237(2) 0.102(2) Uani 1 1 d DG U . . .
H72 H 0.084341 0.791817 0.325925 0.123 Uiso 1 1 calc R U . . .
C73 C -0.0099(3) 0.7390(3) 0.28817(16) 0.104(3) Uani 1 1 d DG U . . .
H73 H 0.005771 0.754426 0.266027 0.125 Uiso 1 1 calc R U . . .
C74 C -0.0795(3) 0.6941(3) 0.28498(18) 0.109(3) Uani 1 1 d DG U . . .
C75 C -0.1024(3) 0.6715(3) 0.3174(2) 0.124(3) Uani 1 1 d DG U . . .
H75 H -0.149939 0.640849 0.315198 0.149 Uiso 1 1 calc R U . . .
C76 C -0.0557(3) 0.6937(4) 0.35296(18) 0.121(3) Uani 1 1 d DG U . . .
H76 H -0.071369 0.678238 0.375097 0.145 Uiso 1 1 calc R U . . .
C77 C -0.1887(6) 0.6603(6) 0.2462(4) 0.142(4) Uani 1 1 d D U . . .
H77 H -0.203164 0.675570 0.271172 0.170 Uiso 1 1 calc R U . . .
C78 C -0.2350(4) 0.6276(5) 0.2051(2) 0.137(3) Uani 1 1 d D U . . .
C79 C -0.3036(4) 0.6118(6) 0.1968(3) 0.151(4) Uani 1 1 d D U . . .
H79 H -0.327567 0.620296 0.218427 0.182 Uiso 1 1 calc R U . . .
C80 C -0.3356(4) 0.5835(8) 0.1563(3) 0.176(5) Uani 1 1 d D U . . .
H80 H -0.382615 0.571921 0.149612 0.211 Uiso 1 1 calc R U . . .
C81 C -0.2998(4) 0.5718(6) 0.1253(3) 0.156(4) Uani 1 1 d D U . . .
H81 H -0.320806 0.554676 0.097279 0.187 Uiso 1 1 calc R U . . .
C82 C -0.2321(4) 0.5856(6) 0.1361(2) 0.137(3) Uani 1 1 d D U . . .
C83 C -0.1851(5) 0.5725(5) 0.1086(3) 0.124(3) Uani 1 1 d D U . . .
H83 H -0.198304 0.554283 0.079442 0.149 Uiso 1 1 calc R U . . .
C84 C -0.0761(4) 0.5761(4) 0.1035(3) 0.113(3) Uani 1 1 d D U . . .
C85 C -0.0563(5) 0.6064(5) 0.0736(3) 0.121(3) Uani 1 1 d D U . . .
H85 H -0.075730 0.634010 0.067902 0.146 Uiso 1 1 calc R U . . .
C86 C -0.0075(6) 0.5956(5) 0.0521(3) 0.135(3) Uani 1 1 d D U . . .
H86 H 0.005660 0.615227 0.031146 0.162 Uiso 1 1 calc R U . . .
C87 C 0.0223(5) 0.5565(5) 0.0609(3) 0.123(3) Uani 1 1 d D U . . .
C88 C 0.0021(5) 0.5272(5) 0.0914(3) 0.123(3) Uani 1 1 d D U . . .
H88 H 0.023141 0.501622 0.098094 0.147 Uiso 1 1 calc R U . . .
C89 C -0.0486(5) 0.5352(5) 0.1121(3) 0.116(3) Uani 1 1 d D U . . .
H89 H -0.064064 0.513129 0.131841 0.139 Uiso 1 1 calc R U . . .
C90 C 0.1279(5) 0.5977(4) 0.0372(3) 0.130(3) Uani 1 1 d D U . . .
C91 C 0.1614(5) 0.5794(5) 0.0060(3) 0.144(4) Uani 1 1 d D U . . .
H91 H 0.139582 0.532529 -0.013890 0.173 Uiso 1 1 calc R U . . .
C92 C 0.2259(6) 0.6277(5) 0.0033(3) 0.145(4) Uani 1 1 d D U . . .
H92 H 0.248866 0.614230 -0.017789 0.174 Uiso 1 1 calc R U . . .
C93 C 0.2567(5) 0.6970(4) 0.0322(3) 0.126(3) Uani 1 1 d D U . . .
C94 C 0.2218(5) 0.7152(4) 0.0623(3) 0.115(3) Uani 1 1 d D U . . .
H94 H 0.241888 0.763035 0.080812 0.138 Uiso 1 1 calc R U . . .
C95 C 0.1587(5) 0.6664(4) 0.0665(3) 0.118(3) Uani 1 1 d D U . . .
H95 H 0.137112 0.679284 0.088575 0.142 Uiso 1 1 calc R U . . .
C96 C 0.3406(6) 0.7603(6) -0.0024(3) 0.135(4) Uani 1 1 d D U . . .
H96 H 0.306898 0.739366 -0.026790 0.162 Uiso 1 1 calc R U . . .
C97 C 0.4146(5) 0.8069(5) -0.0016(2) 0.135(4) Uani 1 1 d D U . . .
C98 C 0.4463(6) 0.8293(6) -0.0322(3) 0.141(4) Uani 1 1 d D U . . .
H98 H 0.420779 0.811528 -0.059255 0.169 Uiso 1 1 calc R U . . .
C99 C 0.5153(6) 0.8777(5) -0.0227(3) 0.144(4) Uani 1 1 d D U . . .
H99 H 0.537256 0.893963 -0.043278 0.172 Uiso 1 1 calc R U . . .
C100 C 0.5533(6) 0.9031(6) 0.0167(3) 0.133(4) Uani 1 1 d D U . . .
H100 H 0.601040 0.936292 0.023188 0.159 Uiso 1 1 calc R U . . .
C101 C 0.5194(5) 0.8784(5) 0.0463(2) 0.114(3) Uani 1 1 d D U . . .
C102 C 0.5487(5) 0.8946(5) 0.0884(3) 0.113(3) Uani 1 1 d D U . . .
H102 H 0.596118 0.926761 0.099525 0.136 Uiso 1 1 calc R U . . .
C103 C 0.5313(4) 0.8787(3) 0.15259(13) 0.099(2) Uani 1 1 d DG U . . .
C104 C 0.5651(4) 0.9487(3) 0.17996(17) 0.111(3) Uani 1 1 d DG U . . .
H104 H 0.575386 0.986842 0.170242 0.133 Uiso 1 1 calc R U . . .
C105 C 0.5838(4) 0.9627(3) 0.22156(16) 0.121(3) Uani 1 1 d DG U . . .
H105 H 0.606843 1.010537 0.240273 0.146 Uiso 1 1 calc R U . . .
C106 C 0.5687(4) 0.9069(4) 0.23579(14) 0.110(3) Uani 1 1 d DG U . . .
C107 C 0.5350(4) 0.8370(3) 0.20841(19) 0.120(3) Uani 1 1 d DG U . . .
H107 H 0.524652 0.798788 0.218136 0.144 Uiso 1 1 calc R U . . .
C108 C 0.5163(4) 0.8229(2) 0.16681(17) 0.112(3) Uani 1 1 d DG U . . .
H108 H 0.493193 0.775091 0.148105 0.135 Uiso 1 1 calc R U . . .
C109 C 0.5690(4) 0.9595(4) 0.30595(17) 0.117(3) Uani 1 1 d DG U . . .
C110 C 0.5072(3) 0.9608(4) 0.29865(14) 0.115(3) Uani 1 1 d DG U . . .
H110 H 0.479873 0.937431 0.271730 0.138 Uiso 1 1 calc R U . . .
C111 C 0.4853(3) 0.9963(4) 0.33074(18) 0.108(3) Uani 1 1 d DG U . . .
H111 H 0.442989 0.997156 0.325746 0.129 Uiso 1 1 calc R U . . .
C112 C 0.5252(3) 1.0304(4) 0.37013(16) 0.112(3) Uani 1 1 d DG U . . .
C113 C 0.5871(3) 1.0291(4) 0.37743(15) 0.113(3) Uani 1 1 d DG U . . .
H113 H 0.614371 1.052502 0.404354 0.136 Uiso 1 1 calc R U . . .
C114 C 0.6090(3) 0.9937(4) 0.3453(2) 0.122(3) Uani 1 1 d DG U . . .
H114 H 0.651256 0.992777 0.350338 0.146 Uiso 1 1 calc R U . . .
O7 O 0.4968(4) 0.4909(4) 0.2424(2) 0.115(2) Uani 1 1 d D U . . .
O8 O 0.3872(4) 0.4382(3) 0.3459(2) 0.120(2) Uani 1 1 d D U . . .
O9 O 0.4220(4) 0.7776(3) 0.27496(19) 0.116(2) Uani 1 1 d D U . . .
O10 O 0.3307(4) 0.7376(4) 0.3871(2) 0.120(2) Uani 1 1 d D U . . .
N19 N 0.5042(4) 0.3328(3) 0.2765(2) 0.105(2) Uani 1 1 d D U . . .
N20 N 0.4409(4) 0.4648(3) 0.29428(19) 0.101(2) Uani 1 1 d D U . . .
N21 N 0.3720(4) 0.7524(3) 0.32922(19) 0.101(2) Uani 1 1 d D U . . .
N22 N 0.3555(4) 0.9156(4) 0.3658(2) 0.101(2) Uani 1 1 d D U . . .
C115 C 0.4460(5) 0.2712(4) 0.2551(3) 0.109(3) Uani 1 1 d D U . . .
H115 H 0.447815 0.227530 0.246328 0.131 Uiso 1 1 calc R U . . .
C116 C 0.3854(5) 0.2710(5) 0.2459(3) 0.116(3) Uani 1 1 d D U . . .
H116 H 0.345008 0.227171 0.232188 0.139 Uiso 1 1 calc R U . . .
C117 C 0.3820(5) 0.3356(4) 0.2568(3) 0.118(3) Uani 1 1 d D U . . .
H117 H 0.341486 0.337344 0.248255 0.142 Uiso 1 1 calc R U . . .
C118 C 0.4402(5) 0.3955(4) 0.2802(3) 0.106(3) Uani 1 1 d D U . . .
C119 C 0.5000(5) 0.3937(4) 0.2905(3) 0.101(2) Uani 1 1 d D U . . .
H119 H 0.538886 0.436107 0.307805 0.122 Uiso 1 1 calc R U . . .
C120 C 0.4695(5) 0.5088(4) 0.2700(2) 0.100(2) Uani 1 1 d D U . . .
C121 C 0.4091(5) 0.4790(4) 0.3271(2) 0.104(2) Uani 1 1 d D U . . .
C122 C 0.4022(5) 0.5449(4) 0.3374(2) 0.102(2) Uani 1 1 d D U . . .
C123 C 0.3713(6) 0.5637(5) 0.3703(3) 0.114(3) Uani 1 1 d D U . . .
H123 H 0.358121 0.536230 0.387638 0.137 Uiso 1 1 calc R U . . .
C124 C 0.3596(6) 0.6224(4) 0.3779(3) 0.111(3) Uani 1 1 d D U . . .
H124 H 0.338924 0.634970 0.400500 0.133 Uiso 1 1 calc R U . . .
C125 C 0.3777(5) 0.6618(4) 0.3530(2) 0.100(2) Uani 1 1 d D U . . .
C126 C 0.3590(6) 0.7207(5) 0.3594(3) 0.110(3) Uani 1 1 d D U . . .
C127 C 0.4080(5) 0.7417(4) 0.2977(3) 0.106(3) Uani 1 1 d D U . . .
C128 C 0.4295(5) 0.6850(4) 0.2926(2) 0.106(3) Uani 1 1 d D U . . .
C129 C 0.4637(6) 0.6710(4) 0.2622(3) 0.110(3) Uani 1 1 d D U . . .
H129 H 0.477495 0.699598 0.245462 0.132 Uiso 1 1 calc R U . . .
C130 C 0.4790(6) 0.6138(5) 0.2553(3) 0.110(3) Uani 1 1 d D U . . .
H130 H 0.503490 0.604322 0.234178 0.132 Uiso 1 1 calc R U . . .
C131 C 0.4583(5) 0.5717(4) 0.2792(2) 0.101(2) Uani 1 1 d D U . . .
C132 C 0.4243(5) 0.5875(4) 0.3123(2) 0.096(2) Uani 1 1 d D U . . .
C133 C 0.4119(5) 0.6459(4) 0.3201(2) 0.096(2) Uani 1 1 d D U . . .
C134 C 0.3816(5) 0.8702(4) 0.3616(3) 0.096(2) Uani 1 1 d D U . . .
H134 H 0.423499 0.883931 0.378678 0.116 Uiso 1 1 calc R U . . .
C135 C 0.3461(5) 0.8030(4) 0.3318(2) 0.101(2) Uani 1 1 d D U . . .
C136 C 0.2859(5) 0.7835(5) 0.3058(3) 0.116(3) Uani 1 1 d D U . . .
H136 H 0.261868 0.737347 0.285253 0.139 Uiso 1 1 calc R U . . .
C137 C 0.2617(5) 0.8327(5) 0.3104(3) 0.116(3) Uani 1 1 d D U . . .
H137 H 0.220477 0.820781 0.293362 0.139 Uiso 1 1 calc R U . . .
C138 C 0.2989(5) 0.8992(5) 0.3403(3) 0.107(3) Uani 1 1 d D U . . .
H138 H 0.284183 0.934214 0.342920 0.129 Uiso 1 1 calc R U . . .
O11 O 0.3066(3) 0.2869(3) 0.1666(2) 0.1105(19) Uani 1 1 d D U . . .
O12 O 0.0822(3) 0.2316(3) 0.1361(2) 0.1112(19) Uani 1 1 d D U . . .
O13 O 0.4075(3) 0.6296(3) 0.1573(2) 0.1059(18) Uani 1 1 d D U . . .
O14 O 0.1812(3) 0.5760(3) 0.1332(2) 0.1097(19) Uani 1 1 d D U . . .
N23 N 0.1252(4) 0.0736(3) 0.13867(19) 0.100(2) Uani 1 1 d D U . . .
N24 N 0.1940(3) 0.2637(3) 0.1553(2) 0.0981(19) Uani 1 1 d D U . . .
N25 N 0.2938(3) 0.6017(3) 0.1458(2) 0.0898(17) Uani 1 1 d D U . . .
N26 N 0.3610(4) 0.7682(3) 0.1240(2) 0.0934(19) Uani 1 1 d D U . . .
C139 C 0.1305(6) 0.0743(4) 0.1777(2) 0.106(3) Uani 1 1 d D U . . .
H139 H 0.115055 0.030608 0.182366 0.127 Uiso 1 1 calc R U . . .
C140 C 0.1575(6) 0.1367(4) 0.2106(2) 0.110(3) Uani 1 1 d D U . . .
H140 H 0.161358 0.136009 0.237788 0.131 Uiso 1 1 calc R U . . .
C141 C 0.1796(5) 0.2021(4) 0.2044(2) 0.107(3) Uani 1 1 d D U . . .
H141 H 0.197746 0.246075 0.226796 0.128 Uiso 1 1 calc R U . . .
C142 C 0.1736(5) 0.1988(4) 0.1648(2) 0.100(2) Uani 1 1 d D U . . .
C143 C 0.1460(5) 0.1352(4) 0.1320(2) 0.099(3) Uani 1 1 d D U . . .
H143 H 0.141552 0.135011 0.104654 0.119 Uiso 1 1 calc R U . . .
C144 C 0.2670(4) 0.3072(4) 0.1583(3) 0.100(2) Uani 1 1 d D U . . .
C145 C 0.1417(4) 0.2745(4) 0.1413(3) 0.092(2) Uani 1 1 d D U . . .
C906 C 0.1636(4) 0.3452(3) 0.1374(2) 0.086(2) Uani 1 1 d D U . . .
C147 C 0.1140(4) 0.3647(4) 0.1286(3) 0.097(2) Uani 1 1 d D U . . .
H147 H 0.066381 0.331522 0.123150 0.116 Uiso 1 1 calc R U . . .
C148 C 0.1344(4) 0.4326(4) 0.1279(3) 0.099(2) Uani 1 1 d D U . . .
H148 H 0.100256 0.445619 0.122263 0.119 Uiso 1 1 calc R U . . .
C149 C 0.2016(4) 0.4803(4) 0.1351(3) 0.094(2) Uani 1 1 d D U . . .
C150 C 0.2228(4) 0.5554(4) 0.1371(3) 0.094(2) Uani 1 1 d D U . . .
C151 C 0.3468(4) 0.5852(4) 0.1509(3) 0.091(2) Uani 1 1 d D U . . .
C152 C 0.3259(4) 0.5109(3) 0.1495(3) 0.089(2) Uani 1 1 d D U . . .
C153 C 0.3744(4) 0.4922(4) 0.1569(3) 0.108(3) Uani 1 1 d D U . . .
H153 H 0.421698 0.525169 0.160571 0.130 Uiso 1 1 calc R U . . .
C154 C 0.3560(4) 0.4242(4) 0.1591(3) 0.099(2) Uani 1 1 d D U . . .
H154 H 0.390667 0.411616 0.164284 0.119 Uiso 1 1 calc R U . . .
C155 C 0.2874(4) 0.3768(4) 0.1538(3) 0.100(2) Uani 1 1 d D U . . .
C156 C 0.2346(3) 0.3943(3) 0.1446(2) 0.0857(19) Uani 1 1 d D U . . .
C157 C 0.2541(3) 0.4623(3) 0.1433(2) 0.088(2) Uani 1 1 d D U . . .
C158 C 0.3366(5) 0.6997(4) 0.1194(2) 0.094(2) Uani 1 1 d D U . . .
H158 H 0.334504 0.666925 0.093800 0.113 Uiso 1 1 calc R U . . .
C159 C 0.3144(5) 0.6755(4) 0.1511(2) 0.096(2) Uani 1 1 d D U . . .
C160 C 0.3157(5) 0.7223(4) 0.1884(2) 0.101(3) Uani 1 1 d D U . . .
H160 H 0.301208 0.706591 0.210680 0.121 Uiso 1 1 calc R U . . .
C161 C 0.3389(5) 0.7928(4) 0.1922(3) 0.102(3) Uani 1 1 d D U . . .
H161 H 0.340251 0.826440 0.217187 0.123 Uiso 1 1 calc R U . . .
C162 C 0.3599(5) 0.8138(4) 0.1594(2) 0.098(2) Uani 1 1 d D U . . .
H162 H 0.374020 0.861791 0.161847 0.118 Uiso 1 1 calc R U . . .
O15 O 0.2140(4) 0.4525(3) 0.38836(17) 0.1049(19) Uani 1 1 d D U . . .
O16 O 0.1015(4) 0.2601(3) 0.26975(18) 0.113(2) Uani 1 1 d D U . . .
O17 O 0.1304(4) 0.6621(3) 0.30222(18) 0.1032(18) Uani 1 1 d D U . . .
O18 O 0.0224(4) 0.4708(3) 0.18245(19) 0.1062(19) Uani 1 1 d D U . . .
N27 N 0.1710(4) 0.2549(4) 0.3913(2) 0.0903(18) Uani 1 1 d D U . . .
N28 N 0.1564(4) 0.3559(3) 0.32833(18) 0.095(2) Uani 1 1 d D U . . .
N29 N 0.0764(3) 0.5654(3) 0.24274(19) 0.0890(18) Uani 1 1 d D U . . .
N30 N -0.0097(3) 0.6475(3) 0.2009(2) 0.0904(19) Uani 1 1 d D U . . .
C163 C 0.2238(4) 0.2439(4) 0.3786(2) 0.091(2) Uani 1 1 d D U . . .
H163 H 0.239511 0.219233 0.390854 0.109 Uiso 1 1 calc R U . . .
C164 C 0.2557(5) 0.2665(5) 0.3489(2) 0.093(2) Uani 1 1 d D U . . .
H164 H 0.291142 0.255399 0.339880 0.112 Uiso 1 1 calc R U . . .
C165 C 0.2360(5) 0.3067(5) 0.3316(2) 0.095(2) Uani 1 1 d D U . . .
H165 H 0.259171 0.326307 0.312282 0.114 Uiso 1 1 calc R U . . .
C166 C 0.1815(5) 0.3153(4) 0.3444(2) 0.093(2) Uani 1 1 d D U . . .
C167 C 0.1492(5) 0.2903(5) 0.3735(3) 0.100(3) Uani 1 1 d D U . . .
H167 H 0.111347 0.297852 0.381386 0.120 Uiso 1 1 calc R U . . .
C168 C 0.1801(5) 0.4286(4) 0.3544(2) 0.094(2) Uani 1 1 d D U . . .
C169 C 0.1183(5) 0.3223(4) 0.2889(2) 0.094(2) Uani 1 1 d D U . . .
C170 C 0.0974(5) 0.3657(4) 0.2721(2) 0.095(2) Uani 1 1 d D U . . .
C171 C 0.0622(5) 0.3375(4) 0.2318(2) 0.102(3) Uani 1 1 d D U . . .
H171 H 0.049327 0.289683 0.215316 0.123 Uiso 1 1 calc R U . . .
C172 C 0.0459(5) 0.3800(4) 0.2155(3) 0.106(3) Uani 1 1 d D U . . .
H172 H 0.020287 0.360013 0.188258 0.127 Uiso 1 1 calc R U . . .
C173 C 0.0660(5) 0.4492(4) 0.2380(2) 0.092(2) Uani 1 1 d D U . . .
C174 C 0.0522(5) 0.4941(4) 0.2179(2) 0.092(2) Uani 1 1 d D U . . .
C175 C 0.1119(5) 0.5988(4) 0.2836(2) 0.091(2) Uani 1 1 d D U . . .
C176 C 0.1267(4) 0.5536(3) 0.3029(2) 0.085(2) Uani 1 1 d D U . . .
C177 C 0.1624(5) 0.5818(4) 0.3418(2) 0.093(2) Uani 1 1 d D U . . .
H177 H 0.176181 0.630118 0.357669 0.111 Uiso 1 1 calc R U . . .
C178 C 0.1791(5) 0.5407(4) 0.3590(2) 0.095(2) Uani 1 1 d D U . . .
H178 H 0.204917 0.561656 0.386217 0.113 Uiso 1 1 calc R U . . .
C179 C 0.1587(5) 0.4703(4) 0.3370(2) 0.094(2) Uani 1 1 d D U . . .
C180 C 0.1206(4) 0.4385(3) 0.2957(2) 0.086(2) Uani 1 1 d D U . . .
C181 C 0.1037(4) 0.4804(3) 0.2790(2) 0.084(2) Uani 1 1 d D U . . .
C182 C 0.0031(4) 0.6095(4) 0.2203(3) 0.094(2) Uani 1 1 d D U . . .
H182 H -0.031612 0.581962 0.232418 0.112 Uiso 1 1 calc R U . . .
C183 C 0.0663(4) 0.6101(4) 0.2230(3) 0.092(2) Uani 1 1 d D U . . .
C184 C 0.1191(4) 0.6523(4) 0.2075(3) 0.091(2) Uani 1 1 d D U . . .
H184 H 0.162746 0.653066 0.209139 0.109 Uiso 1 1 calc R U . . .
C185 C 0.1050(4) 0.6935(4) 0.1893(3) 0.099(2) Uani 1 1 d D U . . .
H185 H 0.139965 0.724334 0.178843 0.118 Uiso 1 1 calc R U . . .
C186 C 0.0414(4) 0.6901(4) 0.1863(3) 0.095(2) Uani 1 1 d D U . . .
H186 H 0.032943 0.718503 0.173543 0.114 Uiso 1 1 calc R U . . .
C201 C 0.7025(6) 0.4920(5) 0.2510(3) 0.159(5) Uani 1 1 d G U . . .
H201 H 0.687272 0.478887 0.222408 0.191 Uiso 1 1 calc R U . . .
C202 C 0.6699(5) 0.5197(5) 0.2794(4) 0.167(5) Uani 1 1 d G U . . .
H202 H 0.632343 0.525494 0.270271 0.201 Uiso 1 1 calc R U . . .
C203 C 0.6922(6) 0.5389(4) 0.3213(4) 0.155(5) Uani 1 1 d G U . . .
H203 H 0.669899 0.557814 0.340708 0.187 Uiso 1 1 calc R U . . .
C204 C 0.7471(6) 0.5304(5) 0.3347(2) 0.165(5) Uani 1 1 d G U . . .
H204 H 0.762384 0.543529 0.363282 0.198 Uiso 1 1 calc R U . . .
C205 C 0.7798(5) 0.5027(5) 0.3063(4) 0.161(5) Uani 1 1 d G U . . .
H205 H 0.817314 0.496921 0.315420 0.193 Uiso 1 1 calc R U . . .
C206 C 0.7575(6) 0.4835(4) 0.2644(3) 0.161(5) Uani 1 1 d G U . . .
H206 H 0.779759 0.464599 0.244983 0.193 Uiso 1 1 calc R U . . .
C207 C -0.0561(4) 0.7945(4) 0.1812(3) 0.122(3) Uani 1 1 d G U . . .
H207 H -0.009173 0.806360 0.188381 0.147 Uiso 1 1 calc R U . . .
C208 C -0.0886(5) 0.7631(4) 0.1401(2) 0.129(3) Uani 1 1 d G U . . .
H208 H -0.063768 0.753366 0.119172 0.154 Uiso 1 1 calc R U . . .
C209 C -0.1573(5) 0.7458(3) 0.1295(2) 0.136(4) Uani 1 1 d G U . . .
H209 H -0.179422 0.724245 0.101450 0.163 Uiso 1 1 calc R U . . .
C210 C -0.1935(4) 0.7599(4) 0.1601(3) 0.144(4) Uani 1 1 d G U . . .
H210 H -0.240480 0.748118 0.152938 0.173 Uiso 1 1 calc R U . . .
C211 C -0.1611(5) 0.7914(4) 0.2012(3) 0.142(4) Uani 1 1 d G U . . .
H211 H -0.185885 0.801112 0.222148 0.170 Uiso 1 1 calc R U . . .
C212 C -0.0924(5) 0.8087(4) 0.2118(2) 0.132(3) Uani 1 1 d G U . . .
H212 H -0.070232 0.830233 0.239870 0.158 Uiso 1 1 calc R U . . .
C213 C 0.6056(10) 0.3651(12) 0.0278(8) 0.164(5) Uiso 0.53(3) 1 d G U P A 1
H213 H 0.648380 0.390486 0.046568 0.197 Uiso 0.53(3) 1 calc R U P A 1
C214 C 0.5465(13) 0.3206(13) 0.0385(8) 0.167(5) Uiso 0.53(3) 1 d G U P A 1
H214 H 0.548919 0.315541 0.064550 0.201 Uiso 0.53(3) 1 calc R U P A 1
C215 C 0.4839(10) 0.2835(12) 0.0109(10) 0.159(6) Uiso 0.53(3) 1 d G U P A 1
H215 H 0.443556 0.253051 0.018250 0.190 Uiso 0.53(3) 1 calc R U P A 1
C216 C 0.4804(10) 0.2909(13) -0.0272(10) 0.164(5) Uiso 0.53(3) 1 d G U P A 1
H216 H 0.437653 0.265506 -0.046032 0.197 Uiso 0.53(3) 1 calc R U P A 1
C217 C 0.5395(12) 0.3354(13) -0.0379(8) 0.164(5) Uiso 0.53(3) 1 d G U P A 1
H217 H 0.537113 0.340450 -0.064014 0.197 Uiso 0.53(3) 1 calc R U P A 1
C218 C 0.6021(10) 0.3725(12) -0.0104(8) 0.159(5) Uiso 0.53(3) 1 d G U P A 1
H218 H 0.642477 0.402941 -0.017715 0.190 Uiso 0.53(3) 1 calc R U P A 1
C313 C 0.5907(12) 0.3724(14) 0.0133(9) 0.165(5) Uiso 0.47(3) 1 d G U P A 2
H313 H 0.629609 0.403027 0.035000 0.198 Uiso 0.47(3) 1 calc R U P A 2
C314 C 0.5935(11) 0.3777(13) -0.0255(10) 0.162(5) Uiso 0.47(3) 1 d G U P A 2
H314 H 0.634269 0.411929 -0.030343 0.195 Uiso 0.47(3) 1 calc R U P A 2
C315 C 0.5366(13) 0.3328(14) -0.0573(9) 0.164(5) Uiso 0.47(3) 1 d G U P A 2
H315 H 0.538443 0.336411 -0.083798 0.197 Uiso 0.47(3) 1 calc R U P A 2
C316 C 0.4769(11) 0.2827(14) -0.0502(10) 0.162(6) Uiso 0.47(3) 1 d G U P A 2
H316 H 0.437955 0.251992 -0.071910 0.195 Uiso 0.47(3) 1 calc R U P A 2
C317 C 0.4741(12) 0.2774(13) -0.0114(11) 0.158(5) Uiso 0.47(3) 1 d G U P A 2
H317 H 0.433293 0.243089 -0.006566 0.190 Uiso 0.47(3) 1 calc R U P A 2
C318 C 0.5310(15) 0.3222(14) 0.0204(9) 0.169(5) Uiso 0.47(3) 1 d G U P A 2
H318 H 0.529119 0.318606 0.046889 0.203 Uiso 0.47(3) 1 calc R U P A 2
C219 C 0.2168(4) 0.1283(4) 0.4646(4) 0.165(5) Uani 1 1 d G U . . .
H219 H 0.263389 0.161727 0.466607 0.198 Uiso 1 1 calc R U . . .
C220 C 0.1710(6) 0.0950(5) 0.4272(3) 0.163(5) Uani 1 1 d G U . . .
H220 H 0.186289 0.105735 0.403667 0.195 Uiso 1 1 calc R U . . .
C221 C 0.1029(5) 0.0461(5) 0.4242(3) 0.148(4) Uani 1 1 d G U . . .
H221 H 0.071610 0.023418 0.398684 0.178 Uiso 1 1 calc R U . . .
C222 C 0.0806(4) 0.0305(4) 0.4587(4) 0.152(4) Uani 1 1 d G U . . .
H222 H 0.034032 -0.002908 0.456641 0.182 Uiso 1 1 calc R U . . .
C223 C 0.1264(6) 0.0638(5) 0.4961(3) 0.164(5) Uani 1 1 d G U . . .
H223 H 0.111131 0.053084 0.519581 0.197 Uiso 1 1 calc R U . . .
C224 C 0.1945(5) 0.1127(5) 0.4990(3) 0.178(5) Uani 1 1 d G U . . .
H224 H 0.225810 0.135401 0.524565 0.213 Uiso 1 1 calc R U . . .
C225 C 0.4802(16) 0.4968(14) -0.0553(10) 0.131(6) Uiso 0.25 1 d G U P B 1
H225 H 0.505307 0.546574 -0.040337 0.157 Uiso 0.25 1 calc R U P B 1
C226 C 0.5047(15) 0.4653(17) -0.0876(11) 0.130(6) Uiso 0.25 1 d G U P B 1
H226 H 0.546463 0.493479 -0.094728 0.156 Uiso 0.25 1 calc R U P B 1
C227 C 0.4680(18) 0.3925(18) -0.1094(10) 0.126(6) Uiso 0.25 1 d G U P B 1
H227 H 0.484700 0.370938 -0.131514 0.151 Uiso 0.25 1 calc R U P B 1
C228 C 0.4069(17) 0.3512(14) -0.0990(10) 0.127(5) Uiso 0.25 1 d G U P B 1
H228 H 0.381780 0.301490 -0.113910 0.152 Uiso 0.25 1 calc R U P B 1
C229 C 0.3824(15) 0.3828(17) -0.0667(11) 0.125(6) Uiso 0.25 1 d G U P B 1
H229 H 0.340622 0.354584 -0.059521 0.150 Uiso 0.25 1 calc R U P B 1
C230 C 0.4191(17) 0.4556(17) -0.0448(9) 0.128(6) Uiso 0.25 1 d G U P B 1
H230 H 0.402385 0.477126 -0.022734 0.154 Uiso 0.25 1 calc R U P B 1
C325 C 0.4477(17) 0.3492(18) -0.1257(9) 0.126(6) Uiso 0.25 1 d G U P C 2
H325 H 0.463581 0.331010 -0.149404 0.151 Uiso 0.25 1 calc R U P C 2
C326 C 0.3868(16) 0.3049(14) -0.1165(9) 0.122(6) Uiso 0.25 1 d G U P C 2
H326 H 0.360946 0.256389 -0.133878 0.147 Uiso 0.25 1 calc R U P C 2
C327 C 0.3636(14) 0.3315(16) -0.0818(10) 0.126(6) Uiso 0.25 1 d G U P C 2
H327 H 0.321923 0.301201 -0.075483 0.151 Uiso 0.25 1 calc R U P C 2
C328 C 0.4014(17) 0.4024(17) -0.0563(9) 0.125(6) Uiso 0.25 1 d G U P C 2
H328 H 0.385533 0.420634 -0.032613 0.150 Uiso 0.25 1 calc R U P C 2
C329 C 0.4623(16) 0.4468(14) -0.0655(10) 0.127(5) Uiso 0.25 1 d G U P C 2
H329 H 0.488167 0.495257 -0.048138 0.152 Uiso 0.25 1 calc R U P C 2
C330 C 0.4855(15) 0.4202(17) -0.1002(11) 0.124(6) Uiso 0.25 1 d G U P C 2
H330 H 0.527192 0.450446 -0.106533 0.149 Uiso 0.25 1 calc R U P C 2
C231 C 0.4078(11) 0.6202(12) 0.4957(7) 0.150(9) Uiso 0.5 1 d G U P D 1
H231 H 0.433715 0.602857 0.478627 0.180 Uiso 0.5 1 calc R U P D 1
C232 C 0.4376(10) 0.6656(12) 0.5362(7) 0.167(10) Uiso 0.5 1 d G U P D 1
H232 H 0.483956 0.679245 0.546804 0.200 Uiso 0.5 1 calc R U P D 1
C233 C 0.3996(14) 0.6909(13) 0.5613(6) 0.223(15) Uiso 0.5 1 d G U P D 1
H233 H 0.420011 0.721909 0.588946 0.267 Uiso 0.5 1 calc R U P D 1
C234 C 0.3318(14) 0.6709(14) 0.5458(8) 0.227(16) Uiso 0.5 1 d G U P D 1
H234 H 0.305825 0.688182 0.562912 0.273 Uiso 0.5 1 calc R U P D 1
C235 C 0.3019(9) 0.6255(13) 0.5053(8) 0.174(11) Uiso 0.5 1 d G U P D 1
H235 H 0.255582 0.611793 0.494735 0.209 Uiso 0.5 1 calc R U P D 1
C236 C 0.3399(11) 0.6001(11) 0.4803(6) 0.161(10) Uiso 0.5 1 d G U P D 1
H236 H 0.319527 0.569129 0.452592 0.193 Uiso 0.5 1 calc R U P D 1
C237 C 0.4515(8) 0.9915(7) 0.0806(8) 0.152(6) Uani 0.5 1 d G U P E 1
H237 H 0.500417 1.013856 0.084163 0.182 Uiso 0.5 1 calc R U P E 1
C238 C 0.4118(12) 0.9682(9) 0.0421(7) 0.154(6) Uani 0.5 1 d G U P E 1
H238 H 0.433477 0.974691 0.019367 0.185 Uiso 0.5 1 calc R U P E 1
C239 C 0.3402(12) 0.9355(10) 0.0368(6) 0.151(7) Uani 0.5 1 d G U P E 1
H239 H 0.313062 0.919559 0.010511 0.181 Uiso 0.5 1 calc R U P E 1
C241 C 0.3085(8) 0.9260(8) 0.0700(8) 0.147(6) Uani 0.5 1 d G U P E 1
H241 H 0.259586 0.903590 0.066452 0.176 Uiso 0.5 1 calc R U P E 1
C242 C 0.3482(10) 0.9492(8) 0.1085(6) 0.145(6) Uani 0.5 1 d G U P E 1
H242 H 0.326526 0.942754 0.131249 0.174 Uiso 0.5 1 calc R U P E 1
C243 C 0.4198(10) 0.9820(7) 0.1138(6) 0.147(6) Uani 0.5 1 d G U P E 1
H243 H 0.446941 0.997887 0.140106 0.176 Uiso 0.5 1 calc R U P E 1
C244 C 0.0326(8) -0.3417(7) -0.0420(6) 0.134(6) Uani 0.5 1 d G U P . .
H244 H -0.011116 -0.378950 -0.042693 0.161 Uiso 0.5 1 calc R U P . .
C245 C 0.0741(11) -0.2912(10) -0.0046(5) 0.160(8) Uani 0.5 1 d G U P . .
H245 H 0.058728 -0.294042 0.020396 0.192 Uiso 0.5 1 calc R U P . .
C246 C 0.1381(10) -0.2367(10) -0.0036(5) 0.180(10) Uani 0.5 1 d G U P . .
H246 H 0.166476 -0.202246 0.021993 0.216 Uiso 0.5 1 calc R U P . .
C247 C 0.1606(8) -0.2326(10) -0.0401(7) 0.176(10) Uani 0.5 1 d G U P . .
H247 H 0.204379 -0.195355 -0.039498 0.211 Uiso 0.5 1 calc R U P . .
C248 C 0.1191(10) -0.2831(10) -0.0776(5) 0.149(7) Uani 0.5 1 d G U P . .
H248 H 0.134536 -0.280262 -0.102587 0.179 Uiso 0.5 1 calc R U P . .
C249 C 0.0551(9) -0.3376(8) -0.0786(5) 0.137(7) Uani 0.5 1 d G U P . .
H249 H 0.026788 -0.372060 -0.104185 0.164 Uiso 0.5 1 calc R U P . .
C251 C 0.6419(11) 1.1691(12) 0.3053(10) 0.200(7) Uani 0.5 1 d G U P F 2
H251 H 0.686047 1.171378 0.308350 0.239 Uiso 0.5 1 calc R U P F 2
C252 C 0.6158(14) 1.1901(11) 0.3400(7) 0.189(7) Uani 0.5 1 d G U P F 2
H252 H 0.642056 1.206704 0.366661 0.227 Uiso 0.5 1 calc R U P F 2
C253 C 0.5512(15) 1.1868(11) 0.3356(8) 0.181(6) Uani 0.5 1 d G U P F 2
H253 H 0.533337 1.201162 0.359226 0.217 Uiso 0.5 1 calc R U P F 2
C254 C 0.5127(11) 1.1625(12) 0.2965(10) 0.186(6) Uani 0.5 1 d G U P F 2
H254 H 0.468609 1.160298 0.293481 0.223 Uiso 0.5 1 calc R U P F 2
C255 C 0.5389(15) 1.1416(13) 0.2619(7) 0.198(7) Uani 0.5 1 d G U P F 2
H255 H 0.512598 1.124970 0.235170 0.238 Uiso 0.5 1 calc R U P F 2
C256 C 0.6035(16) 1.1449(12) 0.2663(8) 0.196(7) Uani 0.5 1 d G U P F 2
H256 H 0.621317 1.130511 0.242603 0.236 Uiso 0.5 1 calc R U P F 2
C300 C 0.9585(7) 1.0108(7) 0.0263(5) 0.148(5) Uani 1 1 d . U . . .
H300 H 0.928302 1.017154 0.044162 0.178 Uiso 1 1 calc R U . . .
C301 C 0.9359(8) 0.9461(7) -0.0082(5) 0.138(4) Uani 1 1 d . U . . .
H301 H 0.890124 0.908873 -0.012968 0.166 Uiso 1 1 calc R U . . .
C302 C 1.0242(8) 1.0626(7) 0.0326(4) 0.130(4) Uani 1 1 d . U . . .
H302 H 1.040676 1.105759 0.055463 0.155 Uiso 1 1 calc R U . . .
C303 C 0.4349(9) 0.9611(8) 0.5039(4) 0.145(4) Uani 1 1 d . U . . .
H303 H 0.389072 0.932535 0.506296 0.174 Uiso 1 1 calc R U . . .
C305 C 0.5386(10) 1.0697(8) 0.5295(4) 0.142(4) Uani 1 1 d . U . . .
H305 H 0.565327 1.116364 0.549090 0.171 Uiso 1 1 calc R U . . .
C304 C 0.4688(9) 1.0248(8) 0.5309(3) 0.133(4) Uani 1 1 d . U . . .
H304 H 0.447220 1.041710 0.551771 0.159 Uiso 1 1 calc R U . . .
Sb1 Sb 0.13241(5) -0.14334(4) 0.13657(3) 0.1221(3) Uani 1 1 d . . . . .
F1 F 0.1389(4) -0.1472(4) 0.0835(2) 0.154(3) Uani 1 1 d . . . . .
F2 F 0.1236(4) -0.1408(3) 0.1893(2) 0.146(2) Uani 1 1 d . . . . .
F3 F 0.0689(4) -0.2402(3) 0.1180(2) 0.134(2) Uani 1 1 d . . . . .
F4 F 0.1951(5) -0.0467(4) 0.1549(3) 0.179(3) Uani 1 1 d . . . . .
F5 F 0.0630(5) -0.1183(5) 0.1346(3) 0.175(3) Uani 1 1 d . . . . .
F6 F 0.2045(4) -0.1670(4) 0.1402(2) 0.148(2) Uani 1 1 d . . . . .
Sb2 Sb 0.7285(3) 0.38891(13) 0.12952(9) 0.1660(15) Uani 0.800(8) 1 d D . P G 1
F7 F 0.6426(6) 0.3154(5) 0.1008(4) 0.214(6) Uani 0.800(8) 1 d D U P G 1
F8 F 0.8116(6) 0.4618(5) 0.1591(4) 0.190(5) Uani 0.800(8) 1 d D U P G 1
F9 F 0.7178(5) 0.3525(5) 0.1707(3) 0.145(3) Uani 0.800(8) 1 d D U P G 1
F10 F 0.7344(7) 0.4293(5) 0.0892(3) 0.171(5) Uani 0.800(8) 1 d D U P G 1
F11 F 0.6882(6) 0.4416(5) 0.1549(3) 0.183(4) Uani 0.800(8) 1 d D U P G 1
F12 F 0.7620(8) 0.3323(7) 0.1003(4) 0.219(6) Uani 0.800(8) 1 d D U P G 1
Sb22 Sb 0.7598(6) 0.3864(6) 0.1346(4) 0.135(3) Uani 0.200(8) 1 d D . P G 2
F127 F 0.7669(16) 0.4243(18) 0.0934(8) 0.132(9) Uiso 0.200(8) 1 d D U P G 2
F131 F 0.7346(19) 0.2991(13) 0.0959(9) 0.210(13) Uiso 0.200(8) 1 d D U P G 2
F132 F 0.7828(19) 0.4747(12) 0.1735(9) 0.184(8) Uiso 0.200(8) 1 d D U P G 2
F128 F 0.7544(16) 0.3496(17) 0.1756(8) 0.140(9) Uiso 0.200(8) 1 d D U P G 2
F130 F 0.6681(10) 0.3657(19) 0.1316(10) 0.165(7) Uiso 0.200(8) 1 d D U P G 2
F129 F 0.8520(10) 0.4112(19) 0.1393(11) 0.202(11) Uiso 0.200(8) 1 d D U P G 2
Sb3 Sb 0.7447(5) 0.8967(3) 0.0864(3) 0.103(3) Uani 0.25 1 d D . P H 1
F13 F 0.7929(12) 0.8809(13) 0.1229(7) 0.147(8) Uani 0.25 1 d D U P H 1
F14 F 0.6947(14) 0.9139(13) 0.0516(7) 0.138(9) Uani 0.25 1 d D U P H 1
F15 F 0.6850(8) 0.8019(7) 0.0659(5) 0.101(4) Uani 0.25 1 d D U P H 1
F16 F 0.8045(13) 0.9924(9) 0.1098(9) 0.229(15) Uani 0.25 1 d D U P H 1
F17 F 0.6874(13) 0.9058(14) 0.1239(7) 0.194(13) Uani 0.25 1 d D U P H 1
F18 F 0.7986(13) 0.8872(14) 0.0484(8) 0.167(11) Uani 0.25 1 d D U P H 1
Sb17 Sb 0.7400(2) 0.8876(2) 0.08313(13) 0.1256(17) Uani 0.5 1 d D . P I 2
F98 F 0.6879(7) 0.8147(6) 0.0360(4) 0.137(4) Uani 0.5 1 d D U P I 2
F100 F 0.6655(7) 0.8629(8) 0.1097(4) 0.132(4) Uani 0.5 1 d D U P I 2
F99 F 0.8154(7) 0.9223(8) 0.0566(5) 0.156(6) Uani 0.5 1 d D U P I 2
F97 F 0.7940(9) 0.9702(8) 0.1322(4) 0.174(6) Uani 0.5 1 d D U P I 2
F102 F 0.7746(6) 0.8419(7) 0.1028(4) 0.120(4) Uani 0.5 1 d D U P I 2
F101 F 0.7118(9) 0.9474(8) 0.0683(5) 0.156(6) Uani 0.5 1 d D U P I 2
Sb4 Sb 0.14115(16) 0.43192(15) 0.54530(12) 0.1243(7) Uani 0.781(9) 1 d D U P J 1
F19 F 0.1408(7) 0.3906(8) 0.4898(3) 0.185(4) Uani 0.781(9) 1 d D U P J 1
F20 F 0.1446(7) 0.4738(7) 0.6005(3) 0.185(4) Uani 0.781(9) 1 d D U P J 1
F21 F 0.2169(6) 0.4195(8) 0.5598(4) 0.177(5) Uani 0.781(9) 1 d D U P J 1
F22 F 0.0659(7) 0.4443(8) 0.5326(5) 0.179(4) Uani 0.781(9) 1 d D U P J 1
F23 F 0.2062(7) 0.5235(6) 0.5494(5) 0.208(5) Uani 0.781(9) 1 d D U P J 1
F24 F 0.0814(6) 0.3460(6) 0.5503(4) 0.181(4) Uani 0.781(9) 1 d D U P J 1
Sb4' Sb 0.1308(9) 0.4350(9) 0.5434(6) 0.177(4) Uani 0.219(9) 1 d D U P J 2
F19' F 0.0856(17) 0.3391(11) 0.5103(11) 0.185(6) Uiso 0.219(9) 1 d D U P J 2
F20' F 0.1771(18) 0.5291(12) 0.5754(10) 0.185(7) Uiso 0.219(9) 1 d D U P J 2
F21' F 0.1036(19) 0.411(2) 0.5886(9) 0.189(7) Uiso 0.219(9) 1 d D U P J 2
F22' F 0.1588(18) 0.457(2) 0.4975(8) 0.183(6) Uiso 0.219(9) 1 d D U P J 2
F23' F 0.2098(15) 0.427(2) 0.5530(12) 0.173(7) Uiso 0.219(9) 1 d D U P J 2
F24' F 0.0521(15) 0.441(2) 0.5329(13) 0.186(8) Uiso 0.219(9) 1 d D U P J 2
Sb5 Sb -0.2337(6) 0.5716(5) -0.0144(4) 0.125(2) Uani 0.366(11) 1 d D U P K 1
F25 F -0.1880(13) 0.6464(10) 0.0333(5) 0.168(7) Uani 0.366(11) 1 d D U P K 1
F26 F -0.2802(13) 0.4870(12) -0.0615(6) 0.137(7) Uani 0.366(11) 1 d D U P K 1
F27 F -0.2230(15) 0.6286(13) -0.0446(8) 0.133(7) Uani 0.366(11) 1 d D U P K 1
F28 F -0.2421(13) 0.5095(11) 0.0145(7) 0.166(9) Uani 0.366(11) 1 d D U P K 1
F29 F -0.1533(10) 0.5678(14) -0.0251(8) 0.199(10) Uani 0.366(11) 1 d D U P K 1
F30 F -0.3166(10) 0.5651(11) -0.0047(7) 0.165(6) Uani 0.366(11) 1 d D U P K 1
Sb5' Sb -0.2497(4) 0.5723(3) -0.0149(2) 0.1339(15) Uani 0.634(11) 1 d D U P K 2
F25' F -0.2386(7) 0.6577(6) 0.0253(3) 0.148(4) Uani 0.634(11) 1 d D U P K 2
F26' F -0.2560(8) 0.4896(8) -0.0539(4) 0.142(5) Uani 0.634(11) 1 d D U P K 2
F27' F -0.2162(9) 0.6233(9) -0.0514(5) 0.135(5) Uani 0.634(11) 1 d D U P K 2
F28' F -0.2747(8) 0.5289(7) 0.0237(4) 0.162(5) Uani 0.634(11) 1 d D U P K 2
F29' F -0.1559(6) 0.6020(8) 0.0051(4) 0.164(4) Uani 0.634(11) 1 d D U P K 2
F30' F -0.3394(6) 0.5511(6) -0.0326(4) 0.154(4) Uani 0.634(11) 1 d D U P K 2
Sb6 Sb 0.35049(5) 1.13745(4) 0.36968(3) 0.1230(3) Uani 1 1 d . . . . .
F31 F 0.3431(4) 1.2146(4) 0.4041(2) 0.145(2) Uani 1 1 d . . . . .
F32 F 0.3587(6) 1.0593(4) 0.3352(4) 0.199(4) Uani 1 1 d . . . . .
F33 F 0.3831(5) 1.1862(4) 0.3335(2) 0.158(3) Uani 1 1 d . . . . .
F34 F 0.3155(5) 1.0867(6) 0.4042(4) 0.202(4) Uani 1 1 d . . . . .
F35 F 0.4401(5) 1.1751(5) 0.3970(3) 0.166(3) Uani 1 1 d . . . . .
F36 F 0.2596(4) 1.1028(5) 0.3430(3) 0.175(3) Uani 1 1 d . . . . .
Sb7 Sb 0.60546(8) 0.66738(8) 0.39830(5) 0.1100(6) Uani 0.741(5) 1 d D U P L 1
F37 F 0.6641(5) 0.6345(5) 0.4118(3) 0.139(3) Uani 0.741(5) 1 d D U P L 1
F38 F 0.5443(5) 0.7001(5) 0.3868(2) 0.123(3) Uani 0.741(5) 1 d D U P L 1
F39 F 0.5533(6) 0.5791(5) 0.3568(3) 0.159(4) Uani 0.741(5) 1 d D U P L 1
F40 F 0.5517(5) 0.6344(6) 0.4355(3) 0.162(3) Uani 0.741(5) 1 d D U P L 1
F41 F 0.6616(6) 0.7534(6) 0.4403(3) 0.170(3) Uani 0.741(5) 1 d D U P L 1
F42 F 0.6598(6) 0.6966(7) 0.3628(4) 0.157(4) Uani 0.741(5) 1 d D U P L 1
Sb19 Sb 0.6326(4) 0.6880(3) 0.3813(2) 0.151(2) Uani 0.259(5) 1 d D U P L 2
F113 F 0.6603(13) 0.7004(13) 0.3340(6) 0.171(6) Uiso 0.259(5) 1 d D U P L 2
F111 F 0.5597(10) 0.7038(14) 0.3710(7) 0.135(6) Uiso 0.259(5) 1 d D U P L 2
F112 F 0.7021(11) 0.6682(13) 0.3933(7) 0.155(4) Uiso 0.259(5) 1 d D U P L 2
F109 F 0.6852(11) 0.7822(8) 0.4108(7) 0.165(5) Uiso 0.259(5) 1 d D U P L 2
F110 F 0.5775(12) 0.5916(8) 0.3519(8) 0.142(6) Uiso 0.259(5) 1 d D U P L 2
F114 F 0.6034(13) 0.6754(14) 0.4300(6) 0.161(4) Uiso 0.259(5) 1 d D U P L 2
Sb8 Sb 0.22275(15) 0.97496(16) 0.56377(9) 0.1098(8) Uani 0.4 1 d D U P M 1
F43 F 0.2919(7) 0.9477(9) 0.5561(5) 0.127(3) Uani 0.4 1 d D U P M 1
F44 F 0.1513(7) 0.9980(8) 0.5709(4) 0.127(3) Uani 0.4 1 d D U P M 1
F45 F 0.2828(7) 1.0628(7) 0.5611(4) 0.138(4) Uani 0.4 1 d D U P M 1
F46 F 0.1639(7) 0.8877(7) 0.5682(4) 0.127(3) Uani 0.4 1 d D U P M 1
F47 F 0.1903(8) 0.9402(8) 0.5082(4) 0.119(3) Uani 0.4 1 d D U P M 1
F48 F 0.2526(8) 1.0104(8) 0.6208(3) 0.125(3) Uani 0.4 1 d D U P M 1
Sb20 Sb 0.2200(4) 0.9140(4) 0.5526(2) 0.1133(15) Uani 0.15 1 d D U P N 2
F116 F 0.2075(16) 0.914(2) 0.5011(7) 0.116(3) Uiso 0.15 1 d D U P N 2
F117 F 0.2012(19) 0.9916(14) 0.5640(10) 0.116(2) Uiso 0.15 1 d D U P N 2
F119 F 0.3065(11) 0.9882(14) 0.5559(9) 0.117(3) Uiso 0.15 1 d D U P N 2
F115 F 0.2484(15) 0.9645(18) 0.6110(6) 0.115(3) Uiso 0.15 1 d D U P N 2
F120 F 0.1364(12) 0.8410(14) 0.5546(10) 0.125(4) Uiso 0.15 1 d D U P N 2
F118 F 0.2764(15) 0.8709(16) 0.5501(10) 0.127(4) Uiso 0.15 1 d D U P N 2
Sb24 Sb 0.2233(3) 0.9459(3) 0.5596(2) 0.0999(13) Uani 0.2 1 d D U P O 3
F139 F 0.1986(12) 0.9944(11) 0.6030(6) 0.123(3) Uiso 0.2 1 d D U P O 3
F140 F 0.2429(12) 0.8949(11) 0.5127(5) 0.128(3) Uiso 0.2 1 d D U P O 3
F143 F 0.1351(8) 0.8678(10) 0.5479(7) 0.125(3) Uiso 0.2 1 d D U P O 3
F141 F 0.2540(11) 0.9096(12) 0.5908(6) 0.124(3) Uiso 0.2 1 d D U P O 3
F142 F 0.1870(11) 0.9777(12) 0.5253(6) 0.120(3) Uiso 0.2 1 d D U P O 3
F144 F 0.3079(8) 1.0215(10) 0.5685(7) 0.122(3) Uiso 0.2 1 d D U P O 3
Sb9 Sb 0.0231(2) 0.6421(2) 0.60188(14) 0.1542(11) Uani 0.3 1 d D U P P 1
F49 F 0.0993(10) 0.7231(10) 0.6313(7) 0.163(3) Uiso 0.3 1 d D U P P 1
F50 F -0.0581(10) 0.5665(11) 0.5827(8) 0.175(4) Uiso 0.3 1 d D U P P 1
F51 F 0.0607(12) 0.6234(13) 0.5590(6) 0.180(4) Uiso 0.3 1 d D U P P 1
F52 F -0.0174(11) 0.6653(12) 0.6436(6) 0.162(4) Uiso 0.3 1 d D U P P 1
F53 F 0.0447(13) 0.5962(12) 0.6281(7) 0.166(4) Uiso 0.3 1 d D U P P 1
F54 F -0.0114(13) 0.6869(12) 0.5808(7) 0.168(5) Uiso 0.3 1 d D U P P 1
Sb23 Sb 0.0276(7) 0.6504(7) 0.6278(4) 0.149(2) Uani 0.1 1 d D U P Q 3
F135 F 0.032(3) 0.7295(18) 0.6667(12) 0.171(5) Uiso 0.1 1 d D U P Q 3
F133 F -0.0658(11) 0.613(3) 0.6128(15) 0.167(4) Uiso 0.1 1 d D U P Q 3
F137 F 0.016(3) 0.607(3) 0.6660(13) 0.170(5) Uiso 0.1 1 d D U P Q 3
F134 F 0.1219(11) 0.688(3) 0.6419(15) 0.172(5) Uiso 0.1 1 d D U P Q 3
F138 F 0.041(3) 0.693(3) 0.5884(12) 0.169(4) Uiso 0.1 1 d D U P Q 3
F136 F 0.024(3) 0.5707(18) 0.5885(13) 0.171(4) Uiso 0.1 1 d D U P Q 3
Sb10 Sb -0.0931(4) 0.8915(5) 0.3462(3) 0.1288(17) Uani 0.25 1 d D U P R 1
F55 F -0.1580(11) 0.8435(11) 0.3756(7) 0.128(3) Uiso 0.25 1 d D U P R 1
F56 F -0.1335(12) 0.8092(10) 0.2999(6) 0.123(3) Uiso 0.25 1 d D U P R 1
F57 F -0.0587(12) 0.9727(10) 0.3963(6) 0.136(3) Uiso 0.25 1 d D U P R 1
F58 F -0.0280(12) 0.8685(14) 0.3638(8) 0.131(4) Uiso 0.25 1 d D U P R 1
F59 F -0.1581(10) 0.9165(12) 0.3312(7) 0.127(3) Uiso 0.25 1 d D U P R 1
F60 F -0.0307(11) 0.9451(12) 0.3210(7) 0.144(4) Uiso 0.25 1 d D U P R 1
Sb18 Sb -0.1191(4) 0.8703(3) 0.35718(17) 0.1168(14) Uani 0.2 1 d D U P S 2
F103 F -0.1543(14) 0.7811(10) 0.3587(8) 0.131(4) Uiso 0.2 1 d D U P S 2
F107 F -0.1974(12) 0.8687(15) 0.3368(8) 0.128(3) Uiso 0.2 1 d D U P S 2
F104 F -0.0621(13) 0.9639(11) 0.3540(9) 0.131(3) Uiso 0.2 1 d D U P S 2
F106 F -0.1062(15) 0.9135(14) 0.4121(5) 0.137(4) Uiso 0.2 1 d D U P S 2
F105 F -0.1007(16) 0.8345(14) 0.3032(6) 0.129(3) Uiso 0.2 1 d D U P S 2
F108 F -0.0305(12) 0.8771(16) 0.3700(9) 0.131(3) Uiso 0.2 1 d D U P S 2
Sb21 Sb -0.1181(4) 0.8932(4) 0.3488(2) 0.1300(16) Uani 0.25 1 d D U P T 3
F121 F -0.0388(11) 0.8978(14) 0.3284(8) 0.138(3) Uiso 0.25 1 d D U P T 3
F124 F -0.1270(13) 0.9310(12) 0.3091(7) 0.140(4) Uiso 0.25 1 d D U P T 3
F125 F -0.0715(12) 0.9889(8) 0.3829(7) 0.137(3) Uiso 0.25 1 d D U P T 3
F123 F -0.1082(13) 0.8568(12) 0.3879(6) 0.138(3) Uiso 0.25 1 d D U P T 3
F122 F -0.2050(9) 0.8821(14) 0.3538(8) 0.142(4) Uiso 0.25 1 d D U P T 3
F126 F -0.1632(12) 0.8068(12) 0.3054(7) 0.131(3) Uiso 0.25 1 d D U P T 3
Sb25 Sb -0.0767(7) 0.9031(5) 0.3414(4) 0.239(8) Uani 0.2 1 d D . P U 4
F145 F -0.0925(15) 0.9361(15) 0.3010(7) 0.146(8) Uiso 0.2 1 d D U P U 4
F147 F -0.1582(10) 0.8937(14) 0.3560(8) 0.122(7) Uiso 0.2 1 d D U P U 4
F146 F -0.0621(15) 0.8638(14) 0.3769(8) 0.140(7) Uiso 0.2 1 d D U P U 4
F149 F -0.1241(16) 0.8106(10) 0.3010(8) 0.153(9) Uiso 0.2 1 d D U P U 4
F148 F 0.0043(12) 0.9103(16) 0.3230(9) 0.180(10) Uiso 0.2 1 d D U P U 4
F150 F -0.0300(13) 0.9933(9) 0.3777(7) 0.136(8) Uiso 0.2 1 d D U P U 4
Sb11 Sb 0.6764(6) 0.1226(6) 0.1116(3) 0.125(3) Uani 0.2 1 d D U P V 1
F61 F 0.6711(17) 0.2042(12) 0.1153(10) 0.168(10) Uiso 0.2 1 d D U P V 1
F62 F 0.6872(18) 0.1474(18) 0.1674(6) 0.192(11) Uiso 0.2 1 d D U P V 1
F63 F 0.6677(17) 0.0998(17) 0.0549(6) 0.168(9) Uiso 0.2 1 d D U P V 1
F64 F 0.5825(9) 0.0720(16) 0.1051(11) 0.197(10) Uiso 0.2 1 d D U P V 1
F65 F 0.7719(9) 0.1730(15) 0.1163(10) 0.168(11) Uiso 0.2 1 d D U P V 1
F66 F 0.6848(17) 0.0426(12) 0.1060(10) 0.174(10) Uiso 0.2 1 d D U P V 1
Sb14 Sb 0.6754(3) 0.1181(2) 0.08705(17) 0.1322(15) Uani 0.25 1 d D U P W 2
F83 F 0.5976(10) 0.0641(13) 0.0464(6) 0.150(8) Uiso 0.25 1 d D U P W 2
F84 F 0.7484(12) 0.1786(15) 0.1303(7) 0.177(9) Uiso 0.25 1 d D U P W 2
F81 F 0.7026(13) 0.1832(12) 0.0621(8) 0.160(8) Uiso 0.25 1 d D U P W 2
F82 F 0.6394(15) 0.0509(13) 0.1130(8) 0.172(8) Uiso 0.25 1 d D U P W 2
F80 F 0.6253(14) 0.1603(15) 0.1155(8) 0.151(9) Uiso 0.25 1 d D U P W 2
F79 F 0.7204(14) 0.0719(15) 0.0588(9) 0.200(11) Uiso 0.25 1 d D U P W 2
Sb16 Sb 0.6692(4) 0.1231(3) 0.12525(15) 0.1102(13) Uani 0.35 1 d D U P X 3
F91 F 0.7315(10) 0.1942(10) 0.1700(6) 0.167(7) Uiso 0.35 1 d D U P X 3
F93 F 0.5987(10) 0.0916(13) 0.1533(7) 0.199(8) Uiso 0.35 1 d D U P X 3
F94 F 0.7364(11) 0.1541(12) 0.0937(7) 0.176(7) Uiso 0.35 1 d D U P X 3
F92 F 0.6143(11) 0.0539(10) 0.0754(5) 0.162(6) Uiso 0.35 1 d D U P X 3
F95 F 0.6966(12) 0.0608(11) 0.1328(7) 0.187(9) Uiso 0.35 1 d D U P X 3
F96 F 0.6355(9) 0.1835(9) 0.1185(6) 0.114(5) Uiso 0.35 1 d D U P X 3
Sb12 Sb 0.4826(2) 1.07865(14) 0.23912(9) 0.1187(10) Uani 0.25 1 d D . P Y 1
F67 F 0.4078(7) 1.0513(8) 0.2156(4) 0.069(4) Uiso 0.25 1 d D U P Y 1
F68 F 0.4414(14) 1.0682(17) 0.2808(8) 0.172(9) Uiso 0.25 1 d D U P Y 1
F69 F 0.530(2) 1.086(3) 0.2002(11) 0.37(4) Uiso 0.25 1 d D . P Y 1
F70 F 0.5188(16) 1.1691(12) 0.2618(10) 0.178(8) Uiso 0.25 1 d D U P Y 1
F71 F 0.458(2) 0.9867(14) 0.2235(16) 0.27(3) Uiso 0.25 1 d D U P Y 1
F72 F 0.5522(14) 1.0810(17) 0.2686(9) 0.174(8) Uiso 0.25 1 d D U P Y 1
Sb15 Sb 0.3445(4) 0.9297(4) 0.0278(3) 0.150(3) Uani 0.15 1 d D . P Z 4
F87 F 0.3039(19) 0.948(2) -0.0120(11) 0.165(17) Uiso 0.15 1 d D U P Z 4
F85 F 0.4299(13) 0.949(2) 0.0148(11) 0.162(17) Uiso 0.15 1 d D U P Z 4
F88 F 0.3631(14) 0.9571(15) 0.0861(5) 0.081(7) Uiso 0.15 1 d D U P Z 4
F86 F 0.2615(13) 0.913(2) 0.0429(11) 0.20(2) Uiso 0.15 1 d D U P Z 4
F90 F 0.299(2) 0.8319(11) 0.0115(13) 0.29(3) Uiso 0.15 1 d D U P Z 4
F89 F 0.356(2) 1.0221(14) 0.0524(11) 0.23(3) Uiso 0.15 1 d D U P Z 4
Sb13 Sb 0.2533(4) 0.7155(4) 0.4897(2) 0.148(2) Uani 0.15 1 d D . P A 3
F77 F 0.1981(17) 0.685(2) 0.4398(8) 0.160(17) Uiso 0.15 1 d D . P A 3
F74 F 0.2957(19) 0.6627(18) 0.4656(10) 0.136(13) Uiso 0.15 1 d D U P A 3
F76 F 0.3182(15) 0.7961(13) 0.4827(11) 0.136(13) Uiso 0.15 1 d D . P A 3
F75 F 0.1865(17) 0.6358(16) 0.4977(13) 0.21(3) Uiso 0.15 1 d D . P A 3
F73 F 0.207(2) 0.766(2) 0.5151(13) 0.20(2) Uiso 0.15 1 d D . P A 3
F78 F 0.303(2) 0.739(3) 0.5406(9) 0.33(5) Uiso 0.15 1 d D U P A 3
N1S N 0.2010(6) 0.2201(6) 0.0615(3) 0.127(3) Uani 1 1 d . U . . .
C1S C 0.2529(8) 0.2530(6) 0.0549(3) 0.113(3) Uani 1 1 d . U . . .
C2S C 0.3213(8) 0.2969(9) 0.0490(5) 0.157(5) Uani 1 1 d . U . . .
H2S1 H 0.337198 0.346680 0.066254 0.235 Uiso 1 1 calc R U . . .
H2S2 H 0.319498 0.292703 0.019996 0.235 Uiso 1 1 calc R U . . .
H2S3 H 0.353286 0.280871 0.056615 0.235 Uiso 1 1 calc R U . . .
N2S N 0.5186(7) 0.8404(6) 0.3828(3) 0.135(3) Uani 1 1 d . U . . .
C3S C 0.5617(9) 0.8365(7) 0.3653(5) 0.132(4) Uani 1 1 d . U . . .
C4S C 0.6101(9) 0.8276(8) 0.3418(5) 0.163(5) Uani 1 1 d . U . . .
H4S1 H 0.600708 0.777819 0.333212 0.245 Uiso 1 1 calc R U . . .
H4S2 H 0.656629 0.858556 0.358489 0.245 Uiso 1 1 calc R U . . .
H4S3 H 0.606639 0.840145 0.317480 0.245 Uiso 1 1 calc R U . . .
N3S N 0.1102(8) -0.0353(8) 0.2844(5) 0.078(4) Uiso 0.542(16) 1 d D U P B 1
C5S C 0.1291(13) -0.0707(12) 0.2931(8) 0.134(6) Uiso 0.542(16) 1 d D U P B 1
C6S C 0.1624(14) -0.1124(14) 0.2940(9) 0.157(9) Uiso 0.542(16) 1 d D U P B 1
N3A N 0.0979(10) -0.0472(10) 0.2933(6) 0.091(6) Uiso 0.458(16) 1 d D U P B 2
C5A C 0.1027(16) -0.0082(15) 0.2765(9) 0.137(7) Uiso 0.458(16) 1 d D U P B 2
C6A C 0.134(2) 0.0476(18) 0.2599(12) 0.186(12) Uiso 0.458(16) 1 d D U P B 2
N4S N 0.024(2) 0.564(2) 0.6606(14) 0.139(11) Uiso 0.25 1 d D U P C 2
C7S C 0.014(2) 0.505(2) 0.6506(13) 0.114(7) Uiso 0.25 1 d D U P C 2
C8S C 0.012(3) 0.437(2) 0.6474(16) 0.109(8) Uiso 0.25 1 d D U P C 2
C8A C 0.043(2) 0.464(2) 0.7030(11) 0.103(8) Uiso 0.25 1 d D U P D 3
C7A C 0.019(3) 0.447(3) 0.6599(11) 0.111(7) Uiso 0.25 1 d D U P D 3
N4A N -0.0070(19) 0.4201(19) 0.6250(10) 0.106(7) Uiso 0.25 1 d D U P D 3
N4B N 0.038(2) 0.4628(19) 0.6843(12) 0.107(7) Uiso 0.25 1 d D U P E 4
C7B C 0.071(2) 0.503(3) 0.7164(12) 0.119(8) Uiso 0.25 1 d D U P E 4
C8B C 0.095(3) 0.556(3) 0.7582(13) 0.128(10) Uiso 0.25 1 d D U P E 4
N4C N 0.097(2) 0.5297(18) 0.7499(11) 0.117(8) Uiso 0.25 1 d D U P F 5
C7C C 0.112(2) 0.5807(17) 0.7792(11) 0.103(9) Uiso 0.25 1 d D U P F 5
C8C C 0.134(2) 0.6511(17) 0.8097(11) 0.105(10) Uiso 0.25 1 d D U P F 5
N6S N 0.3492(18) 1.1073(18) 0.2076(11) 0.112(9) Uiso 0.25 1 d D U P G 2
C11S C 0.315(2) 1.062(2) 0.2197(14) 0.124(11) Uiso 0.25 1 d D U P G 2
C12S C 0.285(3) 1.010(2) 0.2396(16) 0.139(12) Uiso 0.25 1 d D U P G 2
N6A N 0.433(2) 0.9782(19) 0.2191(12) 0.108(10) Uiso 0.25 1 d D U P H 3
C11A C 0.384(2) 0.964(3) 0.2358(15) 0.131(11) Uiso 0.25 1 d D U P H 3
C12A C 0.322(2) 0.973(3) 0.2412(18) 0.151(13) Uiso 0.25 1 d D U P H 3
N5S N 0.596(3) 0.699(3) 0.2165(17) 0.169(11) Uiso 0.25 1 d D U P I 1
C9S C 0.646(3) 0.751(3) 0.2350(18) 0.158(8) Uiso 0.25 1 d D U P I 1
C10S C 0.699(3) 0.825(3) 0.2462(19) 0.157(10) Uiso 0.25 1 d D U P I 1
N5A N 0.755(3) 1.006(3) 0.2108(16) 0.165(11) Uiso 0.25 1 d D U P J 2
C9A C 0.758(3) 1.054(3) 0.202(2) 0.157(11) Uiso 0.25 1 d D U P J 2
C10A C 0.741(3) 1.110(3) 0.1999(19) 0.157(12) Uiso 0.25 1 d D U P J 2
N5B N 0.758(2) 1.111(2) 0.2769(13) 0.138(11) Uiso 0.25 1 d D U P K 3
C9B C 0.761(3) 1.093(3) 0.2423(13) 0.147(10) Uiso 0.25 1 d D U P K 3
C10B C 0.784(4) 1.078(4) 0.2026(15) 0.164(12) Uiso 0.25 1 d D U P K 3
B1A B 0.2577(8) 0.5703(8) 0.2453(4) 0.085(5) Uiso 0.298(3) 1 d D U P L 1
F1A F 0.2657(8) 0.5918(9) 0.2869(4) 0.098(4) Uiso 0.298(3) 1 d D U P L 1
F3A F 0.3178(9) 0.6055(11) 0.2339(6) 0.108(6) Uiso 0.298(3) 1 d D U P L 1
F2A F 0.2356(10) 0.4991(8) 0.2309(6) 0.121(5) Uiso 0.298(3) 1 d D U P L 1
F4A F 0.2103(9) 0.5849(10) 0.2303(5) 0.100(5) Uiso 0.298(3) 1 d D U P L 1
B1B B 0.2599(8) 0.4330(9) 0.2518(5) 0.116(7) Uiso 0.456(3) 1 d D U P M 2
F2B F 0.2679(8) 0.4457(9) 0.2929(4) 0.159(6) Uiso 0.456(3) 1 d D U P M 2
F3B F 0.2164(10) 0.3624(9) 0.2344(6) 0.206(8) Uiso 0.456(3) 1 d D U P M 2
F1B F 0.2299(10) 0.4663(12) 0.2384(6) 0.197(7) Uiso 0.456(3) 1 d D U P M 2
F4B F 0.3210(7) 0.4493(8) 0.2396(4) 0.141(5) Uiso 0.456(3) 1 d D U P M 2
B1C B 0.2561(9) 0.5679(10) 0.2451(5) 0.088(5) Uiso 0.246(3) 1 d D U P N 3
F1C F 0.2579(12) 0.6271(10) 0.2729(7) 0.123(6) Uiso 0.246(3) 1 d D U P N 3
F3C F 0.2583(12) 0.5257(12) 0.2658(7) 0.130(6) Uiso 0.246(3) 1 d D U P N 3
F2C F 0.1974(9) 0.5327(11) 0.2161(5) 0.103(5) Uiso 0.246(3) 1 d D U P N 3
F4C F 0.3130(10) 0.5856(14) 0.2277(7) 0.110(7) Uiso 0.246(3) 1 d D U P N 3
O1W O 0.2656(6) 0.4050(7) 0.2589(4) 0.116(3) Uiso 0.6 1 d . U P O 1
O2W O 0.2501(10) 0.5998(10) 0.2401(6) 0.110(5) Uiso 0.4 1 d . U P P 2
C307 C 0.662(3) 0.770(2) 0.2450(13) 0.159(8) Uiso 0.25 1 d G U P Q 2
H307 H 0.645211 0.737304 0.258988 0.190 Uiso 0.25 1 calc R U P Q 2
C308 C 0.636(2) 0.7486(18) 0.2034(13) 0.158(8) Uiso 0.25 1 d G U P Q 2
H308 H 0.601737 0.700958 0.188944 0.190 Uiso 0.25 1 calc R U P Q 2
C309 C 0.661(2) 0.797(2) 0.1829(10) 0.158(10) Uiso 0.25 1 d G U P Q 2
H309 H 0.643033 0.781972 0.154452 0.190 Uiso 0.25 1 calc R U P Q 2
C310 C 0.711(2) 0.866(2) 0.2040(13) 0.160(10) Uiso 0.25 1 d G U P Q 2
H310 H 0.727802 0.899332 0.190004 0.192 Uiso 0.25 1 calc R U P Q 2
C311 C 0.7369(19) 0.8880(18) 0.2456(13) 0.161(10) Uiso 0.25 1 d G U P Q 2
H311 H 0.771277 0.935679 0.260049 0.193 Uiso 0.25 1 calc R U P Q 2
C312 C 0.712(2) 0.840(2) 0.2661(10) 0.159(9) Uiso 0.25 1 d G U P Q 2
H312 H 0.729982 0.854666 0.294541 0.191 Uiso 0.25 1 calc R U P Q 2

loop_
_atom_site_aniso_label
_atom_site_aniso_U_11
_atom_site_aniso_U_22
_atom_site_aniso_U_33
_atom_site_aniso_U_23
_atom_site_aniso_U_13
_atom_site_aniso_U_12
Pd1 0.1126(6) 0.0762(4) 0.1253(6) 0.0438(4) 0.0100(5) 0.0334(4)
Pd2 0.1376(6) 0.0699(4) 0.0870(4) 0.0349(3) -0.0039(4) 0.0440(4)
Pd3 0.1259(6) 0.0859(4) 0.0871(4) 0.0480(4) 0.0174(4) 0.0553(4)
Pd4 0.1262(6) 0.0712(4) 0.0805(4) 0.0251(3) -0.0019(4) 0.0401(4)
Pd5 0.1386(6) 0.0721(4) 0.0824(4) 0.0344(3) 0.0148(4) 0.0355(4)
Pd6 0.1051(5) 0.0728(4) 0.1423(7) 0.0522(4) -0.0045(5) 0.0388(4)
O1 0.140(5) 0.119(5) 0.119(5) 0.070(4) 0.027(4) 0.050(4)
O2 0.206(8) 0.205(8) 0.107(4) 0.014(5) -0.017(5) 0.151(7)
O3 0.160(6) 0.089(4) 0.116(5) 0.038(4) 0.036(5) 0.020(4)
N1 0.121(6) 0.081(5) 0.136(7) 0.054(5) 0.006(5) 0.028(4)
N2 0.113(6) 0.095(6) 0.147(6) 0.043(5) 0.003(5) 0.035(5)
N3 0.132(6) 0.093(5) 0.134(6) 0.057(5) 0.029(5) 0.051(5)
N4 0.163(6) 0.076(4) 0.097(5) 0.039(3) -0.011(5) 0.053(4)
N5 0.154(6) 0.071(4) 0.091(4) 0.029(4) -0.014(4) 0.055(4)
N6 0.162(7) 0.070(4) 0.096(4) 0.029(3) -0.017(4) 0.057(4)
N7 0.125(6) 0.116(6) 0.108(5) 0.059(4) 0.021(4) 0.065(5)
N8 0.144(5) 0.093(5) 0.093(4) 0.055(4) 0.030(4) 0.063(4)
N9 0.146(6) 0.085(4) 0.089(4) 0.047(4) 0.022(4) 0.054(4)
C1 0.139(8) 0.106(7) 0.148(8) 0.056(7) 0.008(6) 0.045(7)
C2 0.148(8) 0.102(7) 0.154(7) 0.046(6) -0.006(6) 0.062(7)
C3 0.138(10) 0.149(11) 0.215(13) 0.022(11) -0.029(9) 0.060(9)
C4 0.164(12) 0.174(14) 0.246(14) 0.045(13) 0.000(9) 0.096(11)
C5 0.125(9) 0.177(13) 0.242(13) 0.031(12) 0.000(9) 0.070(9)
C6 0.122(8) 0.117(8) 0.171(8) 0.028(8) 0.008(6) 0.053(7)
C7 0.129(8) 0.104(7) 0.158(8) 0.051(7) 0.030(6) 0.039(6)
C8 0.115(6) 0.097(5) 0.121(6) 0.058(5) 0.039(5) 0.048(5)
C9 0.147(8) 0.109(6) 0.106(6) 0.057(5) 0.038(5) 0.063(6)
C10 0.160(9) 0.104(7) 0.114(7) 0.053(5) 0.033(6) 0.061(6)
C11 0.139(7) 0.102(6) 0.111(6) 0.065(5) 0.027(5) 0.043(5)
C12 0.155(9) 0.099(6) 0.151(8) 0.072(5) 0.031(6) 0.062(6)
C13 0.134(8) 0.087(6) 0.137(7) 0.060(5) 0.029(5) 0.040(5)
C14 0.138(7) 0.097(6) 0.100(5) 0.047(5) 0.021(5) 0.062(5)
C15 0.150(7) 0.116(7) 0.094(5) 0.061(5) 0.021(5) 0.070(5)
C16 0.150(7) 0.117(7) 0.092(6) 0.047(5) 0.014(5) 0.079(5)
C17 0.139(7) 0.101(6) 0.099(5) 0.045(4) 0.012(5) 0.066(5)
C18 0.131(7) 0.107(6) 0.098(5) 0.052(5) 0.007(5) 0.051(5)
C19 0.141(7) 0.095(6) 0.095(6) 0.048(5) 0.010(5) 0.043(5)
C20 0.169(7) 0.098(6) 0.102(6) 0.043(4) -0.010(6) 0.076(5)
C21 0.169(7) 0.081(5) 0.095(5) 0.033(4) -0.013(5) 0.067(5)
C22 0.189(9) 0.102(7) 0.102(7) 0.019(5) -0.002(7) 0.064(6)
C23 0.178(9) 0.091(6) 0.104(7) 0.022(5) -0.011(7) 0.057(6)
C24 0.153(8) 0.078(5) 0.104(6) 0.028(4) -0.016(5) 0.040(5)
C25 0.154(7) 0.071(5) 0.087(5) 0.028(4) -0.020(5) 0.051(5)
C26 0.140(7) 0.082(5) 0.098(5) 0.041(4) -0.008(5) 0.045(5)
C27 0.118(7) 0.075(5) 0.106(5) 0.032(4) -0.010(5) 0.035(5)
C28 0.133(8) 0.090(6) 0.106(6) 0.039(5) -0.011(5) 0.045(5)
C29 0.130(8) 0.121(7) 0.100(6) 0.042(5) 0.000(6) 0.063(6)
C30 0.152(9) 0.144(7) 0.100(6) 0.029(5) -0.012(5) 0.091(7)
C31 0.159(9) 0.098(6) 0.114(6) 0.027(5) -0.020(6) 0.073(6)
C32 0.140(8) 0.080(5) 0.128(7) 0.042(5) -0.005(6) 0.050(5)
C33 0.151(8) 0.158(9) 0.096(5) 0.032(6) -0.001(5) 0.097(8)
C34 0.176(11) 0.210(13) 0.115(6) 0.044(9) 0.009(7) 0.122(10)
C35 0.144(9) 0.177(11) 0.119(6) 0.023(8) -0.002(7) 0.102(9)
C36 0.126(7) 0.108(7) 0.110(5) 0.050(5) 0.008(5) 0.056(6)
C37 0.117(7) 0.102(6) 0.106(5) 0.050(5) 0.015(5) 0.052(5)
C38 0.132(7) 0.100(6) 0.115(6) 0.048(5) 0.002(5) 0.057(6)
C39 0.137(8) 0.128(8) 0.120(6) 0.063(6) 0.038(5) 0.073(7)
C40 0.142(6) 0.115(7) 0.104(5) 0.066(5) 0.043(5) 0.067(5)
C41 0.124(7) 0.126(8) 0.109(6) 0.059(6) 0.037(5) 0.058(6)
C42 0.163(8) 0.128(8) 0.106(6) 0.059(6) 0.041(6) 0.075(7)
C43 0.153(7) 0.109(7) 0.088(5) 0.050(5) 0.023(5) 0.071(6)
C44 0.148(7) 0.105(6) 0.099(5) 0.059(5) 0.035(5) 0.070(5)
C45 0.150(7) 0.093(6) 0.083(5) 0.037(4) 0.020(5) 0.060(5)
C46 0.143(6) 0.076(5) 0.073(5) 0.032(4) 0.018(5) 0.038(5)
C47 0.126(6) 0.073(5) 0.079(5) 0.028(4) 0.002(5) 0.023(5)
C48 0.139(7) 0.085(6) 0.087(6) 0.030(4) -0.004(5) 0.016(5)
C49 0.144(7) 0.071(5) 0.091(6) 0.025(4) 0.016(6) 0.015(5)
C50 0.169(8) 0.086(6) 0.101(6) 0.044(5) 0.033(7) 0.045(6)
C51 0.161(8) 0.082(6) 0.108(7) 0.043(5) 0.027(6) 0.050(6)
C52 0.140(7) 0.095(6) 0.096(6) 0.041(5) 0.016(5) 0.017(5)
C53 0.126(7) 0.092(5) 0.091(6) 0.039(4) 0.006(5) 0.018(5)
C54 0.126(6) 0.078(5) 0.104(6) 0.041(5) -0.002(5) 0.023(4)
C55 0.133(6) 0.089(5) 0.111(6) 0.048(5) 0.004(5) 0.033(5)
C56 0.126(8) 0.088(6) 0.131(8) 0.046(5) 0.017(6) 0.012(5)
C57 0.154(8) 0.098(7) 0.113(8) 0.012(6) 0.026(7) 0.004(6)
O4 0.163(6) 0.095(4) 0.118(5) 0.063(4) 0.022(4) 0.036(4)
O5 0.157(7) 0.079(4) 0.153(7) 0.010(4) 0.002(5) 0.036(4)
O6 0.150(6) 0.178(7) 0.114(4) 0.071(5) 0.023(4) 0.099(6)
N10 0.119(6) 0.087(5) 0.092(4) 0.029(3) -0.004(4) 0.027(4)
N11 0.168(6) 0.069(4) 0.079(4) 0.023(4) -0.006(4) 0.050(4)
N12 0.153(6) 0.072(4) 0.086(4) 0.023(3) -0.005(4) 0.059(4)
N13 0.110(5) 0.087(5) 0.241(9) 0.091(6) -0.029(6) 0.023(4)
N14 0.108(6) 0.095(6) 0.186(7) 0.064(6) 0.000(5) 0.046(5)
N15 0.106(5) 0.073(4) 0.148(7) 0.051(5) -0.025(4) 0.027(4)
N16 0.163(7) 0.091(5) 0.080(4) 0.024(4) 0.001(5) 0.025(5)
N17 0.172(6) 0.077(4) 0.085(4) 0.042(4) 0.025(4) 0.050(4)
N18 0.133(6) 0.093(5) 0.101(4) 0.049(4) 0.028(4) 0.057(5)
C58 0.142(8) 0.097(6) 0.093(5) 0.028(4) -0.021(5) 0.040(6)
C59 0.162(7) 0.082(5) 0.080(5) 0.030(4) -0.018(5) 0.045(5)
C60 0.174(9) 0.081(5) 0.094(6) 0.019(4) -0.027(6) 0.034(6)
C61 0.219(11) 0.087(6) 0.102(7) 0.028(6) -0.003(7) 0.059(6)
C62 0.202(10) 0.083(5) 0.084(5) 0.022(4) -0.001(6) 0.068(6)
C63 0.179(8) 0.076(5) 0.093(6) 0.029(4) 0.005(5) 0.062(5)
C64 0.180(8) 0.080(5) 0.085(5) 0.027(4) 0.006(6) 0.067(5)
C65 0.148(6) 0.082(4) 0.072(5) 0.028(4) 0.014(5) 0.055(4)
C66 0.141(6) 0.084(5) 0.113(7) 0.040(5) 0.033(6) 0.058(5)
C67 0.135(7) 0.086(5) 0.106(6) 0.045(5) 0.029(5) 0.050(5)
C68 0.142(6) 0.086(5) 0.090(6) 0.039(5) 0.019(5) 0.045(5)
C69 0.164(7) 0.071(5) 0.123(7) 0.043(5) 0.017(6) 0.053(5)
C70 0.159(7) 0.073(5) 0.125(7) 0.041(5) 0.017(6) 0.058(5)
C71 0.148(7) 0.092(6) 0.116(6) 0.056(5) 0.022(5) 0.036(5)
C72 0.122(6) 0.073(5) 0.120(6) 0.046(5) 0.032(5) 0.044(5)
C73 0.129(6) 0.086(6) 0.113(6) 0.056(5) 0.028(5) 0.049(5)
C74 0.122(6) 0.068(5) 0.141(7) 0.049(5) 0.029(5) 0.039(4)
C75 0.124(7) 0.092(6) 0.148(7) 0.051(6) 0.031(5) 0.036(6)
C76 0.142(7) 0.089(6) 0.117(6) 0.044(6) 0.044(5) 0.036(6)
C77 0.128(7) 0.095(7) 0.216(9) 0.077(7) 0.012(7) 0.050(6)
C78 0.121(7) 0.102(7) 0.210(9) 0.083(7) 0.016(6) 0.055(6)
C79 0.114(7) 0.108(8) 0.245(12) 0.083(9) 0.025(7) 0.050(7)
C80 0.124(9) 0.134(11) 0.264(13) 0.075(11) -0.001(8) 0.055(8)
C81 0.121(8) 0.113(8) 0.231(12) 0.073(9) -0.020(7) 0.049(7)
C82 0.118(7) 0.101(7) 0.197(8) 0.072(7) -0.005(6) 0.046(6)
C83 0.123(6) 0.088(6) 0.157(8) 0.060(6) -0.021(5) 0.037(5)
C84 0.120(7) 0.064(5) 0.121(7) 0.019(4) -0.035(5) 0.026(5)
C85 0.135(8) 0.071(5) 0.114(7) 0.023(5) -0.034(5) 0.021(5)
C86 0.146(9) 0.076(6) 0.136(9) 0.020(6) -0.022(6) 0.027(6)
C87 0.125(7) 0.064(5) 0.130(8) 0.012(5) -0.019(5) 0.020(5)
C88 0.135(8) 0.077(6) 0.125(8) 0.018(5) -0.025(5) 0.037(6)
C89 0.140(8) 0.072(5) 0.121(7) 0.027(5) -0.019(5) 0.045(5)
C90 0.154(8) 0.071(5) 0.115(7) 0.017(5) -0.016(6) 0.024(5)
C91 0.171(9) 0.086(6) 0.094(7) -0.002(5) -0.021(6) 0.018(6)
C92 0.172(9) 0.110(7) 0.097(7) 0.016(5) -0.016(7) 0.035(6)
C93 0.152(8) 0.090(6) 0.087(6) 0.022(4) -0.011(5) 0.025(5)
C94 0.132(7) 0.078(5) 0.104(6) 0.032(5) -0.018(5) 0.026(5)
C95 0.142(7) 0.087(5) 0.093(6) 0.017(4) -0.007(5) 0.040(5)
C96 0.190(9) 0.110(7) 0.080(5) 0.035(5) -0.005(6) 0.049(7)
C97 0.210(9) 0.078(6) 0.084(5) 0.034(5) 0.019(5) 0.038(6)
C98 0.232(11) 0.087(6) 0.085(6) 0.040(5) 0.028(6) 0.052(7)
C99 0.232(11) 0.080(6) 0.095(6) 0.035(5) 0.033(7) 0.051(7)
C100 0.185(10) 0.096(7) 0.109(6) 0.046(5) 0.045(6) 0.052(7)
C101 0.167(7) 0.082(6) 0.097(5) 0.045(5) 0.040(5) 0.052(5)
C102 0.131(7) 0.096(6) 0.103(5) 0.046(5) 0.026(5) 0.039(6)
C103 0.116(7) 0.095(5) 0.094(5) 0.044(4) 0.028(5) 0.048(5)
C104 0.138(8) 0.094(5) 0.106(5) 0.052(4) 0.027(5) 0.048(6)
C105 0.147(9) 0.110(6) 0.102(5) 0.044(5) 0.010(6) 0.052(6)
C106 0.135(8) 0.127(6) 0.102(5) 0.064(5) 0.029(5) 0.075(6)
C107 0.149(9) 0.126(6) 0.118(6) 0.069(5) 0.027(6) 0.076(7)
C108 0.136(8) 0.097(6) 0.108(5) 0.048(5) 0.020(6) 0.050(6)
C109 0.133(7) 0.141(8) 0.098(5) 0.064(5) 0.017(5) 0.069(6)
C110 0.122(7) 0.137(8) 0.091(5) 0.053(5) 0.006(5) 0.059(6)
C111 0.105(6) 0.112(7) 0.094(5) 0.045(5) 0.002(4) 0.036(5)
C112 0.116(6) 0.113(7) 0.091(5) 0.037(5) 0.000(5) 0.042(5)
C113 0.108(6) 0.117(7) 0.101(6) 0.051(5) -0.003(5) 0.035(5)
C114 0.108(7) 0.156(9) 0.112(6) 0.066(6) 0.007(5) 0.060(6)
O7 0.157(6) 0.093(4) 0.094(4) 0.028(3) 0.019(4) 0.062(4)
O8 0.160(6) 0.094(4) 0.099(4) 0.046(3) 0.015(4) 0.047(4)
O9 0.175(7) 0.091(4) 0.091(4) 0.039(3) 0.022(4) 0.065(4)
O10 0.163(6) 0.090(4) 0.094(4) 0.028(3) 0.040(4) 0.052(4)
N19 0.110(5) 0.067(4) 0.116(6) 0.036(4) 0.000(4) 0.022(3)
N20 0.138(6) 0.078(4) 0.077(4) 0.023(3) -0.003(4) 0.047(4)
N21 0.135(6) 0.070(4) 0.081(4) 0.021(3) 0.011(4) 0.038(4)
N22 0.126(6) 0.080(4) 0.081(4) 0.015(3) -0.002(4) 0.046(4)
C115 0.127(6) 0.078(5) 0.095(6) 0.022(4) -0.004(5) 0.032(5)
C116 0.116(6) 0.089(5) 0.104(7) 0.011(5) 0.010(6) 0.033(5)
C117 0.133(7) 0.091(5) 0.108(7) 0.029(5) 0.003(6) 0.040(5)
C118 0.137(7) 0.080(4) 0.094(6) 0.031(4) 0.002(5) 0.046(5)
C119 0.126(6) 0.075(5) 0.094(6) 0.035(4) 0.006(5) 0.037(5)
C120 0.127(7) 0.083(5) 0.074(5) 0.022(4) -0.005(4) 0.039(5)
C121 0.127(7) 0.085(5) 0.085(5) 0.034(4) 0.001(4) 0.035(5)
C122 0.138(7) 0.080(5) 0.074(5) 0.030(4) 0.006(4) 0.037(5)
C123 0.152(9) 0.097(6) 0.082(5) 0.038(5) 0.019(5) 0.044(6)
C124 0.152(8) 0.087(6) 0.073(5) 0.025(4) 0.008(5) 0.043(6)
C125 0.130(7) 0.079(5) 0.072(5) 0.022(4) 0.002(4) 0.037(5)
C126 0.147(8) 0.086(6) 0.083(5) 0.023(4) 0.017(5) 0.049(5)
C127 0.140(8) 0.079(5) 0.088(5) 0.032(4) 0.018(5) 0.040(5)
C128 0.152(8) 0.083(5) 0.073(5) 0.027(4) 0.018(5) 0.047(5)
C129 0.160(9) 0.075(5) 0.086(5) 0.029(4) 0.028(5) 0.047(5)
C130 0.154(8) 0.092(6) 0.082(5) 0.029(4) 0.023(5) 0.056(6)
C131 0.140(7) 0.077(5) 0.068(4) 0.019(4) 0.002(4) 0.039(5)
C132 0.125(7) 0.066(4) 0.076(5) 0.023(4) 0.000(4) 0.029(4)
C133 0.126(7) 0.079(5) 0.069(4) 0.024(4) 0.000(4) 0.040(5)
C134 0.116(6) 0.071(4) 0.091(5) 0.024(4) 0.008(5) 0.038(4)
C135 0.130(6) 0.075(4) 0.075(5) 0.018(4) 0.006(4) 0.037(4)
C136 0.126(7) 0.087(6) 0.099(6) 0.019(5) -0.002(5) 0.031(5)
C137 0.118(7) 0.109(6) 0.087(6) 0.015(5) -0.008(5) 0.040(5)
C138 0.118(7) 0.092(5) 0.093(6) 0.022(4) -0.003(5) 0.043(5)
O11 0.121(5) 0.100(4) 0.120(5) 0.045(4) 0.005(4) 0.058(4)
O12 0.116(4) 0.081(4) 0.116(5) 0.037(4) -0.003(4) 0.029(3)
O13 0.100(4) 0.086(4) 0.112(5) 0.039(3) 0.007(4) 0.025(3)
O14 0.105(4) 0.080(4) 0.127(5) 0.041(4) -0.010(4) 0.028(3)
N23 0.120(5) 0.078(4) 0.085(4) 0.033(3) -0.006(4) 0.029(4)
N24 0.118(4) 0.068(4) 0.096(5) 0.031(3) -0.004(4) 0.033(3)
N25 0.098(4) 0.077(4) 0.073(4) 0.027(3) -0.001(3) 0.023(3)
N26 0.105(5) 0.072(4) 0.079(4) 0.026(3) -0.002(4) 0.022(4)
C139 0.150(8) 0.091(5) 0.086(5) 0.043(4) 0.003(5) 0.059(6)
C140 0.143(8) 0.099(5) 0.084(5) 0.044(4) 0.013(5) 0.047(6)
C141 0.131(7) 0.084(5) 0.088(5) 0.026(4) -0.002(5) 0.041(5)
C142 0.117(6) 0.076(4) 0.098(5) 0.032(4) -0.005(5) 0.039(4)
C143 0.129(7) 0.082(4) 0.087(5) 0.038(4) 0.009(5) 0.044(5)
C144 0.120(5) 0.086(5) 0.089(5) 0.032(4) -0.001(5) 0.045(4)
C145 0.102(5) 0.068(4) 0.078(5) 0.018(4) -0.010(4) 0.022(4)
C906 0.099(5) 0.069(4) 0.073(4) 0.021(4) -0.003(4) 0.030(3)
C147 0.103(5) 0.074(4) 0.097(6) 0.031(4) -0.006(5) 0.029(4)
C148 0.103(5) 0.076(5) 0.110(6) 0.030(5) 0.010(5) 0.037(4)
C149 0.106(5) 0.074(4) 0.082(5) 0.022(4) -0.012(4) 0.030(4)
C150 0.108(5) 0.071(4) 0.084(5) 0.027(4) -0.004(5) 0.029(4)
C151 0.102(5) 0.085(5) 0.074(5) 0.034(4) 0.010(4) 0.031(4)
C152 0.098(5) 0.076(4) 0.074(5) 0.026(4) 0.003(4) 0.027(4)
C153 0.105(6) 0.095(6) 0.123(7) 0.050(5) 0.020(6) 0.037(5)
C154 0.104(5) 0.094(5) 0.097(6) 0.042(5) 0.007(5) 0.039(4)
C155 0.106(5) 0.073(4) 0.101(6) 0.028(4) -0.008(5) 0.029(4)
C156 0.101(4) 0.076(4) 0.068(4) 0.025(4) 0.000(4) 0.033(4)
C157 0.101(5) 0.080(4) 0.072(4) 0.027(4) 0.000(4) 0.035(4)
C158 0.115(6) 0.070(4) 0.071(4) 0.025(3) -0.007(4) 0.023(4)
C159 0.109(6) 0.081(4) 0.076(4) 0.032(3) -0.001(4) 0.025(4)
C160 0.115(7) 0.077(4) 0.084(5) 0.024(4) 0.002(5) 0.026(5)
C161 0.113(7) 0.083(5) 0.095(5) 0.028(4) 0.021(5) 0.035(5)
C162 0.101(6) 0.076(5) 0.092(5) 0.027(4) 0.004(5) 0.022(4)
O15 0.155(6) 0.081(4) 0.084(3) 0.036(3) 0.001(3) 0.057(4)
O16 0.165(6) 0.079(3) 0.096(4) 0.032(3) -0.022(4) 0.061(4)
O17 0.141(5) 0.079(3) 0.101(4) 0.040(3) 0.008(4) 0.057(4)
O18 0.131(5) 0.074(3) 0.114(4) 0.044(3) -0.017(4) 0.043(3)
N27 0.117(5) 0.087(4) 0.094(4) 0.052(4) 0.010(4) 0.058(4)
N28 0.141(6) 0.081(4) 0.085(4) 0.042(3) 0.003(4) 0.064(4)
N29 0.103(5) 0.075(3) 0.106(4) 0.051(3) 0.003(4) 0.045(3)
N30 0.093(4) 0.072(4) 0.106(5) 0.050(4) -0.008(4) 0.029(3)
C163 0.110(6) 0.083(5) 0.089(5) 0.045(4) 0.009(4) 0.045(5)
C164 0.122(6) 0.095(6) 0.085(5) 0.046(4) 0.018(4) 0.061(5)
C165 0.138(7) 0.090(5) 0.077(5) 0.041(4) 0.017(5) 0.064(5)
C166 0.133(7) 0.084(5) 0.083(5) 0.045(4) 0.011(4) 0.058(5)
C167 0.138(7) 0.095(6) 0.099(6) 0.057(5) 0.021(5) 0.068(5)
C168 0.131(7) 0.086(5) 0.076(4) 0.043(4) 0.009(4) 0.053(5)
C169 0.130(7) 0.062(4) 0.093(5) 0.032(3) -0.006(4) 0.045(4)
C170 0.120(6) 0.072(4) 0.097(5) 0.040(4) -0.004(4) 0.043(4)
C171 0.139(7) 0.072(5) 0.100(5) 0.031(4) -0.003(5) 0.054(5)
C172 0.137(7) 0.082(5) 0.095(5) 0.033(4) -0.018(5) 0.050(5)
C173 0.117(6) 0.076(4) 0.096(5) 0.042(4) -0.006(4) 0.050(4)
C174 0.113(6) 0.076(4) 0.099(5) 0.050(4) -0.001(4) 0.044(4)
C175 0.112(6) 0.073(4) 0.098(5) 0.043(4) 0.004(4) 0.045(4)
C176 0.104(6) 0.073(4) 0.086(4) 0.041(3) 0.009(4) 0.041(4)
C177 0.126(7) 0.072(5) 0.087(4) 0.031(4) 0.012(4) 0.050(5)
C178 0.126(7) 0.087(5) 0.078(5) 0.030(4) 0.002(5) 0.058(5)
C179 0.134(7) 0.077(4) 0.085(4) 0.039(3) 0.008(4) 0.053(5)
C180 0.115(6) 0.072(4) 0.083(4) 0.039(3) 0.011(4) 0.046(4)
C181 0.106(6) 0.070(4) 0.087(4) 0.037(3) 0.007(4) 0.046(4)
C182 0.109(5) 0.076(5) 0.109(6) 0.052(4) 0.004(5) 0.042(4)
C183 0.112(5) 0.081(5) 0.098(5) 0.053(4) 0.007(4) 0.047(4)
C184 0.094(5) 0.079(5) 0.102(6) 0.047(4) 0.000(4) 0.034(4)
C185 0.101(5) 0.077(5) 0.112(6) 0.054(5) 0.001(5) 0.026(4)
C186 0.106(5) 0.076(5) 0.107(6) 0.050(4) 0.002(5) 0.035(4)
C201 0.180(12) 0.106(8) 0.163(10) 0.068(8) 0.047(8) 0.028(8)
C202 0.155(10) 0.136(10) 0.208(11) 0.104(10) 0.064(9) 0.037(8)
C203 0.163(11) 0.091(7) 0.180(9) 0.048(8) 0.070(9) 0.029(8)
C204 0.166(12) 0.122(10) 0.136(9) 0.035(8) 0.029(8) 0.014(8)
C205 0.156(10) 0.110(9) 0.179(9) 0.049(9) 0.033(8) 0.034(7)
C206 0.193(13) 0.103(8) 0.162(9) 0.046(8) 0.066(9) 0.048(9)
C207 0.151(9) 0.085(6) 0.143(7) 0.051(6) 0.002(6) 0.060(6)
C208 0.164(8) 0.074(6) 0.144(7) 0.049(5) 0.015(7) 0.048(6)
C209 0.174(9) 0.081(6) 0.149(8) 0.053(6) -0.002(7) 0.051(7)
C210 0.160(10) 0.100(8) 0.176(9) 0.069(8) 0.001(7) 0.053(7)
C211 0.175(9) 0.123(8) 0.155(8) 0.091(7) 0.025(7) 0.067(8)
C212 0.166(9) 0.096(7) 0.154(8) 0.074(7) 0.018(7) 0.061(7)
C219 0.146(10) 0.068(6) 0.262(14) 0.029(8) 0.025(8) 0.053(6)
C220 0.176(10) 0.090(8) 0.238(13) 0.062(8) 0.047(9) 0.073(7)
C221 0.164(9) 0.095(7) 0.171(10) 0.032(7) 0.020(8) 0.059(6)
C222 0.155(10) 0.110(8) 0.191(11) 0.047(8) 0.028(7) 0.066(7)
C223 0.169(10) 0.115(9) 0.197(11) 0.041(9) 0.017(8) 0.066(7)
C224 0.173(10) 0.088(8) 0.243(13) 0.023(9) 0.011(10) 0.062(7)
C237 0.158(11) 0.053(7) 0.245(14) 0.042(9) 0.067(10) 0.056(8)
C238 0.160(11) 0.061(7) 0.243(14) 0.059(9) 0.074(10) 0.049(8)
C239 0.160(12) 0.070(8) 0.233(14) 0.070(9) 0.070(10) 0.050(9)
C241 0.159(11) 0.068(7) 0.226(14) 0.064(9) 0.069(10) 0.053(8)
C242 0.160(11) 0.060(7) 0.226(14) 0.041(9) 0.067(10) 0.064(8)
C243 0.161(11) 0.051(6) 0.236(14) 0.039(8) 0.061(10) 0.062(7)
C244 0.198(17) 0.069(9) 0.148(13) 0.034(9) 0.022(12) 0.077(10)
C245 0.21(2) 0.106(13) 0.157(13) 0.055(11) -0.003(14) 0.064(12)
C246 0.189(19) 0.144(17) 0.159(15) 0.044(15) -0.028(15) 0.047(13)
C247 0.138(16) 0.19(2) 0.172(17) 0.040(14) -0.008(13) 0.068(14)
C248 0.160(16) 0.131(15) 0.159(15) 0.041(12) 0.007(12) 0.080(11)
C249 0.183(16) 0.087(11) 0.153(13) 0.034(11) 0.027(13) 0.079(10)
C251 0.215(11) 0.137(10) 0.229(12) 0.070(10) 0.048(10) 0.064(10)
C252 0.212(12) 0.124(10) 0.228(11) 0.078(10) 0.049(10) 0.065(10)
C253 0.210(11) 0.120(9) 0.219(11) 0.089(9) 0.049(10) 0.064(10)
C254 0.202(10) 0.139(8) 0.210(10) 0.074(8) 0.050(8) 0.065(8)
C255 0.201(10) 0.153(9) 0.215(10) 0.061(8) 0.050(8) 0.065(8)
C256 0.207(10) 0.144(9) 0.222(11) 0.063(9) 0.051(9) 0.068(9)
C300 0.154(9) 0.123(8) 0.159(9) 0.090(7) -0.031(8) 0.036(7)
C301 0.146(10) 0.115(7) 0.157(10) 0.092(7) -0.016(8) 0.040(8)
C302 0.151(10) 0.112(7) 0.129(9) 0.072(7) -0.001(8) 0.047(6)
C303 0.220(13) 0.152(9) 0.098(8) 0.049(6) 0.014(8) 0.114(9)
C305 0.237(12) 0.148(10) 0.088(7) 0.055(7) 0.021(8) 0.120(9)
C304 0.232(12) 0.136(8) 0.081(6) 0.044(6) 0.029(8) 0.126(9)
Sb1 0.1520(6) 0.0806(4) 0.1315(6) 0.0639(4) 0.0039(5) 0.0369(4)
F1 0.180(6) 0.133(5) 0.154(6) 0.094(5) 0.007(5) 0.051(5)
F2 0.186(6) 0.102(4) 0.121(5) 0.043(4) 0.003(4) 0.042(4)
F3 0.152(5) 0.102(4) 0.135(5) 0.064(4) 0.001(4) 0.035(4)
F4 0.265(10) 0.092(4) 0.168(6) 0.068(4) 0.031(6) 0.060(5)
F5 0.199(7) 0.183(7) 0.218(8) 0.144(7) 0.044(6) 0.103(6)
F6 0.169(6) 0.126(5) 0.136(5) 0.052(4) -0.005(4) 0.058(5)
Sb2 0.246(4) 0.0815(8) 0.1139(13) 0.0332(8) 0.0578(17) 0.0289(14)
F7 0.261(12) 0.125(7) 0.168(9) 0.055(7) 0.014(8) 0.015(8)
F8 0.231(10) 0.123(7) 0.205(9) 0.094(6) 0.047(8) 0.048(7)
F9 0.159(7) 0.112(5) 0.156(6) 0.060(5) 0.046(6) 0.048(5)
F10 0.219(11) 0.116(6) 0.117(6) 0.038(5) 0.018(7) 0.031(7)
F11 0.253(10) 0.139(7) 0.154(7) 0.057(6) 0.031(7) 0.086(7)
F12 0.279(14) 0.194(12) 0.168(9) 0.055(9) 0.072(9) 0.102(12)
Sb22 0.178(7) 0.112(4) 0.109(4) 0.050(3) 0.028(4) 0.057(4)
Sb3 0.108(5) 0.0634(18) 0.120(5) 0.022(2) -0.013(3) 0.034(2)
F13 0.150(13) 0.164(15) 0.113(14) 0.056(12) -0.009(12) 0.059(13)
F14 0.152(17) 0.17(2) 0.076(15) 0.042(15) -0.019(13) 0.071(17)
F15 0.133(10) 0.149(10) 0.070(8) 0.026(8) 0.019(8) 0.116(8)
F16 0.209(19) 0.20(2) 0.20(2) 0.033(19) 0.00(2) 0.059(19)
F17 0.181(19) 0.20(2) 0.146(19) 0.006(18) 0.005(16) 0.082(18)
F18 0.134(17) 0.16(2) 0.238(19) 0.144(19) 0.041(15) 0.048(17)
Sb17 0.115(3) 0.187(4) 0.0917(19) 0.061(2) 0.0107(16) 0.078(3)
F98 0.170(10) 0.125(9) 0.115(8) 0.043(7) 0.024(8) 0.068(8)
F100 0.156(10) 0.167(12) 0.091(7) 0.032(8) 0.014(7) 0.101(9)
F99 0.117(10) 0.154(15) 0.230(15) 0.151(13) 0.038(10) 0.038(10)
F97 0.171(11) 0.173(12) 0.138(11) 0.047(9) -0.021(10) 0.057(10)
F102 0.119(8) 0.140(9) 0.129(9) 0.077(7) 0.014(7) 0.064(7)
F101 0.150(12) 0.140(13) 0.131(14) 0.000(10) -0.013(10) 0.063(11)
Sb4 0.1286(12) 0.1068(9) 0.1437(12) 0.0480(8) 0.0218(10) 0.0584(8)
F19 0.188(8) 0.199(8) 0.163(7) 0.046(6) 0.011(6) 0.100(7)
F20 0.207(8) 0.165(8) 0.187(8) 0.047(6) 0.023(7) 0.103(7)
F21 0.141(7) 0.169(8) 0.183(9) -0.002(7) -0.017(6) 0.085(6)
F22 0.200(8) 0.177(7) 0.199(8) 0.061(7) -0.002(7) 0.128(7)
F23 0.212(9) 0.168(8) 0.215(9) 0.082(7) 0.004(8) 0.058(7)
F24 0.188(7) 0.160(7) 0.212(8) 0.099(6) 0.032(7) 0.075(6)
Sb4' 0.194(5) 0.172(5) 0.169(5) 0.067(4) 0.004(4) 0.086(4)
Sb5 0.157(4) 0.092(3) 0.082(2) 0.0341(19) -0.006(2) 0.019(3)
F25 0.213(12) 0.140(10) 0.094(9) 0.032(8) -0.005(9) 0.043(10)
F26 0.220(14) 0.108(9) 0.085(9) 0.042(7) -0.017(10) 0.077(9)
F27 0.204(12) 0.099(9) 0.098(10) 0.048(8) -0.016(10) 0.067(9)
F28 0.230(19) 0.116(12) 0.142(14) 0.087(11) 0.003(13) 0.049(12)
F29 0.209(16) 0.206(18) 0.138(15) 0.084(14) 0.030(14) 0.045(15)
F30 0.211(10) 0.153(9) 0.099(9) 0.046(8) 0.018(9) 0.060(9)
Sb5' 0.189(4) 0.1224(19) 0.0838(15) 0.0382(13) -0.0007(18) 0.068(2)
F25' 0.190(9) 0.127(7) 0.096(6) 0.022(5) 0.006(6) 0.062(6)
F26' 0.218(11) 0.120(6) 0.092(6) 0.046(5) -0.010(7) 0.079(7)
F27' 0.180(8) 0.106(7) 0.100(7) 0.029(6) 0.014(6) 0.057(6)
F28' 0.230(11) 0.130(8) 0.101(6) 0.060(6) 0.028(7) 0.052(7)
F29' 0.180(8) 0.178(9) 0.131(8) 0.080(7) -0.012(7) 0.068(7)
F30' 0.190(9) 0.143(8) 0.119(8) 0.048(6) 0.000(7) 0.071(7)
Sb6 0.1469(6) 0.0911(5) 0.1451(6) 0.0529(4) 0.0106(5) 0.0616(5)
F31 0.173(6) 0.133(5) 0.134(5) 0.034(4) -0.007(4) 0.086(5)
F32 0.219(9) 0.114(5) 0.265(11) 0.048(6) 0.034(8) 0.091(6)
F33 0.191(7) 0.142(6) 0.133(5) 0.060(5) 0.007(5) 0.064(5)
F34 0.199(8) 0.238(10) 0.320(12) 0.214(10) 0.123(8) 0.152(8)
F35 0.187(7) 0.191(7) 0.176(7) 0.108(6) 0.022(5) 0.107(6)
F36 0.160(6) 0.138(6) 0.175(7) 0.031(5) -0.028(5) 0.046(5)
Sb7 0.1337(10) 0.0868(8) 0.0851(9) 0.0218(5) -0.0059(7) 0.0385(6)
F37 0.135(5) 0.136(5) 0.139(5) 0.045(4) 0.008(4) 0.061(4)
F38 0.164(6) 0.120(5) 0.099(5) 0.043(4) 0.013(4) 0.078(5)
F39 0.170(8) 0.122(6) 0.157(7) 0.036(5) -0.018(6) 0.056(6)
F40 0.161(7) 0.172(7) 0.173(7) 0.087(6) 0.040(6) 0.076(6)
F41 0.172(6) 0.151(6) 0.177(6) 0.037(5) 0.012(5) 0.081(5)
F42 0.172(6) 0.165(5) 0.142(5) 0.086(5) 0.048(5) 0.063(5)
Sb19 0.185(5) 0.121(3) 0.109(3) 0.052(3) -0.028(3) 0.035(3)
Sb8 0.1025(11) 0.1388(18) 0.0933(12) 0.0594(14) 0.0051(9) 0.0500(14)
F43 0.122(4) 0.134(4) 0.123(4) 0.046(3) 0.016(3) 0.058(3)
F44 0.122(5) 0.130(5) 0.120(5) 0.047(4) 0.012(4) 0.050(4)
F45 0.125(5) 0.136(5) 0.118(5) 0.050(4) 0.017(4) 0.031(4)
F46 0.123(4) 0.135(4) 0.116(4) 0.049(4) 0.016(4) 0.051(4)
F47 0.119(4) 0.129(4) 0.113(4) 0.046(3) 0.017(3) 0.061(3)
F48 0.118(5) 0.139(5) 0.108(5) 0.046(5) 0.000(5) 0.052(5)
Sb20 0.112(2) 0.134(2) 0.107(2) 0.056(2) 0.0171(17) 0.060(2)
Sb24 0.1100(17) 0.124(2) 0.1056(18) 0.070(2) 0.0263(14) 0.069(2)
Sb9 0.159(2) 0.155(2) 0.170(2) 0.070(2) 0.028(2) 0.0841(18)
Sb23 0.163(3) 0.163(3) 0.172(3) 0.088(3) 0.062(3) 0.098(3)
Sb10 0.133(2) 0.125(2) 0.129(2) 0.0357(18) 0.041(2) 0.066(2)
Sb18 0.139(2) 0.129(2) 0.110(2) 0.0674(16) 0.0397(18) 0.0689(19)
Sb21 0.145(2) 0.131(2) 0.135(2) 0.0580(17) 0.052(2) 0.073(2)
Sb25 0.350(17) 0.140(6) 0.340(15) 0.141(7) 0.211(12) 0.165(9)
Sb11 0.127(4) 0.112(3) 0.126(7) 0.040(5) 0.009(5) 0.050(3)
Sb14 0.143(3) 0.098(2) 0.143(4) 0.035(3) -0.004(3) 0.0530(19)
Sb16 0.141(2) 0.0844(14) 0.107(3) 0.0335(17) 0.010(2) 0.0558(14)
Sb12 0.187(3) 0.0700(14) 0.1020(18) 0.0325(13) 0.0196(18) 0.0620(17)
Sb15 0.169(7) 0.101(4) 0.188(7) 0.056(4) 0.039(5) 0.065(5)
Sb13 0.164(5) 0.123(4) 0.141(5) 0.032(4) 0.041(4) 0.062(4)
N1S 0.157(8) 0.112(7) 0.117(7) 0.050(6) 0.007(6) 0.062(6)
C1S 0.155(9) 0.094(7) 0.085(6) 0.029(5) 0.000(7) 0.058(6)
C2S 0.150(9) 0.160(12) 0.157(12) 0.063(10) 0.002(9) 0.067(9)
N2S 0.178(11) 0.101(6) 0.110(8) 0.030(6) -0.009(6) 0.061(7)
C3S 0.165(13) 0.106(8) 0.112(10) 0.033(7) -0.005(7) 0.059(9)
C4S 0.188(14) 0.134(11) 0.161(13) 0.060(10) 0.027(9) 0.066(10)

loop_
_atom_type_symbol
_atom_type_description
_atom_type_scat_dispersion_real
_atom_type_scat_dispersion_imag
_atom_type_scat_source
C C 0.0032 0.0016 'International Tables Vol C Tables 4.2.6.8 and 6.1.1.4'
H H 0.0000 0.0000 'International Tables Vol C Tables 4.2.6.8 and 6.1.1.4'
N N 0.0061 0.0032 'International Tables Vol C Tables 4.2.6.8 and 6.1.1.4'
O O 0.0106 0.0058 'International Tables Vol C Tables 4.2.6.8 and 6.1.1.4'
F F 0.0168 0.0099 'International Tables Vol C Tables 4.2.6.8 and 6.1.1.4'
Pd Pd -1.0617 0.9685 'International Tables Vol C Tables 4.2.6.8 and 6.1.1.4'
Sb Sb -0.6168 1.4867 'International Tables Vol C Tables 4.2.6.8 and 6.1.1.4'
B B 0.0013 0.0007 'International Tables Vol C Tables 4.2.6.8 and 6.1.1.4'

loop_
_geom_angle_atom_site_label_1
_geom_angle_atom_site_label_2
_geom_angle_atom_site_label_3
_geom_angle
_geom_angle_site_symmetry_1
_geom_angle_site_symmetry_3
N2 Pd1 N3 81.2(4) . .
N2 Pd1 N19 178.3(3) . .
N3 Pd1 N19 97.7(3) . .
N2 Pd1 N1 79.6(4) . .
N3 Pd1 N1 160.8(3) . .
N19 Pd1 N1 101.5(3) . .
N5 Pd2 N4 79.2(3) . .
N5 Pd2 N6 80.8(3) . .
N4 Pd2 N6 160.0(3) . .
N5 Pd2 N23 178.5(3) . .
N4 Pd2 N23 102.0(3) . .
N6 Pd2 N23 98.0(3) . .
N8 Pd3 N27 177.6(3) . .
N8 Pd3 N9 80.6(3) . .
N27 Pd3 N9 97.0(3) . .
N8 Pd3 N7 79.8(3) . .
N27 Pd3 N7 102.7(3) . .
N9 Pd3 N7 160.3(3) . .
N11 Pd4 N10 80.0(3) . .
N11 Pd4 N22 177.7(3) . .
N10 Pd4 N22 102.2(3) . .
N11 Pd4 N12 80.4(3) . .
N10 Pd4 N12 160.4(3) . .
N22 Pd4 N12 97.4(3) . .
N17 Pd5 N26 178.6(3) . .
N17 Pd5 N16 80.0(3) . .
N26 Pd5 N16 101.0(3) . .
N17 Pd5 N18 80.1(3) . .
N26 Pd5 N18 99.0(3) . .
N16 Pd5 N18 160.0(3) . .
N14 Pd6 N13 80.1(3) . .
N14 Pd6 N15 79.9(3) . .
N13 Pd6 N15 159.9(3) . .
N14 Pd6 N30 176.7(3) . .
N13 Pd6 N30 102.5(3) . .
N15 Pd6 N30 97.5(3) . .
C14 O1 C11 119.0(6) . .
C30 O2 C33 117.2(6) . .
C49 O3 C52 119.0(7) . .
C1 N1 C55 121.2(9) . .
C1 N1 Pd1 111.9(7) . .
C55 N1 Pd1 126.8(6) . .
C6 N2 C2 121.0(8) . .
C6 N2 Pd1 118.5(6) . .
C2 N2 Pd1 120.2(7) . .
C7 N3 C8 120.2(9) . .
C7 N3 Pd1 111.3(7) . .
C8 N3 Pd1 127.9(6) . .
C20 N4 C17 119.3(8) . .
C20 N4 Pd2 114.8(7) . .
C17 N4 Pd2 125.5(5) . .
C21 N5 C25 118.6(3) . .
C21 N5 Pd2 121.5(4) . .
C25 N5 Pd2 119.9(4) . .
C26 N6 C27 119.4(8) . .
C26 N6 Pd2 112.7(6) . .
C27 N6 Pd2 127.3(5) . .
C39 N7 C36 121.7(8) . .
C39 N7 Pd3 113.0(6) . .
C36 N7 Pd3 125.1(6) . .
C40 N8 C44 119.4(3) . .
C40 N8 Pd3 120.9(4) . .
C44 N8 Pd3 119.7(4) . .
C45 N9 C46 123.2(7) . .
C45 N9 Pd3 110.9(6) . .
C46 N9 Pd3 125.8(5) . .
N1 C1 C2 116.9(10) . .
N1 C1 H1 121.5 . .
C2 C1 H1 121.5 . .
N2 C2 C3 121.0(9) . .
N2 C2 C1 111.0(8) . .
C3 C2 C1 127.4(10) . .
C4 C3 C2 116.8(10) . .
C4 C3 H3 121.6 . .
C2 C3 H3 121.6 . .
C3 C4 C5 121.4(11) . .
C3 C4 H4 119.3 . .
C5 C4 H4 119.3 . .
C4 C5 C6 116.8(10) . .
C4 C5 H5 121.6 . .
C6 C5 H5 121.6 . .
N2 C6 C5 121.0(9) . .
N2 C6 C7 111.2(8) . .
C5 C6 C7 127.8(10) . .
N3 C7 C6 117.3(10) . .
N3 C7 H7 121.3 . .
C6 C7 H7 121.3 . .
C9 C8 C13 120.0 . .
C9 C8 N3 121.2(5) . .
C13 C8 N3 118.7(5) . .
C10 C9 C8 120.0 . .
C10 C9 H9 120.0 . .
C8 C9 H9 120.0 . .
C9 C10 C11 120.0 . .
C9 C10 H10 120.0 . .
C11 C10 H10 120.0 . .
C12 C11 C10 120.0 . .
C12 C11 O1 119.4(5) . .
C10 C11 O1 120.6(5) . .
C11 C12 C13 120.0 . .
C11 C12 H12 120.0 . .
C13 C12 H12 120.0 . .
C12 C13 C8 120.0 . .
C12 C13 H13 120.0 . .
C8 C13 H13 120.0 . .
O1 C14 C15 116.8(5) . .
O1 C14 C19 123.0(5) . .
C15 C14 C19 120.0 . .
C14 C15 C16 120.0 . .
C14 C15 H15 120.0 . .
C16 C15 H15 120.0 . .
C17 C16 C15 120.0 . .
C17 C16 H16 120.0 . .
C15 C16 H16 120.0 . .
C16 C17 C18 120.0 . .
C16 C17 N4 121.9(5) . .
C18 C17 N4 118.0(5) . .
C19 C18 C17 120.0 . .
C19 C18 H18 120.0 . .
C17 C18 H18 120.0 . .
C18 C19 C14 120.0 . .
C18 C19 H19 120.0 . .
C14 C19 H19 120.0 . .
N4 C20 C21 114.2(9) . .
N4 C20 H20 122.9 . .
C21 C20 H20 122.9 . .
N5 C21 C22 122.9(4) . .
N5 C21 C20 110.2(6) . .
C22 C21 C20 126.9(6) . .
C23 C22 C21 117.9(3) . .
C23 C22 H22 121.1 . .
C21 C22 H22 121.1 . .
C22 C23 C24 120.2(3) . .
C22 C23 H23 119.9 . .
C24 C23 H23 119.9 . .
C23 C24 C25 118.6(3) . .
C23 C24 H24 120.7 . .
C25 C24 H24 120.7 . .
N5 C25 C24 121.7(3) . .
N5 C25 C26 110.7(6) . .
C24 C25 C26 127.6(6) . .
N6 C26 C25 115.7(8) . .
N6 C26 H26 122.2 . .
C25 C26 H26 122.2 . .
C28 C27 C32 120.0 . .
C28 C27 N6 121.3(5) . .
C32 C27 N6 118.7(5) . .
C29 C28 C27 120.0 . .
C29 C28 H28 120.0 . .
C27 C28 H28 120.0 . .
C30 C29 C28 120.0 . .
C30 C29 H29 120.0 . .
C28 C29 H29 120.0 . .
O2 C30 C29 122.4(7) . .
O2 C30 C31 117.3(6) . .
C29 C30 C31 120.0 . .
C32 C31 C30 120.0 . .
C32 C31 H31 120.0 . .
C30 C31 H31 120.0 . .
C31 C32 C27 120.0 . .
C31 C32 H32 120.0 . .
C27 C32 H32 120.0 . .
O2 C33 C34 114.6(6) . .
O2 C33 C38 125.4(6) . .
C34 C33 C38 120.0 . .
C33 C34 C35 120.0 . .
C33 C34 H34 120.0 . .
C35 C34 H34 120.0 . .
C36 C35 C34 120.0 . .
C36 C35 H35 120.0 . .
C34 C35 H35 120.0 . .
C35 C36 C37 120.0 . .
C35 C36 N7 120.3(5) . .
C37 C36 N7 119.6(5) . .
C38 C37 C36 120.0 . .
C38 C37 H37 120.0 . .
C36 C37 H37 120.0 . .
C37 C38 C33 120.0 . .
C37 C38 H38 120.0 . .
C33 C38 H38 120.0 . .
N7 C39 C40 116.6(9) . .
N7 C39 H39 121.7 . .
C40 C39 H39 121.7 . .
N8 C40 C41 122.6(4) . .
N8 C40 C39 109.7(6) . .
C41 C40 C39 127.7(6) . .
C42 C41 C40 117.7(3) . .
C42 C41 H41 121.2 . .
C40 C41 H41 121.2 . .
C41 C42 C43 120.7(3) . .
C41 C42 H42 119.7 . .
C43 C42 H42 119.7 . .
C42 C43 C44 118.4(3) . .
C42 C43 H43 120.8 . .
C44 C43 H43 120.8 . .
N8 C44 C43 121.1(4) . .
N8 C44 C45 110.4(5) . .
C43 C44 C45 128.1(6) . .
N9 C45 C44 118.2(8) . .
N9 C45 H45 120.9 . .
C44 C45 H45 120.9 . .
C47 C46 C51 120.0 . .
C47 C46 N9 120.7(5) . .
C51 C46 N9 119.0(5) . .
C48 C47 C46 120.0 . .
C48 C47 H47 120.0 . .
C46 C47 H47 120.0 . .
C47 C48 C49 120.0 . .
C47 C48 H48 120.0 . .
C49 C48 H48 120.0 . .
O3 C49 C50 117.9(6) . .
O3 C49 C48 122.0(6) . .
C50 C49 C48 120.0 . .
C51 C50 C49 120.0 . .
C51 C50 H50 120.0 . .
C49 C50 H50 120.0 . .
C50 C51 C46 120.0 . .
C50 C51 H51 120.0 . .
C46 C51 H51 120.0 . .
C53 C52 C57 121.0(7) . .
C53 C52 O3 122.8(7) . .
C57 C52 O3 116.2(7) . .
C54 C53 C52 118.8(8) . .
C54 C53 H53 120.6 . .
C52 C53 H53 120.6 . .
C53 C54 C55 120.7(8) . .
C53 C54 H54 119.6 . .
C55 C54 H54 119.6 . .
C56 C55 C54 120.2(7) . .
C56 C55 N1 121.3(7) . .
C54 C55 N1 118.3(7) . .
C57 C56 C55 119.7(8) . .
C57 C56 H56 120.2 . .
C55 C56 H56 120.2 . .
C56 C57 C52 119.5(8) . .
C56 C57 H57 120.2 . .
C52 C57 H57 120.2 . .
C71 O4 C68 120.0(5) . .
C87 O5 C90 118.1(7) . .
C106 O6 C109 117.9(6) . .
C58 N10 C112 122.2(8) . .
C58 N10 Pd4 111.2(7) . .
C112 N10 Pd4 126.3(5) . .
C59 N11 C63 119.0(3) . .
C59 N11 Pd4 120.9(4) . .
C63 N11 Pd4 120.0(4) . .
C64 N12 C65 120.4(8) . .
C64 N12 Pd4 112.0(7) . .
C65 N12 Pd4 127.1(5) . .
C77 N13 C74 117.1(9) . .
C77 N13 Pd6 114.7(8) . .
C74 N13 Pd6 128.2(6) . .
C78 N14 C82 118.5(3) . .
C78 N14 Pd6 121.0(5) . .
C82 N14 Pd6 120.5(5) . .
C83 N15 C84 120.4(8) . .
C83 N15 Pd6 113.6(7) . .
C84 N15 Pd6 125.9(5) . .
C96 N16 C93 122.7(8) . .
C96 N16 Pd5 112.5(7) . .
C93 N16 Pd5 124.1(6) . .
C97 N17 C101 122.4(7) . .
C97 N17 Pd5 119.5(6) . .
C101 N17 Pd5 118.1(5) . .
C102 N18 C103 120.8(7) . .
C102 N18 Pd5 111.7(6) . .
C103 N18 Pd5 127.1(5) . .
N10 C58 C59 117.9(9) . .
N10 C58 H58 121.1 . .
C59 C58 H58 121.1 . .
N11 C59 C60 122.7(4) . .
N11 C59 C58 109.9(6) . .
C60 C59 C58 127.3(6) . .
C61 C60 C59 117.8(4) . .
C61 C60 H60 121.1 . .
C59 C60 H60 121.1 . .
C60 C61 C62 120.5(4) . .
C60 C61 H61 119.7 . .
C62 C61 H61 119.7 . .
C61 C62 C63 118.4(4) . .
C61 C62 H62 120.8 . .
C63 C62 H62 120.8 . .
N11 C63 C62 121.6(4) . .
N11 C63 C64 110.6(6) . .
C62 C63 C64 127.8(6) . .
N12 C64 C63 116.9(9) . .
N12 C64 H64 121.6 . .
C63 C64 H64 121.6 . .
C66 C65 C70 120.0 . .
C66 C65 N12 121.2(5) . .
C70 C65 N12 118.8(5) . .
C65 C66 C67 120.0 . .
C65 C66 H66 120.0 . .
C67 C66 H66 120.0 . .
C68 C67 C66 120.0 . .
C68 C67 H67 120.0 . .
C66 C67 H67 120.0 . .
C69 C68 C67 120.0 . .
C69 C68 O4 119.1(5) . .
C67 C68 O4 120.8(5) . .
C68 C69 C70 120.0 . .
C68 C69 H69 120.0 . .
C70 C69 H69 120.0 . .
C69 C70 C65 120.0 . .
C69 C70 H70 120.0 . .
C65 C70 H70 120.0 . .
O4 C71 C72 123.0(5) . .
O4 C71 C76 116.8(5) . .
C72 C71 C76 120.0 . .
C71 C72 C73 120.0 . .
C71 C72 H72 120.0 . .
C73 C72 H72 120.0 . .
C74 C73 C72 120.0 . .
C74 C73 H73 120.0 . .
C72 C73 H73 120.0 . .
C73 C74 C75 120.0 . .
C73 C74 N13 117.7(5) . .
C75 C74 N13 122.0(5) . .
C76 C75 C74 120.0 . .
C76 C75 H75 120.0 . .
C74 C75 H75 120.0 . .
C75 C76 C71 120.0 . .
C75 C76 H76 120.0 . .
C71 C76 H76 120.0 . .
N13 C77 C78 115.1(10) . .
N13 C77 H77 122.5 . .
C78 C77 H77 122.5 . .
N14 C78 C79 123.1(4) . .
N14 C78 C77 109.2(7) . .
C79 C78 C77 127.8(7) . .
C80 C79 C78 117.7(3) . .
C80 C79 H79 121.1 . .
C78 C79 H79 121.1 . .
C79 C80 C81 120.2(4) . .
C79 C80 H80 119.9 . .
C81 C80 H80 119.9 . .
C80 C81 C82 118.6(4) . .
C80 C81 H81 120.7 . .
C82 C81 H81 120.7 . .
N14 C82 C81 121.7(4) . .
N14 C82 C83 109.9(6) . .
C81 C82 C83 128.5(7) . .
N15 C83 C82 116.0(9) . .
N15 C83 H83 122.0 . .
C82 C83 H83 122.0 . .
C85 C84 C89 121.5(8) . .
C85 C84 N15 120.4(7) . .
C89 C84 N15 118.1(7) . .
C84 C85 C86 118.8(8) . .
C84 C85 H85 120.6 . .
C86 C85 H85 120.6 . .
C85 C86 C87 121.0(9) . .
C85 C86 H86 119.5 . .
C87 C86 H86 119.5 . .
O5 C87 C86 122.0(9) . .
O5 C87 C88 118.6(8) . .
C86 C87 C88 119.2(8) . .
C89 C88 C87 120.5(8) . .
C89 C88 H88 119.7 . .
C87 C88 H88 119.7 . .
C84 C89 C88 119.0(8) . .
C84 C89 H89 120.5 . .
C88 C89 H89 120.5 . .
O5 C90 C91 114.2(7) . .
O5 C90 C95 125.2(8) . .
C91 C90 C95 120.3(7) . .
C92 C91 C90 121.4(8) . .
C92 C91 H91 119.3 . .
C90 C91 H91 119.3 . .
C91 C92 C93 118.6(8) . .
C91 C92 H92 120.7 . .
C93 C92 H92 120.7 . .
C94 C93 C92 119.3(7) . .
C94 C93 N16 119.7(7) . .
C92 C93 N16 121.0(8) . .
C93 C94 C95 122.6(8) . .
C93 C94 H94 118.7 . .
C95 C94 H94 118.7 . .
C94 C95 C90 117.6(8) . .
C94 C95 H95 121.2 . .
C90 C95 H95 121.2 . .
N16 C96 C97 118.0(9) . .
N16 C96 H96 121.0 . .
C97 C96 H96 121.0 . .
N17 C97 C98 119.9(8) . .
N17 C97 C96 110.0(7) . .
C98 C97 C96 130.0(8) . .
C99 C98 C97 118.9(8) . .
C99 C98 H98 120.6 . .
C97 C98 H98 120.6 . .
C98 C99 C100 120.9(9) . .
C98 C99 H99 119.5 . .
C100 C99 H99 119.5 . .
C99 C100 C101 118.1(8) . .
C99 C100 H100 120.9 . .
C101 C100 H100 120.9 . .
N17 C101 C100 119.8(7) . .
N17 C101 C102 112.3(7) . .
C100 C101 C102 127.9(8) . .
N18 C102 C101 117.6(8) . .
N18 C102 H102 121.2 . .
C101 C102 H102 121.2 . .
C104 C103 C108 120.0 . .
C104 C103 N18 120.9(5) . .
C108 C103 N18 118.9(5) . .
C103 C104 C105 120.0 . .
C103 C104 H104 120.0 . .
C105 C104 H104 120.0 . .
C106 C105 C104 120.0 . .
C106 C105 H105 120.0 . .
C104 C105 H105 120.0 . .
O6 C106 C107 119.2(6) . .
O6 C106 C105 120.7(6) . .
C107 C106 C105 120.0 . .
C106 C107 C108 120.0 . .
C106 C107 H107 120.0 . .
C108 C107 H107 120.0 . .
C107 C108 C103 120.0 . .
C107 C108 H108 120.0 . .
C103 C108 H108 120.0 . .
C110 C109 C114 120.0 . .
C110 C109 O6 122.5(5) . .
C114 C109 O6 117.3(5) . .
C111 C110 C109 120.0 . .
C111 C110 H110 120.0 . .
C109 C110 H110 120.0 . .
C112 C111 C110 120.0 . .
C112 C111 H111 120.0 . .
C110 C111 H111 120.0 . .
C111 C112 C113 120.0 . .
C111 C112 N10 118.8(5) . .
C113 C112 N10 120.8(5) . .
C112 C113 C114 120.0 . .
C112 C113 H113 120.0 . .
C114 C113 H113 120.0 . .
C113 C114 C109 120.0 . .
C113 C114 H114 120.0 . .
C109 C114 H114 120.0 . .
C119 N19 C115 118.5(7) . .
C119 N19 Pd1 120.4(5) . .
C115 N19 Pd1 121.0(6) . .
C121 N20 C120 126.3(6) . .
C121 N20 C118 117.5(6) . .
C120 N20 C118 116.0(6) . .
C127 N21 C126 127.1(6) . .
C127 N21 C135 116.6(6) . .
C126 N21 C135 116.3(6) . .
C138 N22 C134 122.0(7) . .
C138 N22 Pd4 120.1(5) . .
C134 N22 Pd4 117.8(5) . .
C116 C115 N19 121.5(8) . .
C116 C115 H115 119.2 . .
N19 C115 H115 119.2 . .
C115 C116 C117 120.4(8) . .
C115 C116 H116 119.8 . .
C117 C116 H116 119.8 . .
C118 C117 C116 116.2(8) . .
C118 C117 H117 121.9 . .
C116 C117 H117 121.9 . .
C117 C118 C119 122.0(7) . .
C117 C118 N20 120.2(7) . .
C119 C118 N20 117.9(7) . .
N19 C119 C118 120.9(7) . .
N19 C119 H119 119.5 . .
C118 C119 H119 119.5 . .
O7 C120 N20 120.0(7) . .
O7 C120 C131 124.0(7) . .
N20 C120 C131 115.9(7) . .
O8 C121 N20 120.9(7) . .
O8 C121 C122 122.5(7) . .
N20 C121 C122 116.7(6) . .
C123 C122 C132 119.8(6) . .
C123 C122 C121 120.5(6) . .
C132 C122 C121 119.6(6) . .
C124 C123 C122 120.5(7) . .
C124 C123 H123 119.8 . .
C122 C123 H123 119.8 . .
C125 C124 C123 120.3(8) . .
C125 C124 H124 119.8 . .
C123 C124 H124 119.8 . .
C124 C125 C133 120.6(7) . .
C124 C125 C126 119.4(7) . .
C133 C125 C126 119.9(6) . .
O10 C126 N21 121.4(7) . .
O10 C126 C125 123.1(7) . .
N21 C126 C125 115.3(6) . .
O9 C127 N21 121.6(7) . .
O9 C127 C128 121.5(7) . .
N21 C127 C128 116.9(6) . .
C129 C128 C133 121.5(7) . .
C129 C128 C127 120.0(6) . .
C133 C128 C127 118.5(6) . .
C128 C129 C130 119.9(7) . .
C128 C129 H129 120.0 . .
C130 C129 H129 120.0 . .
C131 C130 C129 120.1(7) . .
C131 C130 H130 120.0 . .
C129 C130 H130 120.0 . .
C130 C131 C132 120.4(6) . .
C130 C131 C120 120.0(7) . .
C132 C131 C120 119.5(6) . .
C133 C132 C122 119.0(6) . .
C133 C132 C131 119.4(6) . .
C122 C132 C131 121.7(6) . .
C132 C133 C125 119.6(6) . .
C132 C133 C128 118.4(6) . .
C125 C133 C128 121.8(6) . .
N22 C134 C135 118.4(7) . .
N22 C134 H134 120.8 . .
C135 C134 H134 120.8 . .
C134 C135 C136 120.9(7) . .
C134 C135 N21 118.2(7) . .
C136 C135 N21 120.8(7) . .
C137 C136 C135 118.8(7) . .
C137 C136 H136 120.6 . .
C135 C136 H136 120.6 . .
C138 C137 C136 118.4(8) . .
C138 C137 H137 120.8 . .
C136 C137 H137 120.8 . .
N22 C138 C137 121.3(8) . .
N22 C138 H138 119.3 . .
C137 C138 H138 119.3 . .
C143 N23 C139 119.6(7) . .
C143 N23 Pd2 119.4(5) . .
C139 N23 Pd2 120.1(5) . .
C145 N24 C144 126.2(6) . .
C145 N24 C142 116.9(6) . .
C144 N24 C142 116.7(6) . .
C151 N25 C150 127.1(6) . .
C151 N25 C159 116.2(6) . .
C150 N25 C159 116.7(6) . .
C158 N26 C162 119.2(7) . .
C158 N26 Pd5 118.3(5) . .
C162 N26 Pd5 122.2(5) . .
N23 C139 C140 121.3(7) . .
N23 C139 H139 119.4 . .
C140 C139 H139 119.4 . .
C139 C140 C141 120.2(7) . .
C139 C140 H140 119.9 . .
C141 C140 H140 119.9 . .
C142 C141 C140 116.5(7) . .
C142 C141 H141 121.8 . .
C140 C141 H141 121.8 . .
C141 C142 C143 122.4(6) . .
C141 C142 N24 120.3(7) . .
C143 C142 N24 117.2(6) . .
N23 C143 C142 120.1(7) . .
N23 C143 H143 120.0 . .
C142 C143 H143 120.0 . .
O11 C144 N24 118.9(7) . .
O11 C144 C155 125.0(7) . .
N24 C144 C155 115.8(6) . .
O12 C145 N24 121.4(6) . .
O12 C145 C906 122.7(7) . .
N24 C145 C906 115.6(6) . .
C147 C906 C156 119.8(6) . .
C147 C906 C145 119.8(6) . .
C156 C906 C145 120.3(6) . .
C148 C147 C906 119.9(7) . .
C148 C147 H147 120.0 . .
C906 C147 H147 120.0 . .
C149 C148 C147 121.2(7) . .
C149 C148 H148 119.4 . .
C147 C148 H148 119.4 . .
C148 C149 C157 120.8(6) . .
C148 C149 C150 120.5(6) . .
C157 C149 C150 118.6(6) . .
O14 C150 N25 121.2(6) . .
O14 C150 C149 122.3(7) . .
N25 C150 C149 116.4(6) . .
O13 C151 N25 121.7(6) . .
O13 C151 C152 121.8(7) . .
N25 C151 C152 116.4(6) . .
C153 C152 C157 120.8(6) . .
C153 C152 C151 120.0(6) . .
C157 C152 C151 119.1(6) . .
C152 C153 C154 121.2(7) . .
C152 C153 H153 119.4 . .
C154 C153 H153 119.4 . .
C155 C154 C153 119.1(7) . .
C155 C154 H154 120.4 . .
C153 C154 H154 120.4 . .
C154 C155 C156 121.0(6) . .
C154 C155 C144 120.2(7) . .
C156 C155 C144 118.9(6) . .
C157 C156 C906 119.5(6) . .
C157 C156 C155 118.7(6) . .
C906 C156 C155 121.8(6) . .
C156 C157 C149 118.8(6) . .
C156 C157 C152 119.2(6) . .
C149 C157 C152 122.1(6) . .
N26 C158 C159 121.4(7) . .
N26 C158 H158 119.3 . .
C159 C158 H158 119.3 . .
C158 C159 C160 120.1(6) . .
C158 C159 N25 119.4(6) . .
C160 C159 N25 120.4(6) . .
C159 C160 C161 117.6(7) . .
C159 C160 H160 121.2 . .
C161 C160 H160 121.2 . .
C162 C161 C160 119.7(7) . .
C162 C161 H161 120.2 . .
C160 C161 H161 120.2 . .
N26 C162 C161 121.7(7) . .
N26 C162 H162 119.1 . .
C161 C162 H162 119.1 . .
C163 N27 C167 117.9(6) . .
C163 N27 Pd3 121.4(4) . .
C167 N27 Pd3 120.4(5) . .
C169 N28 C168 127.3(5) . .
C169 N28 C166 116.7(6) . .
C168 N28 C166 115.7(6) . .
C174 N29 C175 127.2(5) . .
C174 N29 C183 115.8(6) . .
C175 N29 C183 116.9(6) . .
C182 N30 C186 119.1(6) . .
C182 N30 Pd6 119.6(5) . .
C186 N30 Pd6 121.0(5) . .
N27 C163 C164 122.8(7) . .
N27 C163 H163 118.6 . .
C164 C163 H163 118.6 . .
C163 C164 C165 119.9(7) . .
C163 C164 H164 120.0 . .
C165 C164 H164 120.0 . .
C166 C165 C164 115.4(7) . .
C166 C165 H165 122.3 . .
C164 C165 H165 122.3 . .
C165 C166 C167 123.4(6) . .
C165 C166 N28 120.0(6) . .
C167 C166 N28 116.5(7) . .
N27 C167 C166 120.4(7) . .
N27 C167 H167 119.8 . .
C166 C167 H167 119.8 . .
O15 C168 N28 121.5(6) . .
O15 C168 C179 123.0(6) . .
N28 C168 C179 115.5(6) . .
O16 C169 N28 121.2(6) . .
O16 C169 C170 122.8(6) . .
N28 C169 C170 116.0(5) . .
C171 C170 C180 120.0(6) . .
C171 C170 C169 120.0(6) . .
C180 C170 C169 119.5(6) . .
C170 C171 C172 119.7(7) . .
C170 C171 H171 120.1 . .
C172 C171 H171 120.1 . .
C173 C172 C171 121.0(7) . .
C173 C172 H172 119.5 . .
C171 C172 H172 119.5 . .
C172 C173 C181 120.9(6) . .
C172 C173 C174 118.8(6) . .
C181 C173 C174 120.2(6) . .
O18 C174 N29 121.7(6) . .
O18 C174 C173 123.0(6) . .
N29 C174 C173 115.3(6) . .
O17 C175 N29 120.9(6) . .
O17 C175 C176 122.4(6) . .
N29 C175 C176 116.7(5) . .
C177 C176 C181 120.4(6) . .
C177 C176 C175 120.8(6) . .
C181 C176 C175 118.8(6) . .
C176 C177 C178 120.8(7) . .
C176 C177 H177 119.6 . .
C178 C177 H177 119.6 . .
C179 C178 C177 120.9(7) . .
C179 C178 H178 119.6 . .
C177 C178 H178 119.6 . .
C178 C179 C180 119.9(6) . .
C178 C179 C168 120.5(6) . .
C180 C179 C168 119.3(6) . .
C181 C180 C170 119.5(6) . .
C181 C180 C179 118.5(6) . .
C170 C180 C179 122.0(5) . .
C180 C181 C173 118.7(5) . .
C180 C181 C176 119.5(6) . .
C173 C181 C176 121.7(5) . .
N30 C182 C183 120.8(7) . .
N30 C182 H182 119.6 . .
C183 C182 H182 119.6 . .
C184 C183 C182 121.1(6) . .
C184 C183 N29 120.3(6) . .
C182 C183 N29 118.6(6) . .
C183 C184 C185 116.3(7) . .
C183 C184 H184 121.8 . .
C185 C184 H184 121.8 . .
C186 C185 C184 120.9(7) . .
C186 C185 H185 119.6 . .
C184 C185 H185 119.6 . .
N30 C186 C185 121.7(6) . .
N30 C186 H186 119.2 . .
C185 C186 H186 119.2 . .
C202 C201 C206 120.0 . .
C202 C201 H201 120.0 . .
C206 C201 H201 120.0 . .
C203 C202 C201 120.0 . .
C203 C202 H202 120.0 . .
C201 C202 H202 120.0 . .
C202 C203 C204 120.0 . .
C202 C203 H203 120.0 . .
C204 C203 H203 120.0 . .
C203 C204 C205 120.0 . .
C203 C204 H204 120.0 . .
C205 C204 H204 120.0 . .
C206 C205 C204 120.0 . .
C206 C205 H205 120.0 . .
C204 C205 H205 120.0 . .
C205 C206 C201 120.0 . .
C205 C206 H206 120.0 . .
C201 C206 H206 120.0 . .
C208 C207 C212 120.0 . .
C208 C207 H207 120.0 . .
C212 C207 H207 120.0 . .
C207 C208 C209 120.0 . .
C207 C208 H208 120.0 . .
C209 C208 H208 120.0 . .
C208 C209 C210 120.0 . .
C208 C209 H209 120.0 . .
C210 C209 H209 120.0 . .
C211 C210 C209 120.0 . .
C211 C210 H210 120.0 . .
C209 C210 H210 120.0 . .
C212 C211 C210 120.0 . .
C212 C211 H211 120.0 . .
C210 C211 H211 120.0 . .
C211 C212 C207 120.0 . .
C211 C212 H212 120.0 . .
C207 C212 H212 120.0 . .
C214 C213 C218 120.0 . .
C214 C213 H213 120.0 . .
C218 C213 H213 120.0 . .
C215 C214 C213 120.0 . .
C215 C214 H214 120.0 . .
C213 C214 H214 120.0 . .
C214 C215 C216 120.0 . .
C214 C215 H215 120.0 . .
C216 C215 H215 120.0 . .
C217 C216 C215 120.0 . .
C217 C216 H216 120.0 . .
C215 C216 H216 120.0 . .
C218 C217 C216 120.0 . .
C218 C217 H217 120.0 . .
C216 C217 H217 120.0 . .
C217 C218 C213 120.0 . .
C217 C218 H218 120.0 . .
C213 C218 H218 120.0 . .
C314 C313 C318 120.0 . .
C314 C313 H313 120.0 . .
C318 C313 H313 120.0 . .
C313 C314 C315 120.0 . .
C313 C314 H314 120.0 . .
C315 C314 H314 120.0 . .
C316 C315 C314 120.0 . .
C316 C315 H315 120.0 . .
C314 C315 H315 120.0 . .
C315 C316 C317 120.0 . .
C315 C316 H316 120.0 . .
C317 C316 H316 120.0 . .
C318 C317 C316 120.0 . .
C318 C317 H317 120.0 . .
C316 C317 H317 120.0 . .
C317 C318 C313 120.0 . .
C317 C318 H318 120.0 . .
C313 C318 H318 120.0 . .
C220 C219 C224 120.0 . .
C220 C219 H219 120.0 . .
C224 C219 H219 120.0 . .
C221 C220 C219 120.0 . .
C221 C220 H220 120.0 . .
C219 C220 H220 120.0 . .
C220 C221 C222 120.0 . .
C220 C221 H221 120.0 . .
C222 C221 H221 120.0 . .
C223 C222 C221 120.0 . .
C223 C222 H222 120.0 . .
C221 C222 H222 120.0 . .
C222 C223 C224 120.0 . .
C222 C223 H223 120.0 . .
C224 C223 H223 120.0 . .
C223 C224 C219 120.0 . .
C223 C224 H224 120.0 . .
C219 C224 H224 120.0 . .
C226 C225 C230 120.0 . .
C226 C225 H225 120.0 . .
C230 C225 H225 120.0 . .
C227 C226 C225 120.0 . .
C227 C226 H226 120.0 . .
C225 C226 H226 120.0 . .
C226 C227 C228 120.0 . .
C226 C227 H227 120.0 . .
C228 C227 H227 120.0 . .
C227 C228 C229 120.0 . .
C227 C228 H228 120.0 . .
C229 C228 H228 120.0 . .
C228 C229 C230 120.0 . .
C228 C229 H229 120.0 . .
C230 C229 H229 120.0 . .
C229 C230 C225 120.0 . .
C229 C230 H230 120.0 . .
C225 C230 H230 120.0 . .
C326 C325 C330 120.0 . .
C326 C325 H325 120.0 . .
C330 C325 H325 120.0 . .
C327 C326 C325 120.0 . .
C327 C326 H326 120.0 . .
C325 C326 H326 120.0 . .
C326 C327 C328 120.0 . .
C326 C327 H327 120.0 . .
C328 C327 H327 120.0 . .
C327 C328 C329 120.0 . .
C327 C328 H328 120.0 . .
C329 C328 H328 120.0 . .
C330 C329 C328 120.0 . .
C330 C329 H329 120.0 . .
C328 C329 H329 120.0 . .
C329 C330 C325 120.0 . .
C329 C330 H330 120.0 . .
C325 C330 H330 120.0 . .
C232 C231 C236 120.0 . .
C232 C231 H231 120.0 . .
C236 C231 H231 120.0 . .
C233 C232 C231 120.0 . .
C233 C232 H232 120.0 . .
C231 C232 H232 120.0 . .
C234 C233 C232 120.0 . .
C234 C233 H233 120.0 . .
C232 C233 H233 120.0 . .
C235 C234 C233 120.0 . .
C235 C234 H234 120.0 . .
C233 C234 H234 120.0 . .
C234 C235 C236 120.0 . .
C234 C235 H235 120.0 . .
C236 C235 H235 120.0 . .
C235 C236 C231 120.0 . .
C235 C236 H236 120.0 . .
C231 C236 H236 120.0 . .
C238 C237 C243 120.0 . .
C238 C237 H237 120.0 . .
C243 C237 H237 120.0 . .
C239 C238 C237 120.0 . .
C239 C238 H238 120.0 . .
C237 C238 H238 120.0 . .
C238 C239 C241 120.0 . .
C238 C239 H239 120.0 . .
C241 C239 H239 120.0 . .
C242 C241 C239 120.0 . .
C242 C241 H241 120.0 . .
C239 C241 H241 120.0 . .
C241 C242 C243 120.0 . .
C241 C242 H242 120.0 . .
C243 C242 H242 120.0 . .
C242 C243 C237 120.0 . .
C242 C243 H243 120.0 . .
C237 C243 H243 120.0 . .
C245 C244 C249 120.0 . .
C245 C244 H244 120.0 . .
C249 C244 H244 120.0 . .
C244 C245 C246 120.0 . .
C244 C245 H245 120.0 . .
C246 C245 H245 120.0 . .
C245 C246 C247 120.0 . .
C245 C246 H246 120.0 . .
C247 C246 H246 120.0 . .
C248 C247 C246 120.0 . .
C248 C247 H247 120.0 . .
C246 C247 H247 120.0 . .
C247 C248 C249 120.0 . .
C247 C248 H248 120.0 . .
C249 C248 H248 120.0 . .
C248 C249 C244 120.0 . .
C248 C249 H249 120.0 . .
C244 C249 H249 120.0 . .
C252 C251 C256 120.0 . .
C252 C251 H251 120.0 . .
C256 C251 H251 120.0 . .
C253 C252 C251 120.0 . .
C253 C252 H252 120.0 . .
C251 C252 H252 120.0 . .
C252 C253 C254 120.0 . .
C252 C253 H253 120.0 . .
C254 C253 H253 120.0 . .
C255 C254 C253 120.0 . .
C255 C254 H254 120.0 . .
C253 C254 H254 120.0 . .
C254 C255 C256 120.0 . .
C254 C255 H255 120.0 . .
C256 C255 H255 120.0 . .
C255 C256 C251 120.0 . .
C255 C256 H256 120.0 . .
C251 C256 H256 120.0 . .
C302 C300 C301 118.1(16) . .
C302 C300 H300 120.9 . .
C301 C300 H300 120.9 . .
C302 C301 C300 121.4(15) 2_775 .
C302 C301 H301 119.3 2_775 .
C300 C301 H301 119.3 . .
C301 C302 C300 120.5(16) 2_775 .
C301 C302 H302 119.7 2_775 .
C300 C302 H302 119.7 . .
C304 C303 C305 125.0(16) . 2_676
C304 C303 H303 117.5 . .
C305 C303 H303 117.5 2_676 .
C304 C305 C303 114.9(14) . 2_676
C304 C305 H305 122.5 . .
C303 C305 H305 122.5 2_676 .
C303 C304 C305 120.1(14) . .
C303 C304 H304 119.9 . .
C305 C304 H304 119.9 . .
F1 Sb1 F2 178.6(4) . .
F1 Sb1 F5 90.0(4) . .
F2 Sb1 F5 89.0(4) . .
F1 Sb1 F4 89.1(3) . .
F2 Sb1 F4 91.9(3) . .
F5 Sb1 F4 87.7(4) . .
F1 Sb1 F3 90.8(3) . .
F2 Sb1 F3 88.2(3) . .
F5 Sb1 F3 91.8(4) . .
F4 Sb1 F3 179.5(4) . .
F1 Sb1 F6 91.3(3) . .
F2 Sb1 F6 89.7(4) . .
F5 Sb1 F6 178.3(4) . .
F4 Sb1 F6 91.2(4) . .
F3 Sb1 F6 89.3(3) . .
F12 Sb2 F11 174.7(7) . .
F12 Sb2 F8 95.9(7) . .
F11 Sb2 F8 88.8(6) . .
F12 Sb2 F9 93.6(5) . .
F11 Sb2 F9 88.9(5) . .
F8 Sb2 F9 89.7(4) . .
F12 Sb2 F7 85.6(6) . .
F11 Sb2 F7 89.7(6) . .
F8 Sb2 F7 178.3(7) . .
F9 Sb2 F7 89.3(5) . .
F12 Sb2 F10 91.1(6) . .
F11 Sb2 F10 86.3(5) . .
F8 Sb2 F10 91.1(4) . .
F9 Sb2 F10 175.1(5) . .
F7 Sb2 F10 89.7(5) . .
F131 Sb22 F128 90.4(9) . .
F131 Sb22 F129 92.5(10) . .
F128 Sb22 F129 89.8(9) . .
F131 Sb22 F130 90.2(9) . .
F128 Sb22 F130 90.4(9) . .
F129 Sb22 F130 177.3(12) . .
F131 Sb22 F127 89.8(9) . .
F128 Sb22 F127 179.0(11) . .
F129 Sb22 F127 89.3(9) . .
F130 Sb22 F127 90.6(9) . .
F131 Sb22 F132 178.3(12) . .
F128 Sb22 F132 90.0(9) . .
F129 Sb22 F132 89.2(9) . .
F130 Sb22 F132 88.1(9) . .
F127 Sb22 F132 89.7(9) . .
F15 Sb3 F18 91.9(8) . .
F15 Sb3 F16 176.9(10) . .
F18 Sb3 F16 90.5(9) . .
F15 Sb3 F13 89.1(8) . .
F18 Sb3 F13 92.2(9) . .
F16 Sb3 F13 88.8(8) . .
F15 Sb3 F14 91.3(8) . .
F18 Sb3 F14 90.2(9) . .
F16 Sb3 F14 90.6(9) . .
F13 Sb3 F14 177.5(10) . .
F15 Sb3 F17 87.5(8) . .
F18 Sb3 F17 178.2(11) . .
F16 Sb3 F17 90.2(9) . .
F13 Sb3 F17 89.5(8) . .
F14 Sb3 F17 88.1(9) . .
F102 Sb17 F98 97.3(6) . .
F102 Sb17 F100 93.2(6) . .
F98 Sb17 F100 90.9(6) . .
F102 Sb17 F101 172.1(7) . .
F98 Sb17 F101 90.5(6) . .
F100 Sb17 F101 87.7(7) . .
F102 Sb17 F99 92.3(6) . .
F98 Sb17 F99 91.6(7) . .
F100 Sb17 F99 173.6(7) . .
F101 Sb17 F99 86.4(7) . .
F102 Sb17 F97 86.9(7) . .
F98 Sb17 F97 175.7(7) . .
F100 Sb17 F97 89.4(7) . .
F101 Sb17 F97 85.3(6) . .
F99 Sb17 F97 87.7(7) . .
F20 Sb4 F22 89.7(6) . .
F20 Sb4 F24 86.8(6) . .
F22 Sb4 F24 89.1(6) . .
F20 Sb4 F19 178.0(6) . .
F22 Sb4 F19 92.0(6) . .
F24 Sb4 F19 94.1(7) . .
F20 Sb4 F23 84.7(7) . .
F22 Sb4 F23 94.4(7) . .
F24 Sb4 F23 170.8(7) . .
F19 Sb4 F23 94.3(7) . .
F20 Sb4 F21 88.7(6) . .
F22 Sb4 F21 178.2(6) . .
F24 Sb4 F21 90.1(6) . .
F19 Sb4 F21 89.6(6) . .
F23 Sb4 F21 86.2(7) . .
F20' Sb4' F24' 91.6(10) . .
F20' Sb4' F21' 90.7(9) . .
F24' Sb4' F21' 90.6(10) . .
F20' Sb4' F22' 90.3(9) . .
F24' Sb4' F22' 90.5(10) . .
F21' Sb4' F22' 178.5(12) . .
F20' Sb4' F23' 89.7(10) . .
F24' Sb4' F23' 178.6(13) . .
F21' Sb4' F23' 89.8(9) . .
F22' Sb4' F23' 89.1(9) . .
F20' Sb4' F19' 178.5(12) . .
F24' Sb4' F19' 89.7(10) . .
F21' Sb4' F19' 90.0(9) . .
F22' Sb4' F19' 89.0(9) . .
F23' Sb4' F19' 89.0(9) . .
F30 Sb5 F25 92.3(10) . .
F30 Sb5 F27 93.0(11) . .
F25 Sb5 F27 93.4(10) . .
F30 Sb5 F29 173.7(10) . .
F25 Sb5 F29 91.5(10) . .
F27 Sb5 F29 91.8(10) . .
F30 Sb5 F28 90.0(9) . .
F25 Sb5 F28 88.7(9) . .
F27 Sb5 F28 176.2(12) . .
F29 Sb5 F28 85.1(10) . .
F30 Sb5 F26 89.1(10) . .
F25 Sb5 F26 173.8(12) . .
F27 Sb5 F26 92.5(10) . .
F29 Sb5 F26 86.5(10) . .
F28 Sb5 F26 85.2(9) . .
F28' Sb5' F30' 92.6(7) . .
F28' Sb5' F26' 91.9(7) . .
F30' Sb5' F26' 94.4(6) . .
F28' Sb5' F25' 88.4(6) . .
F30' Sb5' F25' 88.3(6) . .
F26' Sb5' F25' 177.2(8) . .
F28' Sb5' F29' 89.1(6) . .
F30' Sb5' F29' 175.4(7) . .
F26' Sb5' F29' 89.9(7) . .
F25' Sb5' F29' 87.4(6) . .
F28' Sb5' F27' 174.8(8) . .
F30' Sb5' F27' 91.7(7) . .
F26' Sb5' F27' 90.7(7) . .
F25' Sb5' F27' 88.8(6) . .
F29' Sb5' F27' 86.4(7) . .
F31 Sb6 F35 90.5(4) . .
F31 Sb6 F34 91.3(4) . .
F35 Sb6 F34 91.5(4) . .
F31 Sb6 F33 89.6(4) . .
F35 Sb6 F33 90.2(4) . .
F34 Sb6 F33 178.0(5) . .
F31 Sb6 F32 179.4(4) . .
F35 Sb6 F32 88.9(4) . .
F34 Sb6 F32 88.4(5) . .
F33 Sb6 F32 90.6(4) . .
F31 Sb6 F36 87.2(4) . .
F35 Sb6 F36 177.7(4) . .
F34 Sb6 F36 89.0(5) . .
F33 Sb6 F36 89.3(4) . .
F32 Sb6 F36 93.4(4) . .
F42 Sb7 F37 87.3(5) . .
F42 Sb7 F41 90.2(6) . .
F37 Sb7 F41 87.4(4) . .
F42 Sb7 F39 89.3(5) . .
F37 Sb7 F39 88.8(5) . .
F41 Sb7 F39 176.2(5) . .
F42 Sb7 F38 95.3(5) . .
F37 Sb7 F38 177.3(4) . .
F41 Sb7 F38 92.0(4) . .
F39 Sb7 F38 91.8(4) . .
F42 Sb7 F40 176.9(6) . .
F37 Sb7 F40 89.7(4) . .
F41 Sb7 F40 90.2(5) . .
F39 Sb7 F40 90.1(5) . .
F38 Sb7 F40 87.8(4) . .
F109 Sb19 F113 91.7(8) . .
F109 Sb19 F111 89.9(8) . .
F113 Sb19 F111 90.9(8) . .
F109 Sb19 F112 91.9(8) . .
F113 Sb19 F112 92.4(8) . .
F111 Sb19 F112 176.2(10) . .
F109 Sb19 F110 178.7(10) . .
F113 Sb19 F110 89.4(8) . .
F111 Sb19 F110 89.4(8) . .
F112 Sb19 F110 88.7(8) . .
F109 Sb19 F114 88.3(8) . .
F113 Sb19 F114 179.5(10) . .
F111 Sb19 F114 88.6(8) . .
F112 Sb19 F114 88.1(8) . .
F110 Sb19 F114 90.6(8) . .
F47 Sb8 F45 90.3(6) . .
F47 Sb8 F44 87.6(6) . .
F45 Sb8 F44 93.0(7) . .
F47 Sb8 F46 91.5(6) . .
F45 Sb8 F46 178.1(7) . .
F44 Sb8 F46 87.4(6) . .
F47 Sb8 F43 91.8(6) . .
F45 Sb8 F43 89.4(7) . .
F44 Sb8 F43 177.5(7) . .
F46 Sb8 F43 90.2(7) . .
F47 Sb8 F48 177.7(7) . .
F45 Sb8 F48 90.4(6) . .
F44 Sb8 F48 90.2(6) . .
F46 Sb8 F48 87.8(6) . .
F43 Sb8 F48 90.3(6) . .
F116 Sb20 F118 103.1(12) . .
F116 Sb20 F119 81.8(11) . .
F118 Sb20 F119 77.9(11) . .
F116 Sb20 F120 103.8(12) . .
F118 Sb20 F120 100.5(12) . .
F119 Sb20 F120 174.5(12) . .
F116 Sb20 F117 80.7(12) . .
F118 Sb20 F117 155.1(16) . .
F119 Sb20 F117 78.4(11) . .
F120 Sb20 F117 102.4(13) . .
F116 Sb20 F115 150.0(18) . .
F118 Sb20 F115 94.7(11) . .
F119 Sb20 F115 78.6(11) . .
F120 Sb20 F115 96.3(11) . .
F117 Sb20 F115 73.3(11) . .
F141 Sb24 F144 92.8(8) . .
F141 Sb24 F139 92.0(8) . .
F144 Sb24 F139 92.6(8) . .
F141 Sb24 F140 91.1(8) . .
F144 Sb24 F140 89.8(8) . .
F139 Sb24 F140 175.9(10) . .
F141 Sb24 F142 176.3(10) . .
F144 Sb24 F142 90.5(8) . .
F139 Sb24 F142 89.4(8) . .
F140 Sb24 F142 87.3(8) . .
F141 Sb24 F143 89.3(8) . .
F144 Sb24 F143 177.5(10) . .
F139 Sb24 F143 88.9(8) . .
F140 Sb24 F143 88.7(8) . .
F142 Sb24 F143 87.4(8) . .
F51 Sb9 F53 98.0(10) . .
F51 Sb9 F50 97.5(10) . .
F53 Sb9 F50 87.3(10) . .
F51 Sb9 F52 175.1(10) . .
F53 Sb9 F52 86.8(9) . .
F50 Sb9 F52 82.6(9) . .
F51 Sb9 F54 92.1(10) . .
F53 Sb9 F54 169.1(12) . .
F50 Sb9 F54 87.3(10) . .
F52 Sb9 F54 83.0(9) . .
F51 Sb9 F49 94.5(10) . .
F53 Sb9 F49 89.9(10) . .
F50 Sb9 F49 168.0(11) . .
F52 Sb9 F49 85.6(9) . .
F54 Sb9 F49 93.4(10) . .
F133 Sb23 F135 90.6(10) . .
F133 Sb23 F137 90.9(10) . .
F135 Sb23 F137 90.3(10) . .
F133 Sb23 F134 178.9(13) . .
F135 Sb23 F134 90.2(10) . .
F137 Sb23 F134 89.8(10) . .
F133 Sb23 F136 89.9(10) . .
F135 Sb23 F136 179.5(12) . .
F137 Sb23 F136 89.7(10) . .
F134 Sb23 F136 89.3(10) . .
F133 Sb23 F138 89.9(10) . .
F135 Sb23 F138 91.1(10) . .
F137 Sb23 F138 178.4(12) . .
F134 Sb23 F138 89.4(10) . .
F136 Sb23 F138 88.9(10) . .
F60 Sb10 F56 95.0(10) . .
F60 Sb10 F59 91.6(10) . .
F56 Sb10 F59 89.2(9) . .
F60 Sb10 F58 89.7(10) . .
F56 Sb10 F58 93.1(10) . .
F59 Sb10 F58 177.3(11) . .
F60 Sb10 F55 174.7(11) . .
F56 Sb10 F55 89.5(9) . .
F59 Sb10 F55 85.8(9) . .
F58 Sb10 F55 92.7(10) . .
F60 Sb10 F57 90.1(9) . .
F56 Sb10 F57 174.7(11) . .
F59 Sb10 F57 89.1(9) . .
F58 Sb10 F57 88.5(9) . .
F55 Sb10 F57 85.3(9) . .
F106 Sb18 F103 95.0(10) . .
F106 Sb18 F107 104.3(11) . .
F103 Sb18 F107 100.4(11) . .
F106 Sb18 F108 83.7(11) . .
F103 Sb18 F108 86.0(11) . .
F107 Sb18 F108 169.1(12) . .
F106 Sb18 F105 161.0(14) . .
F103 Sb18 F105 88.4(10) . .
F107 Sb18 F105 93.4(11) . .
F108 Sb18 F105 77.8(10) . .
F106 Sb18 F104 88.0(10) . .
F103 Sb18 F104 166.7(13) . .
F107 Sb18 F104 91.4(11) . .
F108 Sb18 F104 81.5(10) . .
F105 Sb18 F104 84.7(9) . .
F123 Sb21 F122 97.1(10) . .
F123 Sb21 F126 96.5(10) . .
F122 Sb21 F126 85.1(10) . .
F123 Sb21 F124 179.3(12) . .
F122 Sb21 F124 83.5(10) . .
F126 Sb21 F124 83.9(9) . .
F123 Sb21 F125 96.4(10) . .
F122 Sb21 F125 95.6(10) . .
F126 Sb21 F125 166.8(12) . .
F124 Sb21 F125 83.1(9) . .
F123 Sb21 F121 95.7(10) . .
F122 Sb21 F121 164.2(14) . .
F126 Sb21 F121 84.2(10) . .
F124 Sb21 F121 83.8(10) . .
F125 Sb21 F121 92.2(10) . .
F150 Sb25 F146 94.2(9) . .
F150 Sb25 F147 92.1(9) . .
F146 Sb25 F147 92.6(9) . .
F150 Sb25 F145 90.6(9) . .
F146 Sb25 F145 174.7(10) . .
F147 Sb25 F145 89.5(9) . .
F150 Sb25 F148 90.3(9) . .
F146 Sb25 F148 89.7(9) . .
F147 Sb25 F148 176.5(11) . .
F145 Sb25 F148 88.0(9) . .
F150 Sb25 F149 176.9(11) . .
F146 Sb25 F149 88.5(9) . .
F147 Sb25 F149 89.3(9) . .
F145 Sb25 F149 86.6(9) . .
F148 Sb25 F149 88.1(9) . .
F62 Sb11 F66 91.8(9) . .
F62 Sb11 F64 91.9(9) . .
F66 Sb11 F64 90.7(9) . .
F62 Sb11 F61 90.4(9) . .
F66 Sb11 F61 176.9(11) . .
F64 Sb11 F61 91.4(9) . .
F62 Sb11 F63 178.3(12) . .
F66 Sb11 F63 89.0(9) . .
F64 Sb11 F63 89.6(9) . .
F61 Sb11 F63 88.7(9) . .
F62 Sb11 F65 90.1(9) . .
F66 Sb11 F65 88.9(9) . .
F64 Sb11 F65 178.0(11) . .
F61 Sb11 F65 88.9(9) . .
F63 Sb11 F65 88.4(9) . .
F81 Sb14 F79 93.7(11) . .
F81 Sb14 F84 90.9(11) . .
F79 Sb14 F84 94.6(11) . .
F81 Sb14 F83 87.5(10) . .
F79 Sb14 F83 92.1(11) . .
F84 Sb14 F83 173.3(14) . .
F81 Sb14 F80 88.6(10) . .
F79 Sb14 F80 176.8(12) . .
F84 Sb14 F80 87.5(11) . .
F83 Sb14 F80 85.9(10) . .
F81 Sb14 F82 174.6(12) . .
F79 Sb14 F82 90.7(11) . .
F84 Sb14 F82 91.8(11) . .
F83 Sb14 F82 89.3(10) . .
F80 Sb14 F82 86.8(11) . .
F91 Sb16 F95 91.2(9) . .
F91 Sb16 F93 95.6(9) . .
F95 Sb16 F93 89.9(9) . .
F91 Sb16 F92 172.6(11) . .
F95 Sb16 F92 88.8(9) . .
F93 Sb16 F92 91.9(9) . .
F91 Sb16 F96 90.2(8) . .
F95 Sb16 F96 176.1(9) . .
F93 Sb16 F96 86.3(9) . .
F92 Sb16 F96 90.3(8) . .
F91 Sb16 F94 87.5(9) . .
F95 Sb16 F94 92.7(9) . .
F93 Sb16 F94 175.9(11) . .
F92 Sb16 F94 85.1(9) . .
F96 Sb16 F94 91.0(9) . .
F67 Sb12 F70 107.5(12) . .
F67 Sb12 F69 101.9(16) . .
F70 Sb12 F69 91.8(16) . .
F67 Sb12 F68 83.8(11) . .
F70 Sb12 F68 90.2(13) . .
F69 Sb12 F68 173.1(18) . .
F67 Sb12 F71 83.9(15) . .
F70 Sb12 F71 168(2) . .
F69 Sb12 F71 89.9(17) . .
F68 Sb12 F71 86.8(16) . .
F67 Sb12 F72 160.0(12) . .
F70 Sb12 F72 89.0(14) . .
F69 Sb12 F72 88.4(16) . .
F68 Sb12 F72 85.0(13) . .
F71 Sb12 F72 79.0(15) . .
F86 Sb15 F85 177.7(15) . .
F86 Sb15 F90 77.6(13) . .
F85 Sb15 F90 103.7(14) . .
F86 Sb15 F87 79.0(12) . .
F85 Sb15 F87 102.5(13) . .
F90 Sb15 F87 103.2(13) . .
F86 Sb15 F89 77.8(13) . .
F85 Sb15 F89 100.9(14) . .
F90 Sb15 F89 155.3(19) . .
F87 Sb15 F89 73.4(12) . .
F86 Sb15 F88 75.3(11) . .
F85 Sb15 F88 102.4(12) . .
F90 Sb15 F88 101.9(13) . .
F87 Sb15 F88 139.0(18) . .
F89 Sb15 F88 70.3(12) . .
F76 Sb13 F74 93.0(13) . .
F76 Sb13 F77 92.9(14) . .
F74 Sb13 F77 90.2(14) . .
F76 Sb13 F78 91.8(15) . .
F74 Sb13 F78 89.6(16) . .
F77 Sb13 F78 175(2) . .
F76 Sb13 F75 178.2(14) . .
F74 Sb13 F75 88.8(13) . .
F77 Sb13 F75 87.2(14) . .
F78 Sb13 F75 88.0(15) . .
F76 Sb13 F73 89.8(14) . .
F74 Sb13 F73 177(2) . .
F77 Sb13 F73 90.0(14) . .
F78 Sb13 F73 90.0(15) . .
F75 Sb13 F73 88.4(14) . .
N1S C1S C2S 176.7(13) . .
C1S C2S H2S1 109.5 . .
C1S C2S H2S2 109.5 . .
H2S1 C2S H2S2 109.5 . .
C1S C2S H2S3 109.5 . .
H2S1 C2S H2S3 109.5 . .
H2S2 C2S H2S3 109.5 . .
N2S C3S C4S 175.9(17) . .
C3S C4S H4S1 109.5 . .
C3S C4S H4S2 109.5 . .
H4S1 C4S H4S2 109.5 . .
C3S C4S H4S3 109.5 . .
H4S1 C4S H4S3 109.5 . .
H4S2 C4S H4S3 109.5 . .
N3S C5S C6S 163(3) . .
N3A C5A C6A 160(3) . .
N4S C7S C8S 167(5) . .
N4A C7A C8A 168(5) . .
N4B C7B C8B 165(5) . .
N4C C7C C8C 169(4) . .
N6S C11S C12S 170(5) . .
N6A C11A C12A 143(4) . .
N5S C9S C10S 156(5) . .
N5A C9A C10A 157(5) . .
N5B C9B C10B 166(6) . .
F3A B1A F4A 108.2(12) . .
F3A B1A F2A 111.2(13) . .
F4A B1A F2A 110.2(12) . .
F3A B1A F1A 110.5(12) . .
F4A B1A F1A 109.3(12) . .
F2A B1A F1A 107.4(12) . .
F4B B1B F3B 110.7(13) . .
F4B B1B F1B 108.9(12) . .
F3B B1B F1B 106.3(13) . .
F4B B1B F2B 110.5(12) . .
F3B B1B F2B 104.5(12) . .
F1B B1B F2B 115.8(13) . .
F4C B1C F2C 111.2(13) . .
F4C B1C F1C 110.7(13) . .
F2C B1C F1C 109.8(13) . .
F4C B1C F3C 106.4(13) . .
F2C B1C F3C 110.6(13) . .
F1C B1C F3C 108.1(13) . .
C308 C307 C312 120.0 . .
C308 C307 H307 120.0 . .
C312 C307 H307 120.0 . .
C309 C308 C307 120.0 . .
C309 C308 H308 120.0 . .
C307 C308 H308 120.0 . .
C308 C309 C310 120.0 . .
C308 C309 H309 120.0 . .
C310 C309 H309 120.0 . .
C311 C310 C309 120.0 . .
C311 C310 H310 120.0 . .
C309 C310 H310 120.0 . .
C310 C311 C312 120.0 . .
C310 C311 H311 120.0 . .
C312 C311 H311 120.0 . .
C311 C312 C307 120.0 . .
C311 C312 H312 120.0 . .
C307 C312 H312 120.0 . .

loop_
_geom_bond_atom_site_label_1
_geom_bond_atom_site_label_2
_geom_bond_distance
_geom_bond_site_symmetry_2
Pd1 N2 1.901(8) .
Pd1 N3 2.043(9) .
Pd1 N19 2.049(7) .
Pd1 N1 2.056(9) .
Pd2 N5 1.888(5) .
Pd2 N4 2.022(9) .
Pd2 N6 2.030(9) .
Pd2 N23 2.052(6) .
Pd3 N8 1.893(5) .
Pd3 N27 2.022(6) .
Pd3 N9 2.046(8) .
Pd3 N7 2.050(8) .
Pd4 N11 1.885(5) .
Pd4 N10 2.053(8) .
Pd4 N22 2.059(6) .
Pd4 N12 2.064(8) .
Pd5 N17 1.930(7) .
Pd5 N26 2.040(6) .
Pd5 N16 2.055(8) .
Pd5 N18 2.064(8) .
Pd6 N14 1.904(6) .
Pd6 N13 1.984(11) .
Pd6 N15 2.029(8) .
Pd6 N30 2.029(6) .
O1 C14 1.355(7) .
O1 C11 1.390(7) .
O2 C30 1.367(8) .
O2 C33 1.386(8) .
O3 C49 1.354(7) .
O3 C52 1.400(9) .
N1 C1 1.330(11) .
N1 C55 1.422(10) .
N2 C6 1.337(9) .
N2 C2 1.339(8) .
N3 C7 1.305(11) .
N3 C8 1.403(8) .
N4 C20 1.330(10) .
N4 C17 1.466(8) .
N5 C21 1.341(4) .
N5 C25 1.342(4) .
N6 C26 1.324(10) .
N6 C27 1.427(8) .
N7 C39 1.303(10) .
N7 C36 1.418(8) .
N8 C40 1.340(4) .
N8 C44 1.343(4) .
N9 C45 1.321(9) .
N9 C46 1.420(8) .
C1 C2 1.452(12) .
C1 H1 0.9500 .
C2 C3 1.398(9) .
C3 C4 1.376(10) .
C3 H3 0.9500 .
C4 C5 1.389(10) .
C4 H4 0.9500 .
C5 C6 1.401(9) .
C5 H5 0.9500 .
C6 C7 1.482(12) .
C7 H7 0.9500 .
C8 C9 1.3900 .
C8 C13 1.3900 .
C9 C10 1.3900 .
C9 H9 0.9500 .
C10 C11 1.3900 .
C10 H10 0.9500 .
C11 C12 1.3900 .
C12 C13 1.3900 .
C12 H12 0.9500 .
C13 H13 0.9500 .
C14 C15 1.3900 .
C14 C19 1.3900 .
C15 C16 1.3900 .
C15 H15 0.9500 .
C16 C17 1.3900 .
C16 H16 0.9500 .
C17 C18 1.3900 .
C18 C19 1.3900 .
C18 H18 0.9500 .
C19 H19 0.9500 .
C20 C21 1.488(11) .
C20 H20 0.9500 .
C21 C22 1.388(4) .
C22 C23 1.373(4) .
C22 H22 0.9500 .
C23 C24 1.380(4) .
C23 H23 0.9500 .
C24 C25 1.393(4) .
C24 H24 0.9500 .
C25 C26 1.492(10) .
C26 H26 0.9500 .
C27 C28 1.3900 .
C27 C32 1.3900 .
C28 C29 1.3900 .
C28 H28 0.9500 .
C29 C30 1.3900 .
C29 H29 0.9500 .
C30 C31 1.3900 .
C31 C32 1.3900 .
C31 H31 0.9500 .
C32 H32 0.9500 .
C33 C34 1.3900 .
C33 C38 1.3900 .
C34 C35 1.3900 .
C34 H34 0.9500 .
C35 C36 1.3900 .
C35 H35 0.9500 .
C36 C37 1.3900 .
C37 C38 1.3900 .
C37 H37 0.9500 .
C38 H38 0.9500 .
C39 C40 1.495(11) .
C39 H39 0.9500 .
C40 C41 1.388(4) .
C41 C42 1.374(4) .
C41 H41 0.9500 .
C42 C43 1.380(4) .
C42 H42 0.9500 .
C43 C44 1.398(4) .
C43 H43 0.9500 .
C44 C45 1.455(10) .
C45 H45 0.9500 .
C46 C47 1.3900 .
C46 C51 1.3900 .
C47 C48 1.3900 .
C47 H47 0.9500 .
C48 C49 1.3900 .
C48 H48 0.9500 .
C49 C50 1.3900 .
C50 C51 1.3900 .
C50 H50 0.9500 .
C51 H51 0.9500 .
C52 C53 1.395(8) .
C52 C57 1.399(8) .
C53 C54 1.380(8) .
C53 H53 0.9500 .
C54 C55 1.395(8) .
C54 H54 0.9500 .
C55 C56 1.393(8) .
C56 C57 1.386(8) .
C56 H56 0.9500 .
C57 H57 0.9500 .
O4 C71 1.367(7) .
O4 C68 1.391(7) .
O5 C87 1.375(10) .
O5 C90 1.387(9) .
O6 C106 1.356(7) .
O6 C109 1.399(8) .
N10 C58 1.325(10) .
N10 C112 1.417(9) .
N11 C59 1.340(4) .
N11 C63 1.341(4) .
N12 C64 1.297(10) .
N12 C65 1.412(8) .
N13 C77 1.339(11) .
N13 C74 1.471(9) .
N14 C78 1.340(4) .
N14 C82 1.342(4) .
N15 C83 1.316(10) .
N15 C84 1.420(9) .
N16 C96 1.296(10) .
N16 C93 1.429(9) .
N17 C97 1.343(8) .
N17 C101 1.346(8) .
N18 C102 1.318(10) .
N18 C103 1.417(7) .
C58 C59 1.458(11) .
C58 H58 0.9500 .
C59 C60 1.388(4) .
C60 C61 1.375(4) .
C60 H60 0.9500 .
C61 C62 1.378(4) .
C61 H61 0.9500 .
C62 C63 1.397(4) .
C62 H62 0.9500 .
C63 C64 1.490(11) .
C64 H64 0.9500 .
C65 C66 1.3900 .
C65 C70 1.3900 .
C66 C67 1.3900 .
C66 H66 0.9500 .
C67 C68 1.3900 .
C67 H67 0.9500 .
C68 C69 1.3900 .
C69 C70 1.3900 .
C69 H69 0.9500 .
C70 H70 0.9500 .
C71 C72 1.3900 .
C71 C76 1.3900 .
C72 C73 1.3900 .
C72 H72 0.9500 .
C73 C74 1.3900 .
C73 H73 0.9500 .
C74 C75 1.3900 .
C75 C76 1.3900 .
C75 H75 0.9500 .
C76 H76 0.9500 .
C77 C78 1.495(12) .
C77 H77 0.9500 .
C78 C79 1.389(4) .
C79 C80 1.372(4) .
C79 H79 0.9500 .
C80 C81 1.382(4) .
C80 H80 0.9500 .
C81 C82 1.393(4) .
C81 H81 0.9500 .
C82 C83 1.491(11) .
C83 H83 0.9500 .
C84 C85 1.387(8) .
C84 C89 1.388(8) .
C85 C86 1.388(8) .
C85 H85 0.9500 .
C86 C87 1.391(8) .
C86 H86 0.9500 .
C87 C88 1.395(8) .
C88 C89 1.390(8) .
C88 H88 0.9500 .
C89 H89 0.9500 .
C90 C91 1.389(8) .
C90 C95 1.395(8) .
C91 C92 1.382(8) .
C91 H91 0.9500 .
C92 C93 1.399(8) .
C92 H92 0.9500 .
C93 C94 1.381(8) .
C94 C95 1.383(8) .
C94 H94 0.9500 .
C95 H95 0.9500 .
C96 C97 1.491(12) .
C96 H96 0.9500 .
C97 C98 1.390(8) .
C98 C99 1.374(9) .
C98 H98 0.9500 .
C99 C100 1.391(9) .
C99 H99 0.9500 .
C100 C101 1.398(8) .
C100 H100 0.9500 .
C101 C102 1.450(10) .
C102 H102 0.9500 .
C103 C104 1.3900 .
C103 C108 1.3900 .
C104 C105 1.3900 .
C104 H104 0.9500 .
C105 C106 1.3900 .
C105 H105 0.9500 .
C106 C107 1.3900 .
C107 C108 1.3900 .
C107 H107 0.9500 .
C108 H108 0.9500 .
C109 C110 1.3900 .
C109 C114 1.3900 .
C110 C111 1.3900 .
C110 H110 0.9500 .
C111 C112 1.3900 .
C111 H111 0.9500 .
C112 C113 1.3900 .
C113 C114 1.3900 .
C113 H113 0.9500 .
C114 H114 0.9500 .
O7 C120 1.205(8) .
O8 C121 1.219(8) .
O9 C127 1.243(8) .
O10 C126 1.216(8) .
N19 C119 1.345(8) .
N19 C115 1.363(8) .
N20 C121 1.382(8) .
N20 C120 1.437(8) .
N20 C118 1.469(8) .
N21 C127 1.394(8) .
N21 C126 1.404(8) .
N21 C135 1.453(8) .
N22 C138 1.343(8) .
N22 C134 1.344(8) .
C115 C116 1.357(10) .
C115 H115 0.9500 .
C116 C117 1.412(9) .
C116 H116 0.9500 .
C117 C118 1.364(9) .
C117 H117 0.9500 .
C118 C119 1.371(9) .
C119 H119 0.9500 .
C120 C131 1.474(9) .
C121 C122 1.482(9) .
C122 C123 1.396(9) .
C122 C132 1.424(8) .
C123 C124 1.394(9) .
C123 H123 0.9500 .
C124 C125 1.363(9) .
C124 H124 0.9500 .
C125 C133 1.426(9) .
C125 C126 1.501(9) .
C127 C128 1.499(9) .
C128 C129 1.356(9) .
C128 C133 1.434(8) .
C129 C130 1.412(9) .
C129 H129 0.9500 .
C130 C131 1.380(9) .
C130 H130 0.9500 .
C131 C132 1.428(9) .
C132 C133 1.396(8) .
C134 C135 1.384(9) .
C134 H134 0.9500 .
C135 C136 1.392(9) .
C136 C137 1.389(9) .
C136 H136 0.9500 .
C137 C138 1.379(9) .
C137 H137 0.9500 .
C138 H138 0.9500 .
O11 C144 1.205(8) .
O12 C145 1.201(8) .
O13 C151 1.224(7) .
O14 C150 1.210(8) .
N23 C143 1.344(8) .
N23 C139 1.354(8) .
N24 C145 1.378(8) .
N24 C144 1.446(8) .
N24 C142 1.462(8) .
N25 C151 1.390(8) .
N25 C150 1.400(8) .
N25 C159 1.452(8) .
N26 C158 1.333(8) .
N26 C162 1.347(8) .
C139 C140 1.365(9) .
C139 H139 0.9500 .
C140 C141 1.412(9) .
C140 H140 0.9500 .
C141 C142 1.357(9) .
C141 H141 0.9500 .
C142 C143 1.378(9) .
C143 H143 0.9500 .
C144 C155 1.477(8) .
C145 C906 1.486(8) .
C906 C147 1.395(9) .
C906 C156 1.417(8) .
C147 C148 1.389(9) .
C147 H147 0.9500 .
C148 C149 1.347(9) .
C148 H148 0.9500 .
C149 C157 1.427(9) .
C149 C150 1.509(8) .
C151 C152 1.499(8) .
C152 C153 1.347(9) .
C152 C157 1.431(8) .
C153 C154 1.418(9) .
C153 H153 0.9500 .
C154 C155 1.376(9) .
C154 H154 0.9500 .
C155 C156 1.433(9) .
C156 C157 1.400(8) .
C158 C159 1.380(8) .
C158 H158 0.9500 .
C159 C160 1.387(9) .
C160 C161 1.388(9) .
C160 H160 0.9500 .
C161 C162 1.376(9) .
C161 H161 0.9500 .
C162 H162 0.9500 .
O15 C168 1.205(8) .
O16 C169 1.217(7) .
O17 C175 1.228(7) .
O18 C174 1.215(8) .
N27 C163 1.349(8) .
N27 C167 1.360(7) .
N28 C169 1.378(8) .
N28 C168 1.435(8) .
N28 C166 1.473(7) .
N29 C174 1.399(8) .
N29 C175 1.401(8) .
N29 C183 1.455(7) .
N30 C182 1.341(7) .
N30 C186 1.347(8) .
C163 C164 1.363(9) .
C163 H163 0.9500 .
C164 C165 1.420(8) .
C164 H164 0.9500 .
C165 C166 1.359(9) .
C165 H165 0.9500 .
C166 C167 1.370(9) .
C167 H167 0.9500 .
C168 C179 1.471(8) .
C169 C170 1.487(8) .
C170 C171 1.388(9) .
C170 C180 1.418(8) .
C171 C172 1.400(9) .
C171 H171 0.9500 .
C172 C173 1.357(9) .
C172 H172 0.9500 .
C173 C181 1.420(8) .
C173 C174 1.507(8) .
C175 C176 1.503(8) .
C176 C177 1.351(9) .
C176 C181 1.428(8) .
C177 C178 1.397(9) .
C177 H177 0.9500 .
C178 C179 1.372(8) .
C178 H178 0.9500 .
C179 C180 1.433(8) .
C180 C181 1.406(8) .
C182 C183 1.384(9) .
C182 H182 0.9500 .
C183 C184 1.382(9) .
C184 C185 1.392(8) .
C184 H184 0.9500 .
C185 C186 1.365(9) .
C185 H185 0.9500 .
C186 H186 0.9500 .
C201 C202 1.3900 .
C201 C206 1.3900 .
C201 H201 0.9500 .
C202 C203 1.3900 .
C202 H202 0.9500 .
C203 C204 1.3900 .
C203 H203 0.9500 .
C204 C205 1.3900 .
C204 H204 0.9500 .
C205 C206 1.3900 .
C205 H205 0.9500 .
C206 H206 0.9500 .
C207 C208 1.3900 .
C207 C212 1.3900 .
C207 H207 0.9500 .
C208 C209 1.3900 .
C208 H208 0.9500 .
C209 C210 1.3900 .
C209 H209 0.9500 .
C210 C211 1.3900 .
C210 H210 0.9500 .
C211 C212 1.3900 .
C211 H211 0.9500 .
C212 H212 0.9500 .
C213 C214 1.3900 .
C213 C218 1.3900 .
C213 H213 0.9500 .
C214 C215 1.3900 .
C214 H214 0.9500 .
C215 C216 1.3900 .
C215 H215 0.9500 .
C216 C217 1.3900 .
C216 H216 0.9500 .
C217 C218 1.3900 .
C217 H217 0.9500 .
C218 H218 0.9500 .
C313 C314 1.3900 .
C313 C318 1.3900 .
C313 H313 0.9500 .
C314 C315 1.3900 .
C314 H314 0.9500 .
C315 C316 1.3900 .
C315 H315 0.9500 .
C316 C317 1.3900 .
C316 H316 0.9500 .
C317 C318 1.3900 .
C317 H317 0.9500 .
C318 H318 0.9500 .
C219 C220 1.3900 .
C219 C224 1.3900 .
C219 H219 0.9500 .
C220 C221 1.3900 .
C220 H220 0.9500 .
C221 C222 1.3900 .
C221 H221 0.9500 .
C222 C223 1.3900 .
C222 H222 0.9500 .
C223 C224 1.3900 .
C223 H223 0.9500 .
C224 H224 0.9500 .
C225 C226 1.3900 .
C225 C230 1.3900 .
C225 H225 0.9500 .
C226 C227 1.3900 .
C226 H226 0.9500 .
C227 C228 1.3900 .
C227 H227 0.9500 .
C228 C229 1.3900 .
C228 H228 0.9500 .
C229 C230 1.3900 .
C229 H229 0.9500 .
C230 H230 0.9500 .
C325 C326 1.3900 .
C325 C330 1.3900 .
C325 H325 0.9500 .
C326 C327 1.3900 .
C326 H326 0.9500 .
C327 C328 1.3900 .
C327 H327 0.9500 .
C328 C329 1.3900 .
C328 H328 0.9500 .
C329 C330 1.3900 .
C329 H329 0.9500 .
C330 H330 0.9500 .
C231 C232 1.3900 .
C231 C236 1.3900 .
C231 H231 0.9500 .
C232 C233 1.3900 .
C232 H232 0.9500 .
C233 C234 1.3900 .
C233 H233 0.9500 .
C234 C235 1.3900 .
C234 H234 0.9500 .
C235 C236 1.3900 .
C235 H235 0.9500 .
C236 H236 0.9500 .
C237 C238 1.3900 .
C237 C243 1.3900 .
C237 H237 0.9500 .
C238 C239 1.3900 .
C238 H238 0.9500 .
C239 C241 1.3900 .
C239 H239 0.9500 .
C241 C242 1.3900 .
C241 H241 0.9500 .
C242 C243 1.3900 .
C242 H242 0.9500 .
C243 H243 0.9500 .
C244 C245 1.3900 .
C244 C249 1.3900 .
C244 H244 0.9500 .
C245 C246 1.3900 .
C245 H245 0.9500 .
C246 C247 1.3900 .
C246 H246 0.9500 .
C247 C248 1.3900 .
C247 H247 0.9500 .
C248 C249 1.3900 .
C248 H248 0.9500 .
C249 H249 0.9500 .
C251 C252 1.3900 .
C251 C256 1.3900 .
C251 H251 0.9500 .
C252 C253 1.3900 .
C252 H252 0.9500 .
C253 C254 1.3900 .
C253 H253 0.9500 .
C254 C255 1.3900 .
C254 H254 0.9500 .
C255 C256 1.3900 .
C255 H255 0.9500 .
C256 H256 0.9500 .
C300 C302 1.353(18) .
C300 C301 1.43(2) .
C300 H300 0.9500 .
C301 C302 1.272(19) 2_775
C301 H301 0.9500 .
C302 H302 0.9500 .
C303 C304 1.295(19) .
C303 C305 1.437(18) 2_676
C303 H303 0.9500 .
C305 C304 1.43(2) .
C305 H305 0.9500 .
C304 H304 0.9500 .
Sb1 F1 1.834(7) .
Sb1 F2 1.834(7) .
Sb1 F5 1.847(8) .
Sb1 F4 1.862(7) .
Sb1 F3 1.869(6) .
Sb1 F6 1.888(8) .
Sb2 F12 1.804(11) .
Sb2 F11 1.809(10) .
Sb2 F8 1.818(10) .
Sb2 F9 1.823(8) .
Sb2 F7 1.850(10) .
Sb2 F10 1.861(9) .
Sb22 F131 1.824(16) .
Sb22 F128 1.833(16) .
Sb22 F129 1.838(16) .
Sb22 F130 1.852(16) .
Sb22 F127 1.852(16) .
Sb22 F132 1.854(16) .
Sb3 F15 1.818(13) .
Sb3 F18 1.825(15) .
Sb3 F16 1.835(15) .
Sb3 F13 1.837(15) .
Sb3 F14 1.841(14) .
Sb3 F17 1.867(15) .
Sb17 F102 1.780(10) .
Sb17 F98 1.810(11) .
Sb17 F100 1.855(12) .
Sb17 F101 1.886(13) .
Sb17 F99 1.896(13) .
Sb17 F97 1.940(12) .
Sb4 F20 1.844(11) .
Sb4 F22 1.853(9) .
Sb4 F24 1.855(10) .
Sb4 F19 1.865(11) .
Sb4 F23 1.869(12) .
Sb4 F21 1.882(10) .
Sb4' F20' 1.822(16) .
Sb4' F24' 1.827(16) .
Sb4' F21' 1.843(16) .
Sb4' F22' 1.853(16) .
Sb4' F23' 1.855(16) .
Sb4' F19' 1.861(16) .
Sb5 F30 1.811(17) .
Sb5 F25 1.814(15) .
Sb5 F27 1.829(15) .
Sb5 F29 1.850(17) .
Sb5 F28 1.896(15) .
Sb5 F26 1.904(16) .
Sb5' F28' 1.846(11) .
Sb5' F30' 1.850(12) .
Sb5' F26' 1.873(12) .
Sb5' F25' 1.898(11) .
Sb5' F29' 1.898(12) .
Sb5' F27' 1.910(13) .
Sb6 F31 1.851(7) .
Sb6 F35 1.853(8) .
Sb6 F34 1.854(8) .
Sb6 F33 1.867(8) .
Sb6 F32 1.879(8) .
Sb6 F36 1.883(8) .
Sb7 F42 1.807(10) .
Sb7 F37 1.852(8) .
Sb7 F41 1.858(10) .
Sb7 F39 1.861(9) .
Sb7 F38 1.873(8) .
Sb7 F40 1.875(9) .
Sb19 F109 1.817(14) .
Sb19 F113 1.826(14) .
Sb19 F111 1.834(14) .
Sb19 F112 1.835(14) .
Sb19 F110 1.857(15) .
Sb19 F114 1.886(14) .
Sb8 F47 1.833(11) .
Sb8 F45 1.856(12) .
Sb8 F44 1.856(12) .
Sb8 F46 1.864(12) .
Sb8 F43 1.869(12) .
Sb8 F48 1.870(11) .
Sb20 F116 1.806(17) .
Sb20 F118 1.862(17) .
Sb20 F119 1.865(18) .
Sb20 F120 1.868(18) .
Sb20 F117 1.885(18) .
Sb20 F115 1.922(17) .
Sb24 F141 1.809(14) .
Sb24 F144 1.815(14) .
Sb24 F139 1.820(14) .
Sb24 F140 1.865(14) .
Sb24 F142 1.875(14) .
Sb24 F143 1.876(14) .
Sb9 F51 1.754(17) .
Sb9 F53 1.755(17) .
Sb9 F50 1.756(17) .
Sb9 F52 1.785(17) .
Sb9 F54 1.787(17) .
Sb9 F49 1.798(17) .
Sb23 F133 1.830(17) .
Sb23 F135 1.834(17) .
Sb23 F137 1.838(17) .
Sb23 F134 1.845(17) .
Sb23 F136 1.854(17) .
Sb23 F138 1.854(17) .
Sb10 F60 1.830(17) .
Sb10 F56 1.854(16) .
Sb10 F59 1.859(16) .
Sb10 F58 1.863(16) .
Sb10 F55 1.907(16) .
Sb10 F57 1.920(16) .
Sb18 F106 1.806(17) .
Sb18 F103 1.812(17) .
Sb18 F107 1.823(18) .
Sb18 F108 1.914(19) .
Sb18 F105 1.934(17) .
Sb18 F104 1.950(17) .
Sb21 F123 1.834(16) .
Sb21 F122 1.837(16) .
Sb21 F126 1.86(2) .
Sb21 F124 1.867(17) .
Sb21 F125 1.868(13) .
Sb21 F121 1.873(16) .
Sb25 F150 1.807(15) .
Sb25 F146 1.810(15) .
Sb25 F147 1.816(15) .
Sb25 F145 1.860(15) .
Sb25 F148 1.867(16) .
Sb25 F149 1.893(15) .
Sb11 F62 1.825(15) .
Sb11 F66 1.829(16) .
Sb11 F64 1.831(16) .
Sb11 F61 1.842(16) .
Sb11 F63 1.862(15) .
Sb11 F65 1.871(16) .
Sb14 F81 1.805(16) .
Sb14 F79 1.828(18) .
Sb14 F84 1.838(17) .
Sb14 F83 1.839(16) .
Sb14 F80 1.866(17) .
Sb14 F82 1.874(17) .
Sb16 F91 1.811(15) .
Sb16 F95 1.819(16) .
Sb16 F93 1.843(16) .
Sb16 F92 1.858(15) .
Sb16 F96 1.867(14) .
Sb16 F94 1.876(15) .
Sb12 F67 1.574(14) .
Sb12 F70 1.71(2) .
Sb12 F69 1.73(3) .
Sb12 F68 1.75(2) .
Sb12 F71 1.77(3) .
Sb12 F72 1.79(2) .
Sb15 F86 1.822(19) .
Sb15 F85 1.836(18) .
Sb15 F90 1.840(19) .
Sb15 F87 1.863(18) .
Sb15 F89 1.876(18) .
Sb15 F88 1.901(16) .
Sb13 F76 1.835(18) .
Sb13 F74 1.836(18) .
Sb13 F77 1.840(18) .
Sb13 F78 1.852(19) .
Sb13 F75 1.854(19) .
Sb13 F73 1.877(18) .
N1S C1S 1.130(15) .
C1S C2S 1.452(19) .
C2S H2S1 0.9800 .
C2S H2S2 0.9800 .
C2S H2S3 0.9800 .
N2S C3S 1.161(17) .
C3S C4S 1.40(2) .
C4S H4S1 0.9800 .
C4S H4S2 0.9800 .
C4S H4S3 0.9800 .
N3S C5S 1.146(15) .
C5S C6S 1.420(16) .
N3A C5A 1.158(17) .
C5A C6A 1.436(17) .
N4S C7S 1.177(17) .
C7S C8S 1.449(17) .
C8A C7A 1.443(17) .
C7A N4A 1.174(17) .
N4B C7B 1.161(18) .
C7B C8B 1.461(17) .
N4C C7C 1.178(17) .
C7C C8C 1.455(17) .
N6S C11S 1.170(17) .
C11S C12S 1.446(17) .
N6A C11A 1.201(19) .
C11A C12A 1.487(19) .
N5S C9S 1.169(19) .
C9S C10S 1.465(19) .
N5A C9A 1.175(19) .
C9A C10A 1.469(19) .
N5B C9B 1.163(17) .
C9B C10B 1.466(18) .
B1A F3A 1.353(11) .
B1A F4A 1.354(11) .
B1A F2A 1.354(11) .
B1A F1A 1.358(11) .
B1B F4B 1.346(11) .
B1B F3B 1.352(11) .
B1B F1B 1.353(11) .
B1B F2B 1.357(11) .
B1C F4C 1.359(11) .
B1C F2C 1.360(11) .
B1C F1C 1.361(11) .
B1C F3C 1.363(11) .
C307 C308 1.3900 .
C307 C312 1.3900 .
C307 H307 0.9500 .
C308 C309 1.3900 .
C308 H308 0.9500 .
C309 C310 1.3900 .
C309 H309 0.9500 .
C310 C311 1.3900 .
C310 H310 0.9500 .
C311 C312 1.3900 .
C311 H311 0.9500 .
C312 H312 0.9500 .

loop_
_geom_torsion_atom_site_label_1
_geom_torsion_atom_site_label_2
_geom_torsion_atom_site_label_3
_geom_torsion_atom_site_label_4
_geom_torsion
_geom_torsion_site_symmetry_1
_geom_torsion_site_symmetry_4
N4 Pd2 N5 C21 -1.7(6) . .
N6 Pd2 N5 C21 176.5(7) . .
N4 Pd2 N5 C25 179.7(7) . .
N6 Pd2 N5 C25 -2.0(6) . .
N9 Pd3 N8 C40 175.9(8) . .
N7 Pd3 N8 C40 -2.9(7) . .
N9 Pd3 N8 C44 -3.9(7) . .
N7 Pd3 N8 C44 177.3(8) . .
C55 N1 C1 C2 -176.8(9) . .
Pd1 N1 C1 C2 -1.0(13) . .
C6 N2 C2 C3 -7.6(19) . .
Pd1 N2 C2 C3 178.3(11) . .
C6 N2 C2 C1 -179.6(11) . .
Pd1 N2 C2 C1 6.3(14) . .
N1 C1 C2 N2 -3.1(15) . .
N1 C1 C2 C3 -174.5(13) . .
N2 C2 C3 C4 13(2) . .
C1 C2 C3 C4 -176.8(15) . .
C2 C3 C4 C5 -16(3) . .
C3 C4 C5 C6 14(3) . .
C2 N2 C6 C5 5(2) . .
Pd1 N2 C6 C5 179.5(12) . .
C2 N2 C6 C7 -176.5(11) . .
Pd1 N2 C6 C7 -2.2(15) . .
C4 C5 C6 N2 -8(3) . .
C4 C5 C6 C7 173.9(16) . .
C8 N3 C7 C6 -179.5(9) . .
Pd1 N3 C7 C6 -7.5(13) . .
N2 C6 C7 N3 6.7(17) . .
C5 C6 C7 N3 -175.3(15) . .
C7 N3 C8 C9 50.4(11) . .
Pd1 N3 C8 C9 -120.1(6) . .
C7 N3 C8 C13 -133.3(8) . .
Pd1 N3 C8 C13 56.2(8) . .
C13 C8 C9 C10 0.0 . .
N3 C8 C9 C10 176.3(7) . .
C8 C9 C10 C11 0.0 . .
C9 C10 C11 C12 0.0 . .
C9 C10 C11 O1 178.0(7) . .
C14 O1 C11 C12 -127.0(7) . .
C14 O1 C11 C10 55.0(9) . .
C10 C11 C12 C13 0.0 . .
O1 C11 C12 C13 -178.0(7) . .
C11 C12 C13 C8 0.0 . .
C9 C8 C13 C12 0.0 . .
N3 C8 C13 C12 -176.4(7) . .
C11 O1 C14 C15 -160.9(6) . .
C11 O1 C14 C19 23.9(10) . .
O1 C14 C15 C16 -175.4(7) . .
C19 C14 C15 C16 0.0 . .
C14 C15 C16 C17 0.0 . .
C15 C16 C17 C18 0.0 . .
C15 C16 C17 N4 177.2(7) . .
C20 N4 C17 C16 43.5(9) . .
Pd2 N4 C17 C16 -129.4(5) . .
C20 N4 C17 C18 -139.3(6) . .
Pd2 N4 C17 C18 47.8(7) . .
C16 C17 C18 C19 0.0 . .
N4 C17 C18 C19 -177.3(6) . .
C17 C18 C19 C14 0.0 . .
O1 C14 C19 C18 175.1(7) . .
C15 C14 C19 C18 0.0 . .
C17 N4 C20 C21 -176.2(6) . .
Pd2 N4 C20 C21 -2.6(9) . .
C25 N5 C21 C22 -1.4(13) . .
Pd2 N5 C21 C22 -180.0(8) . .
C25 N5 C21 C20 179.4(7) . .
Pd2 N5 C21 C20 0.8(9) . .
N4 C20 C21 N5 1.3(10) . .
N4 C20 C21 C22 -177.9(9) . .
N5 C21 C22 C23 0.1(17) . .
C20 C21 C22 C23 179.2(10) . .
C21 C22 C23 C24 1.9(18) . .
C22 C23 C24 C25 -2.7(17) . .
C21 N5 C25 C24 0.7(12) . .
Pd2 N5 C25 C24 179.2(7) . .
C21 N5 C25 C26 -178.5(7) . .
Pd2 N5 C25 C26 0.1(9) . .
C23 C24 C25 N5 1.4(14) . .
C23 C24 C25 C26 -179.6(9) . .
C27 N6 C26 C25 -177.2(6) . .
Pd2 N6 C26 C25 -4.8(9) . .
N5 C25 C26 N6 3.3(10) . .
C24 C25 C26 N6 -175.8(8) . .
C26 N6 C27 C28 49.9(9) . .
Pd2 N6 C27 C28 -121.2(5) . .
C26 N6 C27 C32 -130.8(7) . .
Pd2 N6 C27 C32 58.0(7) . .
C32 C27 C28 C29 0.0 . .
N6 C27 C28 C29 179.2(7) . .
C27 C28 C29 C30 0.0 . .
C33 O2 C30 C29 64.4(12) . .
C33 O2 C30 C31 -121.6(9) . .
C28 C29 C30 O2 173.8(7) . .
C28 C29 C30 C31 0.0 . .
O2 C30 C31 C32 -174.1(7) . .
C29 C30 C31 C32 0.0 . .
C30 C31 C32 C27 0.0 . .
C28 C27 C32 C31 0.0 . .
N6 C27 C32 C31 -179.3(7) . .
C30 O2 C33 C34 -162.2(8) . .
C30 O2 C33 C38 17.7(14) . .
O2 C33 C34 C35 179.9(9) . .
C38 C33 C34 C35 0.0 . .
C33 C34 C35 C36 0.0 . .
C34 C35 C36 C37 0.0 . .
C34 C35 C36 N7 175.8(8) . .
C39 N7 C36 C35 46.8(11) . .
Pd3 N7 C36 C35 -126.4(6) . .
C39 N7 C36 C37 -137.4(9) . .
Pd3 N7 C36 C37 49.4(9) . .
C35 C36 C37 C38 0.0 . .
N7 C36 C37 C38 -175.8(8) . .
C36 C37 C38 C33 0.0 . .
O2 C33 C38 C37 -179.9(10) . .
C34 C33 C38 C37 0.0 . .
C36 N7 C39 C40 -175.4(8) . .
Pd3 N7 C39 C40 -1.4(12) . .
C44 N8 C40 C41 2.7(15) . .
Pd3 N8 C40 C41 -177.1(8) . .
C44 N8 C40 C39 -177.4(9) . .
Pd3 N8 C40 C39 2.8(11) . .
N7 C39 C40 N8 -0.7(14) . .
N7 C39 C40 C41 179.2(11) . .
N8 C40 C41 C42 -2.0(17) . .
C39 C40 C41 C42 178.1(11) . .
C40 C41 C42 C43 0.5(17) . .
C41 C42 C43 C44 0.2(17) . .
C40 N8 C44 C43 -1.9(14) . .
Pd3 N8 C44 C43 177.9(7) . .
C40 N8 C44 C45 -175.7(9) . .
Pd3 N8 C44 C45 4.1(11) . .
C42 C43 C44 N8 0.5(15) . .
C42 C43 C44 C45 173.1(10) . .
C46 N9 C45 C44 -178.8(8) . .
Pd3 N9 C45 C44 -1.3(11) . .
N8 C44 C45 N9 -1.6(13) . .
C43 C44 C45 N9 -174.8(9) . .
C45 N9 C46 C47 58.3(10) . .
Pd3 N9 C46 C47 -118.8(5) . .
C45 N9 C46 C51 -127.6(8) . .
Pd3 N9 C46 C51 55.3(7) . .
C51 C46 C47 C48 0.0 . .
N9 C46 C47 C48 174.1(6) . .
C46 C47 C48 C49 0.0 . .
C52 O3 C49 C50 -128.3(8) . .
C52 O3 C49 C48 55.7(10) . .
C47 C48 C49 O3 176.0(7) . .
C47 C48 C49 C50 0.0 . .
O3 C49 C50 C51 -176.1(6) . .
C48 C49 C50 C51 0.0 . .
C49 C50 C51 C46 0.0 . .
C47 C46 C51 C50 0.0 . .
N9 C46 C51 C50 -174.2(6) . .
C49 O3 C52 C53 24.9(15) . .
C49 O3 C52 C57 -155.2(10) . .
C57 C52 C53 C54 -2.3(17) . .
O3 C52 C53 C54 177.5(10) . .
C52 C53 C54 C55 0.9(15) . .
C53 C54 C55 C56 0.0(15) . .
C53 C54 C55 N1 -176.4(9) . .
C1 N1 C55 C56 49.5(14) . .
Pd1 N1 C55 C56 -125.6(9) . .
C1 N1 C55 C54 -134.0(10) . .
Pd1 N1 C55 C54 50.8(12) . .
C54 C55 C56 C57 0.4(17) . .
N1 C55 C56 C57 176.8(11) . .
C55 C56 C57 C52 -2(2) . .
C53 C52 C57 C56 3(2) . .
O3 C52 C57 C56 -177.1(12) . .
N10 Pd4 N11 C59 -4.0(7) . .
N12 Pd4 N11 C59 174.7(7) . .
N10 Pd4 N11 C63 -179.6(8) . .
N12 Pd4 N11 C63 -0.9(7) . .
C112 N10 C58 C59 -174.7(8) . .
Pd4 N10 C58 C59 -0.9(11) . .
C63 N11 C59 C60 -3.7(14) . .
Pd4 N11 C59 C60 -179.3(7) . .
C63 N11 C59 C58 -180.0(8) . .
Pd4 N11 C59 C58 4.4(10) . .
N10 C58 C59 N11 -2.0(12) . .
N10 C58 C59 C60 -178.0(10) . .
N11 C59 C60 C61 2.2(16) . .
C58 C59 C60 C61 177.7(10) . .
C59 C60 C61 C62 1.4(17) . .
C60 C61 C62 C63 -3.3(17) . .
C59 N11 C63 C62 1.7(14) . .
Pd4 N11 C63 C62 177.3(7) . .
C59 N11 C63 C64 -176.7(8) . .
Pd4 N11 C63 C64 -1.1(10) . .
C61 C62 C63 N11 1.8(15) . .
C61 C62 C63 C64 179.9(10) . .
C65 N12 C64 C63 -176.7(7) . .
Pd4 N12 C64 C63 -4.4(10) . .
N11 C63 C64 N12 3.7(12) . .
C62 C63 C64 N12 -174.5(9) . .
C64 N12 C65 C66 53.5(9) . .
Pd4 N12 C65 C66 -117.6(5) . .
C64 N12 C65 C70 -127.5(7) . .
Pd4 N12 C65 C70 61.4(7) . .
C70 C65 C66 C67 0.0 . .
N12 C65 C66 C67 179.0(6) . .
C65 C66 C67 C68 0.0 . .
C66 C67 C68 C69 0.0 . .
C66 C67 C68 O4 175.3(6) . .
C71 O4 C68 C69 -127.0(7) . .
C71 O4 C68 C67 57.7(10) . .
C67 C68 C69 C70 0.0 . .
O4 C68 C69 C70 -175.3(6) . .
C68 C69 C70 C65 0.0 . .
C66 C65 C70 C69 0.0 . .
N12 C65 C70 C69 -179.0(6) . .
C68 O4 C71 C72 23.9(11) . .
C68 O4 C71 C76 -160.8(6) . .
O4 C71 C72 C73 175.2(8) . .
C76 C71 C72 C73 0.0 . .
C71 C72 C73 C74 0.0 . .
C72 C73 C74 C75 0.0 . .
C72 C73 C74 N13 -173.9(7) . .
C77 N13 C74 C73 -142.7(7) . .
Pd6 N13 C74 C73 40.2(8) . .
C77 N13 C74 C75 43.5(10) . .
Pd6 N13 C74 C75 -133.6(5) . .
C73 C74 C75 C76 0.0 . .
N13 C74 C75 C76 173.6(7) . .
C74 C75 C76 C71 0.0 . .
O4 C71 C76 C75 -175.5(7) . .
C72 C71 C76 C75 0.0 . .
C74 N13 C77 C78 -176.2(8) . .
Pd6 N13 C77 C78 1.3(11) . .
C82 N14 C78 C79 2.9(17) . .
Pd6 N14 C78 C79 -177.1(8) . .
C82 N14 C78 C77 -178.1(9) . .
Pd6 N14 C78 C77 1.8(12) . .
N13 C77 C78 N14 -1.9(13) . .
N13 C77 C78 C79 177.0(11) . .
N14 C78 C79 C80 -3.1(19) . .
C77 C78 C79 C80 178.2(12) . .
C78 C79 C80 C81 0(2) . .
C79 C80 C81 C82 3(2) . .
C78 N14 C82 C81 0.5(16) . .
Pd6 N14 C82 C81 -179.4(9) . .
C78 N14 C82 C83 -178.6(9) . .
Pd6 N14 C82 C83 1.4(12) . .
C80 C81 C82 N14 -3.7(19) . .
C80 C81 C82 C83 175.3(13) . .
C84 N15 C83 C82 179.0(8) . .
Pd6 N15 C83 C82 -4.2(11) . .
N14 C82 C83 N15 2.0(13) . .
C81 C82 C83 N15 -177.0(11) . .
C83 N15 C84 C85 55.2(12) . .
Pd6 N15 C84 C85 -121.1(8) . .
C83 N15 C84 C89 -126.4(9) . .
Pd6 N15 C84 C89 57.3(10) . .
C89 C84 C85 C86 -0.3(14) . .
N15 C84 C85 C86 178.0(9) . .
C84 C85 C86 C87 -1.4(15) . .
C90 O5 C87 C86 60.6(14) . .
C90 O5 C87 C88 -124.4(11) . .
C85 C86 C87 O5 175.7(9) . .
C85 C86 C87 C88 0.7(15) . .
O5 C87 C88 C89 -173.4(9) . .
C86 C87 C88 C89 1.8(15) . .
C85 C84 C89 C88 2.7(14) . .
N15 C84 C89 C88 -175.7(8) . .
C87 C88 C89 C84 -3.4(15) . .
C87 O5 C90 C91 -164.2(11) . .
C87 O5 C90 C95 22.1(17) . .
O5 C90 C91 C92 -173.3(12) . .
C95 C90 C91 C92 1(2) . .
C90 C91 C92 C93 -2(2) . .
C91 C92 C93 C94 -0.5(19) . .
C91 C92 C93 N16 179.5(12) . .
C96 N16 C93 C94 -132.3(12) . .
Pd5 N16 C93 C94 58.4(14) . .
C96 N16 C93 C92 47.6(18) . .
Pd5 N16 C93 C92 -121.6(11) . .
C92 C93 C94 C95 3.6(17) . .
N16 C93 C94 C95 -176.4(10) . .
C93 C94 C95 C90 -4.4(17) . .
O5 C90 C95 C94 175.6(11) . .
C91 C90 C95 C94 2.2(18) . .
C93 N16 C96 C97 -170.0(11) . .
Pd5 N16 C96 C97 0.4(14) . .
C101 N17 C97 C98 -1.3(17) . .
Pd5 N17 C97 C98 179.4(9) . .
C101 N17 C97 C96 -177.0(10) . .
Pd5 N17 C97 C96 3.7(13) . .
N16 C96 C97 N17 -2.6(16) . .
N16 C96 C97 C98 -177.7(12) . .
N17 C97 C98 C99 -0.2(18) . .
C96 C97 C98 C99 174.4(12) . .
C97 C98 C99 C100 1.1(19) . .
C98 C99 C100 C101 -0.4(18) . .
C97 N17 C101 C100 2.0(16) . .
Pd5 N17 C101 C100 -178.7(8) . .
C97 N17 C101 C102 -176.2(10) . .
Pd5 N17 C101 C102 3.1(12) . .
C99 C100 C101 N17 -1.1(17) . .
C99 C100 C101 C102 176.8(11) . .
C103 N18 C102 C101 -176.8(8) . .
Pd5 N18 C102 C101 -3.6(12) . .
N17 C101 C102 N18 0.6(14) . .
C100 C101 C102 N18 -177.4(11) . .
C102 N18 C103 C104 52.3(11) . .
Pd5 N18 C103 C104 -119.8(6) . .
C102 N18 C103 C108 -132.5(8) . .
Pd5 N18 C103 C108 55.4(8) . .
C108 C103 C104 C105 0.0 . .
N18 C103 C104 C105 175.2(7) . .
C103 C104 C105 C106 0.0 . .
C109 O6 C106 C107 -124.8(7) . .
C109 O6 C106 C105 59.9(10) . .
C104 C105 C106 O6 175.2(8) . .
C104 C105 C106 C107 0.0 . .
O6 C106 C107 C108 -175.3(7) . .
C105 C106 C107 C108 0.0 . .
C106 C107 C108 C103 0.0 . .
C104 C103 C108 C107 0.0 . .
N18 C103 C108 C107 -175.3(7) . .
C106 O6 C109 C110 27.4(11) . .
C106 O6 C109 C114 -157.9(6) . .
C114 C109 C110 C111 0.0 . .
O6 C109 C110 C111 174.6(8) . .
C109 C110 C111 C112 0.0 . .
C110 C111 C112 C113 0.0 . .
C110 C111 C112 N10 -173.3(7) . .
C58 N10 C112 C111 -140.2(8) . .
Pd4 N10 C112 C111 47.0(8) . .
C58 N10 C112 C113 46.5(11) . .
Pd4 N10 C112 C113 -126.3(5) . .
C111 C112 C113 C114 0.0 . .
N10 C112 C113 C114 173.2(7) . .
C112 C113 C114 C109 0.0 . .
C110 C109 C114 C113 0.0 . .
O6 C109 C114 C113 -174.9(8) . .
C119 N19 C115 C116 3.4(15) . .
Pd1 N19 C115 C116 -176.5(8) . .
N19 C115 C116 C117 3.1(17) . .
C115 C116 C117 C118 -6.6(16) . .
C116 C117 C118 C119 3.8(16) . .
C116 C117 C118 N20 -177.7(9) . .
C121 N20 C118 C117 77.3(12) . .
C120 N20 C118 C117 -97.4(11) . .
C121 N20 C118 C119 -104.2(10) . .
C120 N20 C118 C119 81.2(10) . .
C115 N19 C119 C118 -6.3(14) . .
Pd1 N19 C119 C118 173.6(7) . .
C117 C118 C119 N19 2.6(15) . .
N20 C118 C119 N19 -175.9(8) . .
C121 N20 C120 O7 179.0(9) . .
C118 N20 C120 O7 -6.9(12) . .
C121 N20 C120 C131 -5.3(13) . .
C118 N20 C120 C131 168.8(8) . .
C120 N20 C121 O8 -179.2(9) . .
C118 N20 C121 O8 6.8(13) . .
C120 N20 C121 C122 1.7(14) . .
C118 N20 C121 C122 -172.3(8) . .
O8 C121 C122 C123 1.6(16) . .
N20 C121 C122 C123 -179.4(9) . .
O8 C121 C122 C132 -175.3(9) . .
N20 C121 C122 C132 3.7(14) . .
C132 C122 C123 C124 2.3(16) . .
C121 C122 C123 C124 -174.6(10) . .
C122 C123 C124 C125 0.6(16) . .
C123 C124 C125 C133 -3.1(15) . .
C123 C124 C125 C126 174.6(10) . .
C127 N21 C126 O10 175.1(10) . .
C135 N21 C126 O10 -3.5(14) . .
C127 N21 C126 C125 -9.2(14) . .
C135 N21 C126 C125 172.2(8) . .
C124 C125 C126 O10 3.4(16) . .
C133 C125 C126 O10 -178.9(10) . .
C124 C125 C126 N21 -172.3(9) . .
C133 C125 C126 N21 5.4(13) . .
C126 N21 C127 O9 -173.2(10) . .
C135 N21 C127 O9 5.4(13) . .
C126 N21 C127 C128 6.6(14) . .
C135 N21 C127 C128 -174.8(8) . .
O9 C127 C128 C129 -1.2(16) . .
N21 C127 C128 C129 178.9(9) . .
O9 C127 C128 C133 179.7(9) . .
N21 C127 C128 C133 -0.1(14) . .
C133 C128 C129 C130 4.1(16) . .
C127 C128 C129 C130 -174.9(10) . .
C128 C129 C130 C131 0.8(16) . .
C129 C130 C131 C132 -3.0(15) . .
C129 C130 C131 C120 175.3(10) . .
O7 C120 C131 C130 0.7(15) . .
N20 C120 C131 C130 -174.8(9) . .
O7 C120 C131 C132 179.0(9) . .
N20 C120 C131 C132 3.5(13) . .
C123 C122 C132 C133 -2.6(14) . .
C121 C122 C132 C133 174.3(9) . .
C123 C122 C132 C131 177.8(10) . .
C121 C122 C132 C131 -5.3(14) . .
C130 C131 C132 C133 0.2(14) . .
C120 C131 C132 C133 -178.1(9) . .
C130 C131 C132 C122 179.8(9) . .
C120 C131 C132 C122 1.6(14) . .
C122 C132 C133 C125 0.1(13) . .
C131 C132 C133 C125 179.8(9) . .
C122 C132 C133 C128 -175.2(9) . .
C131 C132 C133 C128 4.5(13) . .
C124 C125 C133 C132 2.7(14) . .
C126 C125 C133 C132 -174.9(9) . .
C124 C125 C133 C128 177.9(9) . .
C126 C125 C133 C128 0.2(14) . .
C129 C128 C133 C132 -6.8(15) . .
C127 C128 C133 C132 172.3(9) . .
C129 C128 C133 C125 178.0(10) . .
C127 C128 C133 C125 -2.9(14) . .
C138 N22 C134 C135 -4.4(14) . .
Pd4 N22 C134 C135 171.7(7) . .
N22 C134 C135 C136 2.1(14) . .
N22 C134 C135 N21 -175.8(8) . .
C127 N21 C135 C134 -102.6(10) . .
C126 N21 C135 C134 76.2(11) . .
C127 N21 C135 C136 79.6(12) . .
C126 N21 C135 C136 -101.7(11) . .
C134 C135 C136 C137 -0.3(16) . .
N21 C135 C136 C137 177.5(9) . .
C135 C136 C137 C138 0.8(17) . .
C134 N22 C138 C137 5.0(16) . .
Pd4 N22 C138 C137 -171.0(8) . .
C136 C137 C138 N22 -3.0(17) . .
C143 N23 C139 C140 -1.0(16) . .
Pd2 N23 C139 C140 -169.9(9) . .
N23 C139 C140 C141 1.0(17) . .
C139 C140 C141 C142 -1.2(17) . .
C140 C141 C142 C143 1.5(16) . .
C140 C141 C142 N24 178.8(9) . .
C145 N24 C142 C141 -106.0(10) . .
C144 N24 C142 C141 79.1(12) . .
C145 N24 C142 C143 71.4(11) . .
C144 N24 C142 C143 -103.5(10) . .
C139 N23 C143 C142 1.3(15) . .
Pd2 N23 C143 C142 170.3(8) . .
C141 C142 C143 N23 -1.6(16) . .
N24 C142 C143 N23 -179.0(9) . .
C145 N24 C144 O11 -171.5(9) . .
C142 N24 C144 O11 2.9(12) . .
C145 N24 C144 C155 13.0(13) . .
C142 N24 C144 C155 -172.6(8) . .
C144 N24 C145 O12 172.6(9) . .
C142 N24 C145 O12 -1.7(13) . .
C144 N24 C145 C906 -13.6(13) . .
C142 N24 C145 C906 172.0(7) . .
O12 C145 C906 C147 2.0(14) . .
N24 C145 C906 C147 -171.6(8) . .
O12 C145 C906 C156 178.8(8) . .
N24 C145 C906 C156 5.1(12) . .
C156 C906 C147 C148 -1.5(13) . .
C145 C906 C147 C148 175.3(8) . .
C906 C147 C148 C149 0.8(15) . .
C147 C148 C149 C157 0.5(15) . .
C147 C148 C149 C150 -175.8(9) . .
C151 N25 C150 O14 -179.7(8) . .
C159 N25 C150 O14 1.8(12) . .
C151 N25 C150 C149 3.3(12) . .
C159 N25 C150 C149 -175.2(7) . .
C148 C149 C150 O14 1.5(14) . .
C157 C149 C150 O14 -174.9(9) . .
C148 C149 C150 N25 178.3(8) . .
C157 C149 C150 N25 1.9(12) . .
C150 N25 C151 O13 177.9(8) . .
C159 N25 C151 O13 -3.6(11) . .
C150 N25 C151 C152 -4.3(12) . .
C159 N25 C151 C152 174.2(7) . .
O13 C151 C152 C153 2.2(13) . .
N25 C151 C152 C153 -175.6(8) . .
O13 C151 C152 C157 177.8(8) . .
N25 C151 C152 C157 -0.1(11) . .
C157 C152 C153 C154 -0.7(15) . .
C151 C152 C153 C154 174.8(9) . .
C152 C153 C154 C155 -0.1(15) . .
C153 C154 C155 C156 2.2(15) . .
C153 C154 C155 C144 -176.6(9) . .
O11 C144 C155 C154 0.0(16) . .
N24 C144 C155 C154 175.2(8) . .
O11 C144 C155 C156 -178.8(9) . .
N24 C144 C155 C156 -3.6(13) . .
C147 C906 C156 C157 0.9(12) . .
C145 C906 C156 C157 -175.9(8) . .
C147 C906 C156 C155 179.8(8) . .
C145 C906 C156 C155 3.1(12) . .
C154 C155 C156 C157 -3.5(14) . .
C144 C155 C156 C157 175.3(8) . .
C154 C155 C156 C906 177.5(9) . .
C144 C155 C156 C906 -3.7(13) . .
C906 C156 C157 C149 0.4(12) . .
C155 C156 C157 C149 -178.6(8) . .
C906 C156 C157 C152 -178.3(7) . .
C155 C156 C157 C152 2.7(12) . .
C148 C149 C157 C156 -1.1(13) . .
C150 C149 C157 C156 175.2(8) . .
C148 C149 C157 C152 177.6(9) . .
C150 C149 C157 C152 -6.0(13) . .
C153 C152 C157 C156 -0.7(13) . .
C151 C152 C157 C156 -176.2(8) . .
C153 C152 C157 C149 -179.4(9) . .
C151 C152 C157 C149 5.1(12) . .
C162 N26 C158 C159 -4.3(14) . .
Pd5 N26 C158 C159 170.4(7) . .
N26 C158 C159 C160 1.5(14) . .
N26 C158 C159 N25 -174.9(8) . .
C151 N25 C159 C158 79.3(10) . .
C150 N25 C159 C158 -102.0(10) . .
C151 N25 C159 C160 -97.0(10) . .
C150 N25 C159 C160 81.7(10) . .
C158 C159 C160 C161 0.9(14) . .
N25 C159 C160 C161 177.2(8) . .
C159 C160 C161 C162 -0.4(15) . .
C158 N26 C162 C161 4.8(14) . .
Pd5 N26 C162 C161 -169.6(7) . .
C160 C161 C162 N26 -2.4(15) . .
C167 N27 C163 C164 -0.1(13) . .
Pd3 N27 C163 C164 -175.3(7) . .
N27 C163 C164 C165 3.3(14) . .
C163 C164 C165 C166 -4.6(13) . .
C164 C165 C166 C167 3.0(14) . .
C164 C165 C166 N28 -179.8(8) . .
C169 N28 C166 C165 75.8(11) . .
C168 N28 C166 C165 -98.7(10) . .
C169 N28 C166 C167 -106.9(10) . .
C168 N28 C166 C167 78.7(11) . .
C163 N27 C167 C166 -1.6(13) . .
Pd3 N27 C167 C166 173.6(7) . .
C165 C166 C167 N27 0.0(15) . .
N28 C166 C167 N27 -177.2(8) . .
C169 N28 C168 O15 -179.1(10) . .
C166 N28 C168 O15 -5.3(13) . .
C169 N28 C168 C179 2.4(14) . .
C166 N28 C168 C179 176.1(8) . .
C168 N28 C169 O16 179.6(10) . .
C166 N28 C169 O16 5.9(14) . .
C168 N28 C169 C170 -2.4(15) . .
C166 N28 C169 C170 -176.1(8) . .
O16 C169 C170 C171 -5.7(17) . .
N28 C169 C170 C171 176.3(10) . .
O16 C169 C170 C180 -178.1(10) . .
N28 C169 C170 C180 3.9(14) . .
C180 C170 C171 C172 -4.3(16) . .
C169 C170 C171 C172 -176.7(10) . .
C170 C171 C172 C173 2.4(17) . .
C171 C172 C173 C181 -0.6(17) . .
C171 C172 C173 C174 175.0(10) . .
C175 N29 C174 O18 -179.3(9) . .
C183 N29 C174 O18 -2.4(13) . .
C175 N29 C174 C173 0.3(14) . .
C183 N29 C174 C173 177.2(8) . .
C172 C173 C174 O18 1.6(16) . .
C181 C173 C174 O18 177.2(9) . .
C172 C173 C174 N29 -178.0(9) . .
C181 C173 C174 N29 -2.4(14) . .
C174 N29 C175 O17 -179.8(9) . .
C183 N29 C175 O17 3.4(13) . .
C174 N29 C175 C176 1.2(14) . .
C183 N29 C175 C176 -175.6(7) . .
O17 C175 C176 C177 -0.9(15) . .
N29 C175 C176 C177 178.1(9) . .
O17 C175 C176 C181 -179.7(9) . .
N29 C175 C176 C181 -0.7(13) . .
C181 C176 C177 C178 1.9(15) . .
C175 C176 C177 C178 -176.8(9) . .
C176 C177 C178 C179 -1.2(16) . .
C177 C178 C179 C180 1.0(15) . .
C177 C178 C179 C168 176.2(9) . .
O15 C168 C179 C178 2.3(16) . .
N28 C168 C179 C178 -179.2(9) . .
O15 C168 C179 C180 177.6(10) . .
N28 C168 C179 C180 -3.9(14) . .
C171 C170 C180 C181 4.4(15) . .
C169 C170 C180 C181 176.9(9) . .
C171 C170 C180 C179 -178.3(10) . .
C169 C170 C180 C179 -5.9(15) . .
C178 C179 C180 C181 -1.5(15) . .
C168 C179 C180 C181 -176.8(9) . .
C178 C179 C180 C170 -178.8(10) . .
C168 C179 C180 C170 5.9(15) . .
C170 C180 C181 C173 -2.7(14) . .
C179 C180 C181 C173 180.0(9) . .
C170 C180 C181 C176 179.6(9) . .
C179 C180 C181 C176 2.2(14) . .
C172 C173 C181 C180 0.8(15) . .
C174 C173 C181 C180 -174.7(9) . .
C172 C173 C181 C176 178.5(10) . .
C174 C173 C181 C176 3.0(14) . .
C177 C176 C181 C180 -2.5(14) . .
C175 C176 C181 C180 176.3(9) . .
C177 C176 C181 C173 179.8(9) . .
C175 C176 C181 C173 -1.4(14) . .
C186 N30 C182 C183 -4.4(14) . .
Pd6 N30 C182 C183 169.7(7) . .
N30 C182 C183 C184 3.1(14) . .
N30 C182 C183 N29 -177.2(8) . .
C174 N29 C183 C184 -97.2(10) . .
C175 N29 C183 C184 80.0(11) . .
C174 N29 C183 C182 83.1(10) . .
C175 N29 C183 C182 -99.8(10) . .
C182 C183 C184 C185 0.0(14) . .
N29 C183 C184 C185 -179.7(8) . .
C183 C184 C185 C186 -1.7(14) . .
C182 N30 C186 C185 2.6(14) . .
Pd6 N30 C186 C185 -171.3(7) . .
C184 C185 C186 N30 0.5(15) . .
C206 C201 C202 C203 0.0 . .
C201 C202 C203 C204 0.0 . .
C202 C203 C204 C205 0.0 . .
C203 C204 C205 C206 0.0 . .
C204 C205 C206 C201 0.0 . .
C202 C201 C206 C205 0.0 . .
C212 C207 C208 C209 0.0 . .
C207 C208 C209 C210 0.0 . .
C208 C209 C210 C211 0.0 . .
C209 C210 C211 C212 0.0 . .
C210 C211 C212 C207 0.0 . .
C208 C207 C212 C211 0.0 . .
C218 C213 C214 C215 0.0 . .
C213 C214 C215 C216 0.0 . .
C214 C215 C216 C217 0.0 . .
C215 C216 C217 C218 0.0 . .
C216 C217 C218 C213 0.0 . .
C214 C213 C218 C217 0.0 . .
C318 C313 C314 C315 0.0 . .
C313 C314 C315 C316 0.0 . .
C314 C315 C316 C317 0.0 . .
C315 C316 C317 C318 0.0 . .
C316 C317 C318 C313 0.0 . .
C314 C313 C318 C317 0.0 . .
C224 C219 C220 C221 0.0 . .
C219 C220 C221 C222 0.0 . .
C220 C221 C222 C223 0.0 . .
C221 C222 C223 C224 0.0 . .
C222 C223 C224 C219 0.0 . .
C220 C219 C224 C223 0.0 . .
C230 C225 C226 C227 0.0 . .
C225 C226 C227 C228 0.0 . .
C226 C227 C228 C229 0.0 . .
C227 C228 C229 C230 0.0 . .
C228 C229 C230 C225 0.0 . .
C226 C225 C230 C229 0.0 . .
C330 C325 C326 C327 0.0 . .
C325 C326 C327 C328 0.0 . .
C326 C327 C328 C329 0.0 . .
C327 C328 C329 C330 0.0 . .
C328 C329 C330 C325 0.0 . .
C326 C325 C330 C329 0.0 . .
C236 C231 C232 C233 0.0 . .
C231 C232 C233 C234 0.0 . .
C232 C233 C234 C235 0.0 . .
C233 C234 C235 C236 0.0 . .
C234 C235 C236 C231 0.0 . .
C232 C231 C236 C235 0.0 . .
C243 C237 C238 C239 0.0 . .
C237 C238 C239 C241 0.0 . .
C238 C239 C241 C242 0.0 . .
C239 C241 C242 C243 0.0 . .
C241 C242 C243 C237 0.0 . .
C238 C237 C243 C242 0.0 . .
C249 C244 C245 C246 0.0 . .
C244 C245 C246 C247 0.0 . .
C245 C246 C247 C248 0.0 . .
C246 C247 C248 C249 0.0 . .
C247 C248 C249 C244 0.0 . .
C245 C244 C249 C248 0.0 . .
C256 C251 C252 C253 0.0 . .
C251 C252 C253 C254 0.0 . .
C252 C253 C254 C255 0.0 . .
C253 C254 C255 C256 0.0 . .
C254 C255 C256 C251 0.0 . .
C252 C251 C256 C255 0.0 . .
C302 C300 C301 C302 -0.8(18) . 2_775
C301 C300 C302 C301 0.8(18) . 2_775
C305 C303 C304 C305 -1(2) 2_676 .
C303 C305 C304 C303 1.3(18) 2_676 .
C312 C307 C308 C309 0.0 . .
C307 C308 C309 C310 0.0 . .
C308 C309 C310 C311 0.0 . .
C309 C310 C311 C312 0.0 . .
C310 C311 C312 C307 0.0 . .
C308 C307 C312 C311 0.0 . .
